data_4108388
loop_
_publ_author_name
'Tianming Zuo'
'Liaosa Xu'
'Christine M. Beavers'
'Marilyn M. Olmstead'
'Wujun Fu'
'T. Daniel Crawford'
'Alan L. Balch'
'Harry C. Dorn'

_publ_section_title
;
 M2@C79N (M = Y, Tb): Isolation and Characterization of Stable Endohedral
 Metallofullerenes Exhibiting M-M Bonding Interactions inside
 Aza[80]fullerene Cages
;
_journal_name_full 'Journal of the American Chemical Society'
_journal_page_first 12992
_journal_page_last 12997
_journal_paper_doi 10.1021/ja802417d
_journal_volume 130
_journal_year 2008
_chemical_formula_moiety 'Tb2 C80, C36 H44 N4 Ni, 2(C6 H6)'
_chemical_formula_sum 'C128 H56 N4 Ni Tb2'
_chemical_formula_weight 2026.32
_chemical_name_common Tb2@C79N.NiOEP.2benzene
_chemical_name_systematic
; 
 ? 
;
_space_group_IT_number 12
_symmetry_cell_setting monoclinic
_symmetry_space_group_name_Hall '-C 2y'
_symmetry_space_group_name_H-M 'C 1 2/m 1'
_atom_sites_solution_hydrogens geom
_atom_sites_solution_primary direct
_atom_sites_solution_secondary difmap
_audit_creation_method SHELXL-97
_cell_angle_alpha 90.00
_cell_angle_beta 95.063(1)
_cell_angle_gamma 90.00
_cell_formula_units_Z 4
_cell_length_a 25.1848(7)
_cell_length_b 15.1160(5)
_cell_length_c 19.7406(7)
_cell_measurement_reflns_used 9967
_cell_measurement_temperature 90(2)
_cell_measurement_theta_max 34.0
_cell_measurement_theta_min 3.5
_cell_volume 7485.8(4)
_computing_cell_refinement 'SAINT 7.16 (Bruker, 2005)'
_computing_data_collection 'Apex2 (Bruker, 2005)'
_computing_data_reduction SAINT
_computing_molecular_graphics 'SHELXTL 5.1 (Sheldrick, 1994)'
_computing_publication_material SHELXL97
_computing_structure_refinement 'SHELXL97 (Sheldrick, 1997)'
_computing_structure_solution 'SHELXS97 (Sheldrick, 1997)'
_diffrn_ambient_temperature 90(2)
_diffrn_detector_area_resol_mean 8.3
_diffrn_measured_fraction_theta_full 0.999
_diffrn_measured_fraction_theta_max 0.999
_diffrn_measurement_device_type 'Bruker Apex2'
_diffrn_measurement_method '\w and \f'
_diffrn_radiation_monochromator Si(111)
_diffrn_radiation_source 'Advanced Light Source'
_diffrn_radiation_type synchrotron
_diffrn_radiation_wavelength 0.77490
_diffrn_reflns_av_R_equivalents 0.0724
_diffrn_reflns_av_sigmaI/netI 0.0527
_diffrn_reflns_limit_h_max 34
_diffrn_reflns_limit_h_min -34
_diffrn_reflns_limit_k_max 20
_diffrn_reflns_limit_k_min -20
_diffrn_reflns_limit_l_max 26
_diffrn_reflns_limit_l_min -26
_diffrn_reflns_number 101461
_diffrn_reflns_theta_full 31.57
_diffrn_reflns_theta_max 31.57
_diffrn_reflns_theta_min 2.74
_exptl_absorpt_coefficient_mu 2.727
_exptl_absorpt_correction_T_max 0.832
_exptl_absorpt_correction_T_min 0.685
_exptl_absorpt_correction_type multi-scan
_exptl_absorpt_process_details 'SADABS 2007/4 (Sheldrick, 2007)'
_exptl_crystal_colour black
_exptl_crystal_density_diffrn 1.798
_exptl_crystal_description prism
_exptl_crystal_F_000 4040
_exptl_crystal_size_max 0.15
_exptl_crystal_size_mid 0.12
_exptl_crystal_size_min 0.07
_refine_diff_density_max 2.264
_refine_diff_density_min -1.930
_refine_diff_density_rms 0.157
_refine_ls_extinction_method none
_refine_ls_goodness_of_fit_ref 1.033
_refine_ls_hydrogen_treatment constr
_refine_ls_matrix_type full
_refine_ls_number_parameters 568
_refine_ls_number_reflns 10012
_refine_ls_number_restraints 1
_refine_ls_restrained_S_all 1.033
_refine_ls_R_factor_all 0.0909
_refine_ls_R_factor_gt 0.0844
_refine_ls_shift/su_max 0.001
_refine_ls_shift/su_mean 0.000
_refine_ls_structure_factor_coef Fsqd
_refine_ls_weighting_details 'calc w=1/[\s^2^(Fo^2^)+(0.1363P)^2^+55.8103P] where P=(Fo^2^+2Fc^2^)/3'
_refine_ls_weighting_scheme calc
_refine_ls_wR_factor_gt 0.2357
_refine_ls_wR_factor_ref 0.2435
_reflns_number_gt 8915
_reflns_number_total 10012
_reflns_threshold_expression I>2\s(I)
_cod_data_source_file ja802417d_si_002.cif
_cod_data_source_block mn1861
_cod_original_sg_symbol_H-M 'C 2/m'
_cod_database_code 4108388

loop_
_symmetry_equiv_pos_as_xyz
'x, y, z'
'-x, y, -z'
'x+1/2, y+1/2, z'
'-x+1/2, y+1/2, -z'
'-x, -y, -z'
'x, -y, z'
'-x+1/2, -y+1/2, -z'
'x+1/2, -y+1/2, z'

loop_
_atom_site_label
_atom_site_type_symbol
_atom_site_fract_x
_atom_site_fract_y
_atom_site_fract_z
_atom_site_U_iso_or_equiv
_atom_site_adp_type
_atom_site_occupancy
_atom_site_symmetry_multiplicity
_atom_site_calc_flag
_atom_site_refinement_flags
_atom_site_disorder_assembly
_atom_site_disorder_group
Tb1 Tb 0.71156(3) 0.37093(3) 0.18344(6) 0.03165(19) Uani 0.43 1 d P . .
Tb2 Tb 0.6880(3) 0.3732(4) 0.2053(3) 0.063(2) Uiso 0.0657(18) 1 d P . .
Tb3 Tb 0.70160(19) 0.3723(2) 0.1633(2) 0.0314(12) Uiso 0.090(3) 1 d P . .
Tb4 Tb 0.65748(17) 0.4002(2) 0.2149(3) 0.0478(13) Uiso 0.102(3) 1 d P . .
Tb5 Tb 0.7178(5) 0.3883(7) 0.1481(6) 0.037(4) Uiso 0.029(2) 1 d P . .
Tb6 Tb 0.7696(4) 0.4549(6) 0.1485(5) 0.085(3) Uiso 0.060(3) 1 d P . .
Tb7 Tb 0.6205(3) 0.4904(9) 0.1519(3) 0.052(3) Uiso 0.0344(10) 1 d P . .
Tb8 Tb 0.7418(3) 0.4863(7) 0.2919(4) 0.041(3) Uiso 0.0261(10) 1 d P . .
Tb9 Tb 0.6703(4) 0.4050(5) 0.2382(6) 0.064(3) Uiso 0.057(3) 1 d P . .
Tb10 Tb 0.7506(4) 0.4058(8) 0.1652(6) 0.088(4) Uiso 0.052(3) 1 d P . .
Tb11 Tb 0.7405(7) 0.4443(9) 0.1273(8) 0.109(6) Uiso 0.054(3) 1 d P . .
Ni1 Ni 0.51867(2) 0.5000 0.41825(3) 0.01797(17) Uani 1 2 d S . .
N1 N 0.46367(15) 0.5000 0.3415(2) 0.0204(7) Uani 1 2 d S . .
N2 N 0.52015(11) 0.6300(2) 0.41658(15) 0.0208(6) Uani 1 1 d . . .
N3 N 0.57621(15) 0.5000 0.4917(2) 0.0201(7) Uani 1 2 d S . .
C81 C 0.40369(13) 0.5448(3) 0.25094(18) 0.0254(7) Uani 1 1 d . . .
C82 C 0.44069(13) 0.5718(2) 0.30760(17) 0.0225(6) Uani 1 1 d . . .
C83 C 0.45214(13) 0.6590(2) 0.32314(18) 0.0236(6) Uani 1 1 d . . .
H83 H 0.4327 0.7034 0.2974 0.028 Uiso 1 1 calc R . .
C84 C 0.48996(13) 0.6859(2) 0.37355(18) 0.0230(6) Uani 1 1 d . . .
C85 C 0.50387(14) 0.7776(2) 0.3865(2) 0.0260(7) Uani 1 1 d . . .
C86 C 0.54263(14) 0.7774(2) 0.4389(2) 0.0255(7) Uani 1 1 d . . .
C87 C 0.55260(13) 0.6858(2) 0.45680(18) 0.0220(6) Uani 1 1 d . . .
C88 C 0.59052(13) 0.6591(2) 0.50673(17) 0.0221(6) Uani 1 1 d . . .
H88 H 0.6100 0.7035 0.5324 0.027 Uiso 1 1 calc R . .
C89 C 0.60220(13) 0.5719(2) 0.52202(17) 0.0214(6) Uani 1 1 d . . .
C90 C 0.64481(13) 0.5448(2) 0.57161(17) 0.0224(6) Uani 1 1 d . . .
C91 C 0.37577(16) 0.6071(3) 0.2007(2) 0.0321(8) Uani 1 1 d . . .
H91A H 0.3610 0.6570 0.2256 0.039 Uiso 1 1 calc R . .
H91B H 0.3456 0.5759 0.1756 0.039 Uiso 1 1 calc R . .
C92 C 0.41241(19) 0.6437(3) 0.1499(2) 0.0381(9) Uani 1 1 d . . .
H92A H 0.3921 0.6835 0.1180 0.057 Uiso 1 1 calc R . .
H92B H 0.4268 0.5947 0.1247 0.057 Uiso 1 1 calc R . .
H92C H 0.4418 0.6764 0.1743 0.057 Uiso 1 1 calc R . .
C93 C 0.48014(16) 0.8543(3) 0.3463(2) 0.0330(8) Uani 1 1 d . . .
H93A H 0.4875 0.9094 0.3727 0.040 Uiso 1 1 calc R . .
H93B H 0.4410 0.8467 0.3398 0.040 Uiso 1 1 calc R . .
C94 C 0.5018(2) 0.8643(3) 0.2765(3) 0.0426(10) Uani 1 1 d . . .
H94A H 0.4855 0.9160 0.2531 0.064 Uiso 1 1 calc R . .
H94B H 0.4932 0.8111 0.2493 0.064 Uiso 1 1 calc R . .
H94C H 0.5406 0.8721 0.2825 0.064 Uiso 1 1 calc R . .
C95 C 0.57256(15) 0.8544(3) 0.4720(2) 0.0304(8) Uani 1 1 d . . .
H95A H 0.5762 0.8454 0.5219 0.037 Uiso 1 1 calc R . .
H95B H 0.5516 0.9091 0.4625 0.037 Uiso 1 1 calc R . .
C96 C 0.62845(17) 0.8668(3) 0.4472(3) 0.0391(10) Uani 1 1 d . . .
H96A H 0.6465 0.9162 0.4717 0.059 Uiso 1 1 calc R . .
H96B H 0.6250 0.8794 0.3983 0.059 Uiso 1 1 calc R . .
H96C H 0.6493 0.8126 0.4559 0.059 Uiso 1 1 calc R . .
C97 C 0.68295(14) 0.6069(3) 0.60979(19) 0.0272(7) Uani 1 1 d . . .
H97A H 0.6988 0.5773 0.6516 0.033 Uiso 1 1 calc R . .
H97B H 0.6633 0.6597 0.6236 0.033 Uiso 1 1 calc R . .
C98 C 0.72765(17) 0.6361(3) 0.5668(2) 0.0384(10) Uani 1 1 d . . .
H98A H 0.7541 0.6706 0.5950 0.058 Uiso 1 1 calc R . .
H98B H 0.7126 0.6727 0.5288 0.058 Uiso 1 1 calc R . .
H98C H 0.7448 0.5838 0.5490 0.058 Uiso 1 1 calc R . .
C1_1 C 0.6991(3) 0.4231(6) -0.0089(4) 0.0328(16) Uiso 0.50 1 d P . 1
C2_1 C 0.6803(5) 0.3439(8) 0.0232(6) 0.042(2) Uiso 0.50 1 d P . 1
C3_1 C 0.7229(3) 0.2933(5) 0.0627(4) 0.028(2) Uiso 0.50 1 d P . 1
C4_1 C 0.6321(4) 0.3430(6) 0.0425(4) 0.0334(16) Uiso 0.50 1 d P . 1
C5_1 C 0.6700(6) 0.5000 -0.0160(6) 0.035(2) Uiso 0.50 2 d SP . 1
C6_1 C 0.5964(3) 0.4198(6) 0.0367(4) 0.0310(15) Uiso 0.50 1 d P . 1
C7_1 C 0.6132(5) 0.5000 0.0091(6) 0.034(2) Uiso 0.50 2 d SP . 1
C9_1 C 0.6187(4) 0.2953(7) 0.1049(5) 0.039(2) Uiso 0.50 1 d P . 1
C10_1 C 0.6582(4) 0.2426(7) 0.1413(5) 0.043(2) Uiso 0.50 1 d P . 1
C11_1 C 0.7117(4) 0.2388(7) 0.1184(5) 0.044(2) Uiso 0.50 1 d P . 1
C12_1 C 0.6560(7) 0.2436(8) 0.2145(6) 0.048(3) Uiso 0.50 1 d P . 1
C13_1 C 0.5774(4) 0.3429(7) 0.1352(5) 0.0383(18) Uiso 0.50 1 d P . 1
C14_1 C 0.5580(4) 0.4247(7) 0.2341(5) 0.0364(17) Uiso 0.50 1 d P . 1
C15_1 C 0.5759(4) 0.3457(6) 0.2039(5) 0.0361(17) Uiso 0.50 1 d P . 1
C16_1 C 0.6156(4) 0.2923(7) 0.2422(5) 0.0414(19) Uiso 0.50 1 d P . 1
C17_1 C 0.5631(4) 0.4176(8) 0.0917(5) 0.0361(18) Uiso 0.50 1 d P . 1
C18_1 C 0.5479(5) 0.5000 0.1201(7) 0.037(2) Uiso 0.50 2 d SP . 1
C20_1 C 0.5435(5) 0.5000 0.1915(6) 0.031(2) Uiso 0.50 2 d SP . 1
C21_1 C 0.7016(5) 0.2420(7) 0.2625(5) 0.044(2) Uiso 0.50 1 d P . 1
C22_1 C 0.7557(4) 0.2421(7) 0.2403(5) 0.043(2) Uiso 0.50 1 d P . 1
C23_1 C 0.7591(4) 0.2388(6) 0.1672(4) 0.032(2) Uiso 0.50 1 d P . 1
C24_1 C 0.7945(4) 0.2964(7) 0.2766(5) 0.0377(18) Uiso 0.50 1 d P . 1
C25_1 C 0.6908(5) 0.2957(8) 0.3196(5) 0.0369(19) Uiso 0.50 1 d P . 1
C26_1 C 0.7135(4) 0.4226(7) 0.3909(5) 0.0399(19) Uiso 0.50 1 d P . 1
C27_1 C 0.7313(5) 0.3453(7) 0.3598(5) 0.041(2) Uiso 0.50 1 d P . 1
C28_1 C 0.7831(5) 0.3435(8) 0.3383(7) 0.039(3) Uiso 0.50 1 d P . 1
C29_1 C 0.5815(3) 0.4545(6) 0.2980(4) 0.0349(17) Uiso 0.50 1 d P . 1
C30_1 C 0.6229(3) 0.4037(6) 0.3391(4) 0.0288(16) Uiso 0.50 1 d P . 1
C31_1 C 0.6374(4) 0.3241(7) 0.3095(5) 0.045(2) Uiso 0.50 1 d P . 1
C32_1 C 0.6593(4) 0.4551(8) 0.3795(6) 0.049(2) Uiso 0.50 1 d P . 1
C33_1 C 0.8356(4) 0.3433(6) 0.2463(5) 0.0361(17) Uiso 0.50 1 d P . 1
C34_1 C 0.8374(4) 0.3469(6) 0.1756(5) 0.0344(16) Uiso 0.50 1 d P . 1
C35_1 C 0.7981(4) 0.2932(6) 0.1381(5) 0.0363(17) Uiso 0.50 1 d P . 1
C36_1 C 0.8553(4) 0.4253(7) 0.1468(5) 0.0364(17) Uiso 0.50 1 d P . 1
C37_1 C 0.8481(3) 0.4179(7) 0.2893(5) 0.0347(17) Uiso 0.50 1 d P . 1
C39_1 C 0.8640(5) 0.5000 0.2601(7) 0.035(2) Uiso 0.50 2 d SP . 1
C40_1 C 0.8680(5) 0.5000 0.1876(6) 0.031(2) Uiso 0.50 2 d SP . 1
C41_1 C 0.7453(6) 0.5000 0.3987(8) 0.046(3) Uiso 0.50 2 d SP . 1
C42_1 C 0.8003(6) 0.5000 0.3716(7) 0.043(3) Uiso 0.50 2 d SP . 1
C43_1 C 0.8168(4) 0.4188(6) 0.3447(5) 0.0384(18) Uiso 0.50 1 d P . 1
C45_1 C 0.8333(4) 0.4535(6) 0.0803(5) 0.0380(18) Uiso 0.50 1 d P . 1
C46_1 C 0.7928(5) 0.4061(8) 0.0436(6) 0.041(2) Uiso 0.50 1 d P . 1
C47_1 C 0.7743(4) 0.3227(7) 0.0713(5) 0.0402(19) Uiso 0.50 1 d P . 1
C48_1 C 0.7555(4) 0.4545(7) 0.0023(5) 0.0391(18) Uiso 0.50 1 d P . 1
C1_2 C 0.71722(18) 0.3509(3) 0.36173(17) 0.034(4) Uiso 0.25 1 d PG . -2
C2_2 C 0.67673(18) 0.4147(3) 0.37760(14) 0.033(3) Uiso 0.25 1 d PG . -2
C3_2 C 0.69454(18) 0.5080(3) 0.39310(13) 0.049(4) Uiso 0.25 1 d PG . -2
C4_2 C 0.62568(17) 0.4021(3) 0.34467(17) 0.19(3) Uiso 0.25 1 d PG . -2
C5_2 C 0.70187(18) 0.2817(2) 0.3116(2) 0.034(4) Uiso 0.25 1 d PG . -2
C6_2 C 0.64663(17) 0.2378(2) 0.2107(2) 0.044(8) Uiso 0.25 1 d PG . -2
C7_2 C 0.64939(17) 0.2677(2) 0.2814(2) 0.067(7) Uiso 0.25 1 d PG . -2
C8_2 C 0.60945(16) 0.3288(3) 0.2996(2) 0.049(5) Uiso 0.25 1 d PG . -2
C9_2 C 0.59475(15) 0.4792(3) 0.32394(18) 0.025(3) Uiso 0.25 1 d PG . -2
C10_2 C 0.61330(16) 0.5682(3) 0.33849(17) 0.037(4) Uiso 0.25 1 d PG . -2
C11_2 C 0.66127(18) 0.5774(3) 0.37425(14) 0.029(3) Uiso 0.25 1 d PG . -2
C12_2 C 0.59544(15) 0.6387(3) 0.2907(2) 0.044(4) Uiso 0.25 1 d PG . -2
C13_2 C 0.56090(13) 0.4558(3) 0.2634(2) 0.048(4) Uiso 0.25 1 d PG . -2
C14_2 C 0.54131(11) 0.4967(3) 0.1455(2) 0.044(3) Uiso 0.50 2 d SPG . -2
C15_2 C 0.54717(11) 0.5241(3) 0.2149(2) 0.030(3) Uiso 0.25 1 d PG . -2
C16_2 C 0.56319(13) 0.6091(3) 0.2302(2) 0.041(4) Uiso 0.25 1 d PG . -2
C17_2 C 0.60496(16) 0.2718(2) 0.1591(2) 0.056(5) Uiso 0.25 1 d PG . -2
C18_2 C 0.56519(13) 0.3465(3) 0.1716(2) 0.038(4) Uiso 0.25 1 d PG . -2
C19_2 C 0.56753(14) 0.3656(3) 0.2475(2) 0.046(4) Uiso 0.25 1 d PG . -2
C20_2 C 0.55355(12) 0.4079(3) 0.1272(2) 0.048(4) Uiso 0.25 1 d PG . -2
C21_2 C 0.62627(17) 0.7162(2) 0.2797(2) 0.049(5) Uiso 0.25 1 d PG . -2
C22_2 C 0.68060(18) 0.7232(2) 0.3143(2) 0.050(7) Uiso 0.25 1 d PG . -2
C23_2 C 0.69672(18) 0.6539(3) 0.36041(16) 0.043(4) Uiso 0.25 1 d PG . -2
C24_2 C 0.72013(18) 0.7569(2) 0.2739(2) 0.047(5) Uiso 0.25 1 d PG . -2
C25_2 C 0.61532(16) 0.7398(2) 0.2097(2) 0.052(5) Uiso 0.25 1 d PG . -2
C26_2 C 0.65701(17) 0.7375(2) 0.0992(2) 0.048(4) Uiso 0.25 1 d PG . -2
C27_2 C 0.65616(17) 0.7709(2) 0.1683(2) 0.054(5) Uiso 0.25 1 d PG . -2
C28_2 C 0.70946(18) 0.7798(2) 0.2027(2) 0.049(5) Uiso 0.25 1 d PG . -2
C29_2 C 0.55576(13) 0.5568(3) 0.0941(2) 0.047(6) Uiso 0.25 1 d PG . -2
C30_2 C 0.57461(14) 0.6428(3) 0.1096(2) 0.050(5) Uiso 0.25 1 d PG . -2
C31_2 C 0.57718(14) 0.6791(2) 0.1804(2) 0.044(4) Uiso 0.25 1 d PG . -2
C32_2 C 0.61401(16) 0.6773(3) 0.07044(19) 0.044(4) Uiso 0.25 1 d PG . -2
C33_2 C 0.77594(16) 0.7154(2) 0.2799(2) 0.034(4) Uiso 0.25 1 d PG . -2
C34_2 C 0.78929(16) 0.6500(3) 0.32954(19) 0.047(9) Uiso 0.25 1 d PG . -2
C35_2 C 0.75028(18) 0.6206(3) 0.37012(16) 0.033(3) Uiso 0.25 1 d PG . -2
C36_2 C 0.82937(14) 0.5897(3) 0.3133(2) 0.045(4) Uiso 0.25 1 d PG . -2
C37_2 C 0.79491(15) 0.7187(2) 0.2167(2) 0.059(6) Uiso 0.25 1 d PG . -2
C38_2 C 0.83446(14) 0.6291(3) 0.1285(2) 0.053(5) Uiso 0.25 1 d PG . -2
C39_2 C 0.83723(13) 0.6513(3) 0.2071(2) 0.041(4) Uiso 0.25 1 d PG . -2
C40_2 C 0.85103(12) 0.5947(3) 0.2489(2) 0.056(5) Uiso 0.25 1 d PG . -2
C41_2 C 0.70286(18) 0.7173(2) 0.06464(19) 0.032(3) Uiso 0.25 1 d PG . -2
C42_2 C 0.75313(17) 0.7241(2) 0.0991(2) 0.057(5) Uiso 0.25 1 d PG . -2
C43_2 C 0.75529(17) 0.7552(2) 0.1664(2) 0.11(2) Uiso 0.25 1 d PG . -2
C44_2 C 0.79095(16) 0.6619(3) 0.0775(2) 0.039(4) Uiso 0.25 1 d PG . -2
C45_2 C 0.82814(14) 0.4990(3) 0.33392(19) 0.065(5) Uiso 0.50 2 d SPG . -2
C46_2 C 0.78714(16) 0.4666(3) 0.37025(16) 0.058(6) Uiso 0.25 1 d PG . -2
C47_2 C 0.74929(18) 0.5267(3) 0.39116(13) 0.043(5) Uiso 0.25 1 d PG . -2
C48_2 C 0.77076(17) 0.3749(3) 0.35789(17) 0.038(4) Uiso 0.25 1 d PG . -2
C49_2 C 0.85018(12) 0.4445(3) 0.2802(2) 0.052(6) Uiso 0.25 1 d PG . -2
C50_2 C 0.82674(14) 0.3280(3) 0.1901(2) 0.044(5) Uiso 0.25 1 d PG . -2
C51_2 C 0.83011(14) 0.3578(3) 0.2668(2) 0.048(5) Uiso 0.25 1 d PG . -2
C52_2 C 0.79180(16) 0.3236(3) 0.3055(2) 0.043(4) Uiso 0.25 1 d PG . -2
C53_2 C 0.85058(13) 0.5459(3) 0.1069(2) 0.061(6) Uiso 0.25 1 d PG . -2
C54_2 C 0.86625(12) 0.4751(3) 0.1595(2) 0.056(6) Uiso 0.25 1 d PG . -2
C55_2 C 0.86551(11) 0.5056(3) 0.2293(2) 0.050(4) Uiso 0.25 1 d PG . -2
C56_2 C 0.84936(13) 0.3892(3) 0.1425(2) 0.068(7) Uiso 0.25 1 d PG . -2
C57_2 C 0.78717(16) 0.2776(2) 0.1660(2) 0.049(5) Uiso 0.25 1 d PG . -2
C58_2 C 0.74693(17) 0.2438(2) 0.2078(2) 0.056(5) Uiso 0.25 1 d PG . -2
C59_2 C 0.75019(17) 0.2654(2) 0.2784(2) 0.043(4) Uiso 0.25 1 d PG . -2
C60_2 C 0.69400(17) 0.22940(19) 0.1749(2) 0.051(5) Uiso 0.25 1 d PG . -2
C61_2 C 0.77967(17) 0.2986(3) 0.0996(2) 0.053(5) Uiso 0.25 1 d PG . -2
C62_2 C 0.70857(18) 0.3511(3) 0.01589(17) 0.052(5) Uiso 0.25 1 d PG . -2
C63_2 C 0.72419(18) 0.2899(2) 0.0671(2) 0.12(2) Uiso 0.25 1 d PG . -2
C64_2 C 0.68590(17) 0.2555(2) 0.1065(2) 0.046(4) Uiso 0.25 1 d PG . -2
C65_2 C 0.81779(16) 0.5228(3) 0.0415(2) 0.075(8) Uiso 0.25 1 d PG . -2
C66_2 C 0.74512(18) 0.4253(3) -0.00027(16) 0.032(3) Uiso 0.25 1 d PG . -2
C67_2 C 0.79669(17) 0.4289(3) 0.02738(19) 0.104(15) Uiso 0.25 1 d PG . -2
C68_2 C 0.81536(16) 0.3642(3) 0.0810(2) 0.079(8) Uiso 0.25 1 d PG . -2
C69_2 C 0.68813(18) 0.6503(3) 0.01467(16) 0.018(4) Uiso 0.25 1 d PG . -2
C70_2 C 0.71151(19) 0.5038(3) -0.01771(13) 0.060(4) Uiso 0.25 1 d PG . -2
C71_2 C 0.72808(18) 0.5886(3) -0.00310(15) 0.035(3) Uiso 0.25 1 d PG . -2
C72_2 C 0.78095(17) 0.5992(3) 0.02878(18) 0.055(7) Uiso 0.25 1 d PG . -2
C73_2 C 0.57716(15) 0.4995(3) 0.04303(18) 0.068(5) Uiso 0.50 2 d SPG . -2
C74_2 C 0.65679(18) 0.4773(3) -0.01482(13) 0.029(4) Uiso 0.25 1 d PG . -2
C75_2 C 0.61798(17) 0.5348(3) 0.00677(15) 0.048(4) Uiso 0.25 1 d PG . -2
C76_2 C 0.63618(17) 0.6256(3) 0.01858(16) 0.037(4) Uiso 0.25 1 d PG . -2
C77_2 C 0.62857(17) 0.2826(2) 0.0968(2) 0.032(4) Uiso 0.25 1 d PG . -2
C78_2 C 0.65697(18) 0.3822(3) 0.00763(15) 0.048(5) Uiso 0.25 1 d PG . -2
C79_2 C 0.61669(16) 0.3517(3) 0.04739(18) 0.034(4) Uiso 0.25 1 d PG . -2
C80_2 C 0.57649(14) 0.4130(3) 0.06335(19) 0.041(4) Uiso 0.25 1 d PG . -2
C99 C 0.6914(3) 1.0000 0.2810(3) 0.0403(14) Uani 1 2 d S . .
H99 H 0.7037 1.0000 0.3279 0.048 Uiso 1 2 calc SR . .
C100 C 0.7284(3) 1.0000 0.2325(3) 0.0418(14) Uani 1 2 d S . .
H100 H 0.7656 1.0000 0.2457 0.050 Uiso 1 2 calc SR . .
C101 C 0.7095(3) 1.0000 0.1650(4) 0.0496(17) Uani 1 2 d S . .
H101 H 0.7342 1.0000 0.1313 0.060 Uiso 1 2 calc SR . .
C102 C 0.6564(4) 1.0000 0.1455(4) 0.063(2) Uani 1 2 d S . .
H102 H 0.6443 1.0000 0.0986 0.076 Uiso 1 2 calc SR . .
C103 C 0.6199(3) 1.0000 0.1941(4) 0.061(2) Uani 1 2 d S . .
H103 H 0.5828 1.0000 0.1807 0.073 Uiso 1 2 calc SR . .
C104 C 0.6382(3) 1.0000 0.2627(3) 0.0421(14) Uani 1 2 d S . .
H104 H 0.6136 1.0000 0.2965 0.051 Uiso 1 2 calc SR . .
C105 C 0.5268(6) 0.8538(13) 0.0510(6) 0.072(7) Uiso 0.297(7) 1 d PG A -1
H105 H 0.5463 0.8483 0.0942 0.086 Uiso 0.297(7) 1 d PG A -1
C106 C 0.4720(6) 0.8673(14) 0.0468(6) 0.068(7) Uiso 0.297(7) 1 d PG A -1
H106 H 0.4541 0.8710 0.0871 0.081 Uiso 0.297(7) 1 d PG A -1
C107 C 0.4434(5) 0.8754(11) -0.0164(7) 0.053(5) Uiso 0.297(7) 1 d PG A -1
H107 H 0.4059 0.8846 -0.0193 0.064 Uiso 0.297(7) 1 d PG A -1
C108 C 0.4695(5) 0.8699(12) -0.0753(6) 0.051(4) Uiso 0.297(7) 1 d PG A -1
H108 H 0.4500 0.8754 -0.1185 0.061 Uiso 0.297(7) 1 d PG A -1
C109 C 0.5243(5) 0.8564(13) -0.0711(6) 0.055(6) Uiso 0.297(7) 1 d PG A -1
H109 H 0.5422 0.8527 -0.1114 0.066 Uiso 0.297(7) 1 d PG A -1
C110 C 0.5529(5) 0.8483(11) -0.0079(7) 0.049(4) Uiso 0.297(7) 1 d PG A -1
H110 H 0.5904 0.8391 -0.0050 0.058 Uiso 0.297(7) 1 d PG A -1
C111 C 0.5382(12) 0.857(2) -0.0345(14) 0.089(16) Uiso 0.203(7) 1 d PG A -2
H111 H 0.5584 0.8648 -0.0726 0.107 Uiso 0.203(7) 1 d PG A -2
C112 C 0.5132(15) 0.7772(15) -0.0241(15) 0.048(8) Uiso 0.203(7) 1 d PG A -2
H112 H 0.5163 0.7298 -0.0551 0.058 Uiso 0.203(7) 1 d PG A -2
C113 C 0.4837(14) 0.7664(13) 0.0316(15) 0.055(10) Uiso 0.203(7) 1 d PG A -2
H113 H 0.4666 0.7116 0.0387 0.066 Uiso 0.203(7) 1 d PG A -2
C114 C 0.4792(10) 0.836(2) 0.0769(11) 0.049(8) Uiso 0.203(7) 1 d PG A -2
H114 H 0.4590 0.8285 0.1149 0.059 Uiso 0.203(7) 1 d PG A -2
C115 C 0.5042(13) 0.9161(17) 0.0665(16) 0.114(17) Uiso 0.203(7) 1 d PG A -2
H115 H 0.5011 0.9636 0.0975 0.136 Uiso 0.203(7) 1 d PG A -2
C116 C 0.5337(14) 0.9269(17) 0.0108(18) 0.14(2) Uiso 0.203(7) 1 d PG A -2
H116 H 0.5508 0.9817 0.0037 0.164 Uiso 0.203(7) 1 d PG A -2

loop_
_atom_site_aniso_label
_atom_site_aniso_U_11
_atom_site_aniso_U_22
_atom_site_aniso_U_33
_atom_site_aniso_U_23
_atom_site_aniso_U_13
_atom_site_aniso_U_12
Tb1 0.0383(4) 0.0181(2) 0.0378(4) -0.0013(2) -0.0007(4) 0.00406(18)
Ni1 0.0147(3) 0.0176(3) 0.0210(3) 0.000 -0.0015(2) 0.000
N1 0.0170(17) 0.0213(19) 0.0226(18) 0.000 0.0010(14) 0.000
N2 0.0169(12) 0.0214(14) 0.0237(13) 0.0001(10) -0.0006(10) 0.0004(10)
N3 0.0172(16) 0.0191(18) 0.0241(18) 0.000 0.0023(14) 0.000
C81 0.0202(14) 0.0296(19) 0.0253(16) 0.0004(14) -0.0044(12) 0.0017(13)
C82 0.0178(13) 0.0260(17) 0.0233(15) -0.0005(12) -0.0008(11) 0.0013(12)
C83 0.0204(14) 0.0234(16) 0.0264(15) 0.0031(13) -0.0010(12) 0.0023(12)
C84 0.0212(14) 0.0192(15) 0.0286(16) 0.0017(12) 0.0024(12) 0.0017(12)
C85 0.0225(15) 0.0199(16) 0.0352(18) 0.0007(13) 0.0011(13) 0.0015(12)
C86 0.0202(14) 0.0219(16) 0.0344(18) -0.0009(14) 0.0017(13) -0.0008(12)
C87 0.0182(13) 0.0201(15) 0.0279(16) -0.0015(12) 0.0034(12) -0.0013(11)
C88 0.0181(14) 0.0224(16) 0.0257(15) -0.0032(12) 0.0009(12) -0.0025(12)
C89 0.0158(13) 0.0248(17) 0.0232(15) -0.0021(12) -0.0003(11) -0.0018(12)
C90 0.0166(13) 0.0285(18) 0.0218(14) -0.0018(13) -0.0001(11) -0.0004(12)
C91 0.0309(18) 0.0306(19) 0.0328(18) 0.0017(15) -0.0081(15) 0.0039(15)
C92 0.047(2) 0.038(2) 0.0283(18) 0.0048(16) -0.0048(17) 0.0056(18)
C93 0.0287(17) 0.0212(17) 0.047(2) 0.0031(16) -0.0069(16) 0.0014(14)
C94 0.043(2) 0.033(2) 0.051(3) 0.0174(19) -0.001(2) 0.0007(18)
C95 0.0253(16) 0.0210(16) 0.044(2) -0.0015(15) -0.0006(15) -0.0026(13)
C96 0.0310(19) 0.030(2) 0.056(3) 0.0002(18) 0.0040(18) -0.0103(16)
C97 0.0205(15) 0.0321(18) 0.0280(16) -0.0043(14) -0.0035(12) -0.0033(14)
C98 0.0265(18) 0.046(3) 0.043(2) -0.0145(19) 0.0049(16) -0.0130(17)
C99 0.044(3) 0.047(4) 0.029(3) 0.000 0.003(2) 0.000
C100 0.042(3) 0.047(4) 0.036(3) 0.000 0.004(3) 0.000
C101 0.067(5) 0.052(4) 0.031(3) 0.000 0.014(3) 0.000
C102 0.074(6) 0.087(7) 0.026(3) 0.000 -0.008(3) 0.000
C103 0.046(4) 0.087(7) 0.047(4) 0.000 -0.009(3) 0.000
C104 0.041(3) 0.048(4) 0.038(3) 0.000 0.008(3) 0.000

loop_
_atom_type_symbol
_atom_type_description
_atom_type_scat_dispersion_real
_atom_type_scat_dispersion_imag
_atom_type_scat_source
C C -0.0020 0.0020 'International Tables Vol C Tables 4.2.6.8 and 6.1.1.4'
H H 0.0000 0.0000 'International Tables Vol C Tables 4.2.6.8 and 6.1.1.4'
N N -0.0031 0.0040 'International Tables Vol C Tables 4.2.6.8 and 6.1.1.4'
Ni Ni 0.1906 1.3024 'International Tables Vol C Tables 4.2.6.8 and 6.1.1.4'
Tb Tb -0.3012 4.8273 'International Tables Vol C Tables 4.2.6.8 and 6.1.1.4'

loop_
_geom_angle_atom_site_label_1
_geom_angle_atom_site_label_2
_geom_angle_atom_site_label_3
_geom_angle
_geom_angle_site_symmetry_1
_geom_angle_site_symmetry_3
Tb2 Tb1 Tb5 136.3(9) . .
Tb2 Tb1 Tb10 148.0(7) . .
Tb5 Tb1 Tb10 48.9(9) . .
Tb2 Tb1 Tb4 17.0(5) . .
Tb5 Tb1 Tb4 120.1(7) . .
Tb10 Tb1 Tb4 137.8(5) . .
Tb2 Tb1 Tb9 18.1(5) . .
Tb5 Tb1 Tb9 132.5(7) . .
Tb10 Tb1 Tb9 129.9(6) . .
Tb4 Tb1 Tb9 19.1(3) . .
Tb2 Tb1 Tb11 135.1(6) . .
Tb5 Tb1 Tb11 25.3(9) . .
Tb10 Tb1 Tb11 30.9(7) . .
Tb4 Tb1 Tb11 118.6(5) . .
Tb9 Tb1 Tb11 122.2(5) . .
Tb2 Tb1 Tb6 139.1(5) . .
Tb5 Tb1 Tb6 45.3(9) . .
Tb10 Tb1 Tb6 11.9(6) . .
Tb4 Tb1 Tb6 126.8(3) . .
Tb9 Tb1 Tb6 121.7(4) . .
Tb11 Tb1 Tb6 22.8(5) . .
Tb2 Tb1 C58_2 103.9(5) . .
Tb5 Tb1 C58_2 112.9(6) . .
Tb10 Tb1 C58_2 97.2(6) . .
Tb4 Tb1 C58_2 120.47(17) . .
Tb9 Tb1 C58_2 113.9(3) . .
Tb11 Tb1 C58_2 120.9(5) . .
Tb6 Tb1 C58_2 109.1(3) . .
Tb2 Tb1 C60_2 85.7(5) . .
Tb5 Tb1 C60_2 108.5(7) . .
Tb10 Tb1 C60_2 124.9(5) . .
Tb4 Tb1 C60_2 97.27(17) . .
Tb9 Tb1 C60_2 102.8(3) . .
Tb11 Tb1 C60_2 131.0(4) . .
Tb6 Tb1 C60_2 135.1(3) . .
C58_2 Tb1 C60_2 38.91(5) . .
Tb2 Tb1 C43_2 122.6(5) . 6_565
Tb5 Tb1 C43_2 90.6(6) . 6_565
Tb10 Tb1 C43_2 84.4(5) . 6_565
Tb4 Tb1 C43_2 137.39(14) . 6_565
Tb9 Tb1 C43_2 135.3(3) . 6_565
Tb11 Tb1 C43_2 101.8(4) . 6_565
Tb6 Tb1 C43_2 95.7(3) . 6_565
C58_2 Tb1 C43_2 22.5 . 6_565
C60_2 Tb1 C43_2 41.9 . 6_565
Tb2 Tb1 C28_2 85.5(5) . 6_565
Tb5 Tb1 C28_2 119.4(7) . 6_565
Tb10 Tb1 C28_2 120.9(5) . 6_565
Tb4 Tb1 C28_2 100.10(16) . 6_565
Tb9 Tb1 C28_2 100.1(3) . 6_565
Tb11 Tb1 C28_2 137.5(4) . 6_565
Tb6 Tb1 C28_2 132.6(3) . 6_565
C58_2 Tb1 C28_2 25.7 . 6_565
C60_2 Tb1 C28_2 16.6 . 6_565
C43_2 Tb1 C28_2 37.34(6) 6_565 6_565
Tb2 Tb1 C23_1 122.8(5) . .
Tb5 Tb1 C23_1 91.0(7) . .
Tb10 Tb1 C23_1 83.8(6) . .
Tb4 Tb1 C23_1 137.8(2) . .
Tb9 Tb1 C23_1 135.2(3) . .
Tb11 Tb1 C23_1 101.7(5) . .
Tb6 Tb1 C23_1 95.2(3) . .
C58_2 Tb1 C23_1 22.0(2) . .
C60_2 Tb1 C23_1 42.7(2) . .
C43_2 Tb1 C23_1 1.2(2) 6_565 .
C28_2 Tb1 C23_1 37.7(2) 6_565 .
Tb1 Tb2 Tb4 148.7(8) . .
Tb1 Tb2 Tb3 29.2(4) . .
Tb4 Tb2 Tb3 125.7(8) . .
Tb1 Tb2 Tb9 147.5(9) . .
Tb4 Tb2 Tb9 33.8(6) . .
Tb3 Tb2 Tb9 148.6(9) . .
Tb1 Tb2 Tb5 22.0(5) . .
Tb4 Tb2 Tb5 127.5(7) . .
Tb3 Tb2 Tb5 14.5(5) . .
Tb9 Tb2 Tb5 140.4(8) . .
Tb1 Tb2 Tb10 19.6(4) . .
Tb4 Tb2 Tb10 136.5(6) . .
Tb3 Tb2 Tb10 40.6(6) . .
Tb9 Tb2 Tb10 127.9(8) . .
Tb5 Tb2 Tb10 27.4(5) . .
Tb1 Tb2 C12_1 109.0(7) . .
Tb4 Tb2 C12_1 93.5(6) . .
Tb3 Tb2 C12_1 103.6(6) . .
Tb9 Tb2 C12_1 101.6(7) . .
Tb5 Tb2 C12_1 116.3(6) . .
Tb10 Tb2 C12_1 127.7(6) . .
Tb1 Tb2 C60_2 74.6(5) . .
Tb4 Tb2 C60_2 124.5(6) . .
Tb3 Tb2 C60_2 73.1(5) . .
Tb9 Tb2 C60_2 135.5(7) . .
Tb5 Tb2 C60_2 83.8(5) . .
Tb10 Tb2 C60_2 93.6(5) . .
C12_1 Tb2 C60_2 34.4(4) . .
Tb1 Tb2 C21_1 98.6(6) . .
Tb4 Tb2 C21_1 112.2(6) . .
Tb3 Tb2 C21_1 112.2(7) . .
Tb9 Tb2 C21_1 99.2(7) . .
Tb5 Tb2 C21_1 117.5(6) . .
Tb10 Tb2 C21_1 109.8(6) . .
C12_1 Tb2 C21_1 37.3(5) . .
C60_2 Tb2 C21_1 44.7(3) . .
Tb1 Tb2 C6_2 111.3(6) . .
Tb4 Tb2 C6_2 89.7(5) . .
Tb3 Tb2 C6_2 103.5(5) . .
Tb9 Tb2 C6_2 100.1(7) . .
Tb5 Tb2 C6_2 116.8(5) . .
Tb10 Tb2 C6_2 130.5(5) . .
C12_1 Tb2 C6_2 4.9(4) . .
C60_2 Tb2 C6_2 36.89(10) . .
C21_1 Tb2 C6_2 42.0(3) . .
Tb1 Tb2 C16_1 144.0(6) . .
Tb4 Tb2 C16_1 58.4(5) . .
Tb3 Tb2 C16_1 128.7(6) . .
Tb9 Tb2 C16_1 68.2(7) . .
Tb5 Tb2 C16_1 143.2(6) . .
Tb10 Tb2 C16_1 163.5(6) . .
C12_1 Tb2 C16_1 35.9(4) . .
C60_2 Tb2 C16_1 69.9(3) . .
C21_1 Tb2 C16_1 59.1(4) . .
C6_2 Tb2 C16_1 33.0(3) . .
Tb1 Tb2 Tb11 31.8(5) . .
Tb4 Tb2 Tb11 117.6(6) . .
Tb3 Tb2 Tb11 32.2(5) . .
Tb9 Tb2 Tb11 122.4(7) . .
Tb5 Tb2 Tb11 18.8(5) . .
Tb10 Tb2 Tb11 22.7(4) . .
C12_1 Tb2 Tb11 135.1(6) . .
C60_2 Tb2 Tb11 102.1(5) . .
C21_1 Tb2 Tb11 130.1(6) . .
C6_2 Tb2 Tb11 135.5(5) . .
C16_1 Tb2 Tb11 157.5(6) . .
Tb5 Tb3 Tb2 142.1(13) . .
Tb5 Tb3 Tb10 33.2(11) . .
Tb2 Tb3 Tb10 112.5(8) . .
Tb5 Tb3 Tb4 139.9(10) . .
Tb2 Tb3 Tb4 26.9(5) . .
Tb10 Tb3 Tb4 124.4(5) . .
Tb5 Tb3 Tb11 16.2(10) . .
Tb2 Tb3 Tb11 130.6(7) . .
Tb10 Tb3 Tb11 35.4(7) . .
Tb4 Tb3 Tb11 123.8(5) . .
Tb5 Tb3 Tb9 133.4(11) . .
Tb2 Tb3 Tb9 15.9(5) . .
Tb10 Tb3 Tb9 110.1(6) . .
Tb4 Tb3 Tb9 17.2(3) . .
Tb11 Tb3 Tb9 119.1(5) . .
Tb5 Tb3 C64_2 100.5(10) . .
Tb2 Tb3 C64_2 115.0(5) . .
Tb10 Tb3 C64_2 117.6(5) . .
Tb4 Tb3 C64_2 116.3(3) . .
Tb11 Tb3 C64_2 114.2(5) . .
Tb9 Tb3 C64_2 126.1(4) . .
Tb5 Tb3 Tb6 24.1(11) . .
Tb2 Tb3 Tb6 118.2(6) . .
Tb10 Tb3 Tb6 16.2(5) . .
Tb4 Tb3 Tb6 121.8(3) . .
Tb11 Tb3 Tb6 20.2(5) . .
Tb9 Tb3 Tb6 111.1(4) . .
C64_2 Tb3 Tb6 121.7(3) . .
Tb5 Tb3 C60_2 122.6(10) . .
Tb2 Tb3 C60_2 83.0(5) . .
Tb10 Tb3 C60_2 117.6(6) . .
Tb4 Tb3 C60_2 96.9(3) . .
Tb11 Tb3 C60_2 138.8(5) . .
Tb9 Tb3 C60_2 97.9(3) . .
C64_2 Tb3 C60_2 38.15(8) . .
Tb6 Tb3 C60_2 131.6(3) . .
Tb5 Tb3 C11_1 93.6(10) . .
Tb2 Tb3 C11_1 115.8(5) . .
Tb10 Tb3 C11_1 102.6(6) . .
Tb4 Tb3 C11_1 126.3(4) . .
Tb11 Tb3 C11_1 109.3(5) . .
Tb9 Tb3 C11_1 130.4(4) . .
C64_2 Tb3 C11_1 18.8(3) . .
Tb6 Tb3 C11_1 110.5(4) . .
C60_2 Tb3 C11_1 32.8(3) . .
Tb5 Tb3 C10_1 127.7(11) . .
Tb2 Tb3 C10_1 88.6(5) . .
Tb10 Tb3 C10_1 139.9(6) . .
Tb4 Tb3 C10_1 90.0(4) . .
Tb11 Tb3 C10_1 140.9(6) . .
Tb9 Tb3 C10_1 99.0(4) . .
C64_2 Tb3 C10_1 27.2(3) . .
Tb6 Tb3 C10_1 148.1(4) . .
C60_2 Tb3 C10_1 28.3(3) . .
C11_1 Tb3 C10_1 37.9(4) . .
Tb5 Tb3 C26_2 110.3(11) . 6_565
Tb2 Tb3 C26_2 107.5(5) . 6_565
Tb10 Tb3 C26_2 133.8(5) . 6_565
Tb4 Tb3 C26_2 101.7(3) . 6_565
Tb11 Tb3 C26_2 120.7(6) . 6_565
Tb9 Tb3 C26_2 114.7(4) . 6_565
C64_2 Tb3 C26_2 18.43(9) . 6_565
Tb6 Tb3 C26_2 133.9(3) . 6_565
C60_2 Tb3 C26_2 46.01(12) . 6_565
C11_1 Tb3 C26_2 36.9(3) . 6_565
C10_1 Tb3 C26_2 22.1(3) . 6_565
Tb9 Tb4 Tb2 77.7(9) . .
Tb9 Tb4 Tb1 84.5(9) . .
Tb2 Tb4 Tb1 14.3(4) . .
Tb9 Tb4 Tb3 100.3(9) . .
Tb2 Tb4 Tb3 27.5(4) . .
Tb1 Tb4 Tb3 16.05(13) . .
Tb9 Tb4 Tb7 129.7(10) . .
Tb2 Tb4 Tb7 122.0(5) . .
Tb1 Tb4 Tb7 108.0(3) . .
Tb3 Tb4 Tb7 95.4(3) . .
Tb9 Tb4 C16_1 99.5(9) . .
Tb2 Tb4 C16_1 99.4(5) . .
Tb1 Tb4 C16_1 110.9(3) . .
Tb3 Tb4 C16_1 110.8(4) . .
Tb7 Tb4 C16_1 118.8(5) . .
Tb9 Tb4 Tb5 97.7(9) . .
Tb2 Tb4 Tb5 32.5(5) . .
Tb1 Tb4 Tb5 18.6(3) . .
Tb3 Tb4 Tb5 10.2(3) . .
Tb7 Tb4 Tb5 89.5(4) . .
C16_1 Tb4 Tb5 121.0(4) . .
Tb9 Tb4 C15_1 127.7(9) . .
Tb2 Tb4 C15_1 127.8(5) . .
Tb1 Tb4 C15_1 132.3(4) . .
Tb3 Tb4 C15_1 121.5(4) . .
Tb7 Tb4 C15_1 79.4(4) . .
C16_1 Tb4 C15_1 39.6(4) . .
Tb5 Tb4 C15_1 128.6(4) . .
Tb9 Tb4 Tb7 124.2(10) . 6_565
Tb2 Tb4 Tb7 122.7(5) . 6_565
Tb1 Tb4 Tb7 108.5(2) . 6_565
Tb3 Tb4 Tb7 96.8(3) . 6_565
Tb7 Tb4 Tb7 5.5(5) . 6_565
C16_1 Tb4 Tb7 122.8(4) . 6_565
Tb5 Tb4 Tb7 90.2(4) . 6_565
C15_1 Tb4 Tb7 83.2(4) . 6_565
Tb9 Tb4 C31_1 62.2(9) . .
Tb2 Tb4 C31_1 101.4(6) . .
Tb1 Tb4 C31_1 115.6(3) . .
Tb3 Tb4 C31_1 126.3(4) . .
Tb7 Tb4 C31_1 136.0(4) . .
C16_1 Tb4 C31_1 39.2(4) . .
Tb5 Tb4 C31_1 133.8(4) . .
C15_1 Tb4 C31_1 67.8(4) . .
Tb7 Tb4 C31_1 135.9(3) 6_565 .
Tb9 Tb4 C12_2 82.6(8) . 6_565
Tb2 Tb4 C12_2 130.6(5) . 6_565
Tb1 Tb4 C12_2 144.8(2) . 6_565
Tb3 Tb4 C12_2 150.3(2) . 6_565
Tb7 Tb4 C12_2 105.4(3) . 6_565
C16_1 Tb4 C12_2 40.3(3) . 6_565
Tb5 Tb4 C12_2 160.3(3) . 6_565
C15_1 Tb4 C12_2 45.4(3) . 6_565
Tb7 Tb4 C12_2 105.9(2) 6_565 6_565
C31_1 Tb4 C12_2 30.8(3) . 6_565
Tb9 Tb4 C21_2 80.9(9) . 6_565
Tb2 Tb4 C21_2 96.2(5) . 6_565
Tb1 Tb4 C21_2 109.84(18) . 6_565
Tb3 Tb4 C21_2 115.2(2) . 6_565
Tb7 Tb4 C21_2 133.0(3) . 6_565
C16_1 Tb4 C21_2 18.6(3) . 6_565
Tb5 Tb4 C21_2 124.8(3) . 6_565
C15_1 Tb4 C21_2 54.6(3) . 6_565
Tb7 Tb4 C21_2 135.8(3) 6_565 6_565
C31_1 Tb4 C21_2 21.7(3) . 6_565
C12_2 Tb4 C21_2 35.62(10) 6_565 6_565
Tb3 Tb5 Tb1 35.5(10) . .
Tb3 Tb5 Tb10 126.2(19) . .
Tb1 Tb5 Tb10 90.8(12) . .
Tb3 Tb5 Tb11 155.5(15) . .
Tb1 Tb5 Tb11 137.5(13) . .
Tb10 Tb5 Tb11 55.7(13) . .
Tb3 Tb5 Tb2 23.4(9) . .
Tb1 Tb5 Tb2 21.7(6) . .
Tb10 Tb5 Tb2 106.1(12) . .
Tb11 Tb5 Tb2 137.0(10) . .
Tb3 Tb5 Tb6 147.7(15) . .
Tb1 Tb5 Tb6 115.2(10) . .
Tb10 Tb5 Tb6 28.6(9) . .
Tb11 Tb5 Tb6 27.2(9) . .
Tb2 Tb5 Tb6 124.3(7) . .
Tb3 Tb5 Tb4 29.9(8) . .
Tb1 Tb5 Tb4 41.4(6) . .
Tb10 Tb5 Tb4 115.3(11) . .
Tb11 Tb5 Tb4 125.7(9) . .
Tb2 Tb5 Tb4 20.0(3) . .
Tb6 Tb5 Tb4 124.0(6) . .
Tb3 Tb5 C42_2 103.7(11) . 6_565
Tb1 Tb5 C42_2 105.0(8) . 6_565
Tb10 Tb5 C42_2 89.9(9) . 6_565
Tb11 Tb5 C42_2 100.7(10) . 6_565
Tb2 Tb5 C42_2 119.3(7) . 6_565
Tb6 Tb5 C42_2 97.2(6) . 6_565
Tb4 Tb5 C42_2 133.6(7) . 6_565
Tb3 Tb5 C63_2 101.1(11) . .
Tb1 Tb5 C63_2 117.4(9) . .
Tb10 Tb5 C63_2 110.3(11) . .
Tb11 Tb5 C63_2 99.9(10) . .
Tb2 Tb5 C63_2 123.0(8) . .
Tb6 Tb5 C63_2 108.0(7) . .
Tb4 Tb5 C63_2 128.0(6) . .
C42_2 Tb5 C63_2 24.93(11) 6_565 .
Tb3 Tb5 C3_1 102.2(11) . .
Tb1 Tb5 C3_1 119.6(9) . .
Tb10 Tb5 C3_1 111.1(11) . .
Tb11 Tb5 C3_1 98.4(10) . .
Tb2 Tb5 C3_1 124.4(8) . .
Tb6 Tb5 C3_1 107.5(8) . .
Tb4 Tb5 C3_1 128.5(7) . .
C42_2 Tb5 C3_1 27.1(3) 6_565 .
C63_2 Tb5 C3_1 2.6(3) . .
Tb3 Tb5 Tb9 35.8(9) . .
Tb1 Tb5 Tb9 32.8(6) . .
Tb10 Tb5 Tb9 101.8(11) . .
Tb11 Tb5 Tb9 122.0(9) . .
Tb2 Tb5 Tb9 15.7(3) . .
Tb6 Tb5 Tb9 113.8(6) . .
Tb4 Tb5 Tb9 13.9(2) . .
C42_2 Tb5 Tb9 134.9(7) 6_565 .
C63_2 Tb5 Tb9 136.9(7) . .
C3_1 Tb5 Tb9 138.0(7) . .
Tb3 Tb5 C64_2 65.1(10) . .
Tb1 Tb5 C64_2 86.2(9) . .
Tb10 Tb5 C64_2 132.2(10) . .
Tb11 Tb5 C64_2 135.0(11) . .
Tb2 Tb5 C64_2 87.2(7) . .
Tb6 Tb5 C64_2 142.3(7) . .
Tb4 Tb5 C64_2 92.9(6) . .
C42_2 Tb5 C64_2 45.73(18) 6_565 .
C63_2 Tb5 C64_2 36.08(15) . .
C3_1 Tb5 C64_2 37.3(3) . .
Tb9 Tb5 C64_2 100.9(6) . .
Tb11 Tb6 Tb10 64.8(12) . .
Tb11 Tb6 Tb6 101.2(12) . 6_565
Tb10 Tb6 Tb6 140.9(8) . 6_565
Tb11 Tb6 Tb5 38.0(11) . .
Tb10 Tb6 Tb5 26.8(8) . .
Tb6 Tb6 Tb5 127.7(4) 6_565 .
Tb11 Tb6 Tb11 73.1(14) . 6_565
Tb10 Tb6 Tb11 123.5(10) . 6_565
Tb6 Tb6 Tb11 28.1(5) 6_565 6_565
Tb5 Tb6 Tb11 102.6(7) . 6_565
Tb11 Tb6 Tb1 55.7(11) . .
Tb10 Tb6 Tb1 14.9(7) . .
Tb6 Tb6 Tb1 127.2(2) 6_565 .
Tb5 Tb6 Tb1 19.5(4) . .
Tb11 Tb6 Tb1 108.6(6) 6_565 .
Tb11 Tb6 C38_2 116.7(12) . 6_565
Tb10 Tb6 C38_2 90.9(9) . 6_565
Tb6 Tb6 C38_2 126.5(3) 6_565 6_565
Tb5 Tb6 C38_2 104.7(5) . 6_565
Tb11 Tb6 C38_2 142.8(7) 6_565 6_565
Tb1 Tb6 C38_2 105.5(4) . 6_565
Tb11 Tb6 Tb3 43.8(11) . .
Tb10 Tb6 Tb3 22.9(8) . .
Tb6 Tb6 Tb3 125.3(2) 6_565 .
Tb5 Tb6 Tb3 8.2(4) . .
Tb11 Tb6 Tb3 102.6(5) 6_565 .
Tb1 Tb6 Tb3 12.08(11) . .
C38_2 Tb6 Tb3 108.0(4) 6_565 .
Tb11 Tb6 C45_1 110.7(12) . .
Tb10 Tb6 C45_1 128.4(9) . .
Tb6 Tb6 C45_1 90.6(4) 6_565 .
Tb5 Tb6 C45_1 127.9(7) . .
Tb11 Tb6 C45_1 100.3(6) 6_565 .
Tb1 Tb6 C45_1 140.1(5) . .
C38_2 Tb6 C45_1 42.6(3) 6_565 .
Tb3 Tb6 C45_1 135.4(5) . .
Tb11 Tb6 Tb10 93.8(12) . 6_565
Tb10 Tb6 Tb10 124.8(11) . 6_565
Tb6 Tb6 Tb10 16.0(3) 6_565 6_565
Tb5 Tb6 Tb10 113.9(6) . 6_565
Tb11 Tb6 Tb10 25.1(5) 6_565 6_565
Tb1 Tb6 Tb10 111.4(5) . 6_565
C38_2 Tb6 Tb10 141.4(6) 6_565 6_565
Tb3 Tb6 Tb10 110.4(5) . 6_565
C45_1 Tb6 Tb10 106.5(5) . 6_565
Tb11 Tb6 C36_1 141.0(12) . .
Tb10 Tb6 C36_1 111.6(10) . .
Tb6 Tb6 C36_1 101.7(4) 6_565 .
Tb5 Tb6 C36_1 130.6(6) . .
Tb11 Tb6 C36_1 124.8(7) 6_565 .
Tb1 Tb6 C36_1 126.4(5) . .
C38_2 Tb6 C36_1 27.2(3) 6_565 .
Tb3 Tb6 C36_1 132.3(5) . .
C45_1 Tb6 C36_1 38.4(4) . .
Tb10 Tb6 C36_1 115.1(6) 6_565 .
Tb11 Tb6 C56_2 130.0(12) . .
Tb10 Tb6 C56_2 98.7(9) . .
Tb6 Tb6 C56_2 116.2(3) 6_565 .
Tb5 Tb6 C56_2 116.1(6) . .
Tb11 Tb6 C56_2 137.6(6) 6_565 .
Tb1 Tb6 C56_2 113.6(4) . .
C38_2 Tb6 C56_2 13.38(16) 6_565 .
Tb3 Tb6 C56_2 118.2(4) . .
C45_1 Tb6 C56_2 41.9(3) . .
Tb10 Tb6 C56_2 129.7(5) 6_565 .
C36_1 Tb6 C56_2 14.6(3) . .
Tb7 Tb7 C18_1 85.6(4) 6_565 .
Tb7 Tb7 C14_2 87.2(4) 6_565 .
C18_1 Tb7 C14_2 15.9(4) . .
Tb7 Tb7 Tb4 132.5(3) 6_565 .
C18_1 Tb7 Tb4 129.8(6) . .
C14_2 Tb7 Tb4 118.6(5) . .
Tb7 Tb7 C29_2 110.5(4) 6_565 6_565
C18_1 Tb7 C29_2 30.1(3) . 6_565
C14_2 Tb7 C29_2 39.85(19) . 6_565
Tb4 Tb7 C29_2 114.4(6) . 6_565
Tb7 Tb7 C17_1 121.6(5) 6_565 .
C18_1 Tb7 C17_1 41.7(4) . .
C14_2 Tb7 C17_1 49.7(4) . .
Tb4 Tb7 C17_1 104.6(7) . .
C29_2 Tb7 C17_1 11.9(3) 6_565 .
Tb7 Tb7 C20_2 126.1(3) 6_565 .
C18_1 Tb7 C20_2 40.6(2) . .
C14_2 Tb7 C20_2 40.65(16) . .
Tb4 Tb7 C20_2 93.4(5) . .
C29_2 Tb7 C20_2 23.48(18) 6_565 .
C17_1 Tb7 C20_2 21.2(3) . .
Tb7 Tb7 C29_2 62.2(4) 6_565 .
C18_1 Tb7 C29_2 28.5(3) . .
C14_2 Tb7 C29_2 40.21(16) . .
Tb4 Tb7 C29_2 158.2(5) . .
C29_2 Tb7 C29_2 48.3(3) 6_565 .
C17_1 Tb7 C29_2 59.6(4) . .
C20_2 Tb7 C29_2 66.6(2) . .
Tb7 Tb7 C20_1 86.1(4) 6_565 .
C18_1 Tb7 C20_1 40.6(5) . .
C14_2 Tb7 C20_1 24.8(3) . .
Tb4 Tb7 C20_1 101.7(4) . .
C29_2 Tb7 C20_1 61.7(4) 6_565 .
C17_1 Tb7 C20_1 69.2(4) . .
C20_2 Tb7 C20_1 53.3(3) . .
C29_2 Tb7 C20_1 59.9(4) . .
Tb7 Tb7 Tb4 41.9(3) 6_565 6_565
C18_1 Tb7 Tb4 118.4(6) . 6_565
C14_2 Tb7 Tb4 111.6(5) . 6_565
Tb4 Tb7 Tb4 90.6(4) . 6_565
C29_2 Tb7 Tb4 148.2(6) 6_565 6_565
C17_1 Tb7 Tb4 160.0(6) . 6_565
C20_2 Tb7 Tb4 148.5(4) . 6_565
C29_2 Tb7 Tb4 102.1(6) . 6_565
C20_1 Tb7 Tb4 95.3(4) . 6_565
Tb7 Tb7 C17_1 52.1(4) 6_565 6_565
C18_1 Tb7 C17_1 39.0(4) . 6_565
C14_2 Tb7 C17_1 49.3(3) . 6_565
Tb4 Tb7 C17_1 167.7(5) . 6_565
C29_2 Tb7 C17_1 58.6(4) 6_565 6_565
C17_1 Tb7 C17_1 69.5(6) . 6_565
C20_2 Tb7 C17_1 77.5(4) . 6_565
C29_2 Tb7 C17_1 10.9(3) . 6_565
C20_1 Tb7 C17_1 66.3(4) . 6_565
Tb4 Tb7 C17_1 93.1(6) 6_565 6_565
Tb7 Tb7 C20_2 48.1(3) 6_565 6_565
C18_1 Tb7 C20_2 37.6(2) . 6_565
C14_2 Tb7 C20_2 40.8(3) . 6_565
Tb4 Tb7 C20_2 150.7(4) . 6_565
C29_2 Tb7 C20_2 65.2(2) 6_565 6_565
C17_1 Tb7 C20_2 77.0(4) . 6_565
C20_2 Tb7 C20_2 78.0(3) . 6_565
C29_2 Tb7 C20_2 21.64(15) . 6_565
C20_1 Tb7 C20_2 50.8(3) . 6_565
Tb4 Tb7 C20_2 83.4(5) 6_565 6_565
C17_1 Tb7 C20_2 19.5(3) 6_565 6_565
Tb8 Tb8 C46_2 99.2(3) 6_565 .
Tb8 Tb8 C47_2 95.8(3) 6_565 6_565
C46_2 Tb8 C47_2 32.54(14) . 6_565
Tb8 Tb8 C46_2 68.9(3) 6_565 6_565
C46_2 Tb8 C46_2 30.3(3) . 6_565
C47_2 Tb8 C46_2 41.83(17) 6_565 6_565
Tb8 Tb8 C47_2 72.6(3) 6_565 .
C46_2 Tb8 C47_2 41.79(17) . .
C47_2 Tb8 C47_2 23.1(3) 6_565 .
C46_2 Tb8 C47_2 31.00(13) 6_565 .
Tb8 Tb8 C42_1 84.3(3) 6_565 .
C46_2 Tb8 C42_1 16.6(2) . .
C47_2 Tb8 C42_1 41.5(4) 6_565 .
C46_2 Tb8 C42_1 16.9(2) 6_565 .
C47_2 Tb8 C42_1 40.7(4) . .
Tb8 Tb8 C41_1 84.4(3) 6_565 .
C46_2 Tb8 C41_1 38.6(5) . .
C47_2 Tb8 C41_1 11.81(19) 6_565 .
C46_2 Tb8 C41_1 38.0(4) 6_565 .
C47_2 Tb8 C41_1 12.15(18) . .
C42_1 Tb8 C41_1 42.8(6) . .
Tb8 Tb8 C48_2 139.5(3) 6_565 .
C46_2 Tb8 C48_2 40.88(19) . .
C47_2 Tb8 C48_2 48.5(3) 6_565 .
C46_2 Tb8 C48_2 71.0(3) 6_565 .
C47_2 Tb8 C48_2 70.4(3) . .
C42_1 Tb8 C48_2 56.8(2) . .
C41_1 Tb8 C48_2 60.3(3) . .
Tb8 Tb8 C35_2 136.4(2) 6_565 6_565
C46_2 Tb8 C35_2 45.3(3) . 6_565
C47_2 Tb8 C35_2 40.65(19) 6_565 6_565
C46_2 Tb8 C35_2 72.8(3) 6_565 6_565
C47_2 Tb8 C35_2 63.8(3) . 6_565
C42_1 Tb8 C35_2 61.8(3) . 6_565
C41_1 Tb8 C35_2 52.2(2) . 6_565
C48_2 Tb8 C35_2 15.30(7) . 6_565
Tb8 Tb8 C45_2 85.2(3) 6_565 .
C46_2 Tb8 C45_2 37.98(15) . .
C47_2 Tb8 C45_2 68.8(2) 6_565 .
C46_2 Tb8 C45_2 38.00(18) 6_565 .
C47_2 Tb8 C45_2 67.6(2) . .
C42_1 Tb8 C45_2 28.0(4) . .
C41_1 Tb8 C45_2 70.9(5) . .
C48_2 Tb8 C45_2 66.0(2) . .
C35_2 Tb8 C45_2 77.2(3) 6_565 .
Tb8 Tb8 C43_1 116.2(3) 6_565 .
C46_2 Tb8 C43_1 30.6(3) . .
C47_2 Tb8 C43_1 60.1(3) 6_565 .
C46_2 Tb8 C43_1 54.0(3) 6_565 .
C47_2 Tb8 C43_1 72.4(4) . .
C42_1 Tb8 C43_1 37.1(3) . .
C41_1 Tb8 C43_1 68.4(5) . .
C48_2 Tb8 C43_1 35.4(3) . .
C35_2 Tb8 C43_1 49.0(3) 6_565 .
C45_2 Tb8 C43_1 32.1(3) . .
Tb8 Tb8 C26_1 114.2(3) 6_565 .
C46_2 Tb8 C26_1 56.7(3) . .
C47_2 Tb8 C26_1 30.2(3) 6_565 .
C46_2 Tb8 C26_1 72.0(4) 6_565 .
C47_2 Tb8 C26_1 48.2(3) . .
C42_1 Tb8 C26_1 69.8(5) . .
C41_1 Tb8 C26_1 36.6(4) . .
C48_2 Tb8 C26_1 46.0(3) . .
C35_2 Tb8 C26_1 31.1(3) 6_565 .
C45_2 Tb8 C26_1 94.7(4) . .
C43_1 Tb8 C26_1 74.8(4) . .
Tb4 Tb9 Tb2 68.5(11) . .
Tb4 Tb9 Tb1 76.4(9) . .
Tb2 Tb9 Tb1 14.4(4) . .
Tb4 Tb9 Tb3 62.5(9) . .
Tb2 Tb9 Tb3 15.5(4) . .
Tb1 Tb9 Tb3 14.10(16) . .
Tb4 Tb9 C31_1 104.6(10) . .
Tb2 Tb9 C31_1 113.7(7) . .
Tb1 Tb9 C31_1 124.7(5) . .
Tb3 Tb9 C31_1 128.2(5) . .
Tb4 Tb9 C16_1 66.4(9) . .
Tb2 Tb9 C16_1 88.1(8) . .
Tb1 Tb9 C16_1 102.4(5) . .
Tb3 Tb9 C16_1 97.9(6) . .
C31_1 Tb9 C16_1 40.1(4) . .
Tb4 Tb9 Tb5 68.4(9) . .
Tb2 Tb9 Tb5 23.9(5) . .
Tb1 Tb9 Tb5 14.7(3) . .
Tb3 Tb9 Tb5 10.8(3) . .
C31_1 Tb9 Tb5 137.6(5) . .
C16_1 Tb9 Tb5 108.7(6) . .
Tb4 Tb9 C7_2 93.1(10) . .
Tb2 Tb9 C7_2 86.2(6) . .
Tb1 Tb9 C7_2 97.9(3) . .
Tb3 Tb9 C7_2 100.7(4) . .
C31_1 Tb9 C7_2 27.6(3) . .
C16_1 Tb9 C7_2 29.6(3) . .
Tb5 Tb9 C7_2 110.1(4) . .
Tb4 Tb9 C12_2 84.0(9) . 6_565
Tb2 Tb9 C12_2 127.5(8) . 6_565
Tb1 Tb9 C12_2 141.9(5) . 6_565
Tb3 Tb9 C12_2 135.8(6) . 6_565
C31_1 Tb9 C12_2 31.7(3) . 6_565
C16_1 Tb9 C12_2 39.5(3) . 6_565
Tb5 Tb9 C12_2 146.2(6) . 6_565
C7_2 Tb9 C12_2 50.5(2) . 6_565
Tb4 Tb9 C21_2 85.8(9) . 6_565
Tb2 Tb9 C21_2 96.3(6) . 6_565
Tb1 Tb9 C21_2 109.4(4) . 6_565
Tb3 Tb9 C21_2 109.2(4) . 6_565
C31_1 Tb9 C21_2 22.0(3) . 6_565
C16_1 Tb9 C21_2 19.4(3) . 6_565
Tb5 Tb9 C21_2 119.6(5) . 6_565
C7_2 Tb9 C21_2 15.56(9) . 6_565
C12_2 Tb9 C21_2 35.86(13) 6_565 6_565
Tb4 Tb9 C25_1 124.6(11) . .
Tb2 Tb9 C25_1 91.4(7) . .
Tb1 Tb9 C25_1 96.7(5) . .
Tb3 Tb9 C25_1 106.5(5) . .
C31_1 Tb9 C25_1 36.6(4) . .
C16_1 Tb9 C25_1 61.7(4) . .
Tb5 Tb9 C25_1 111.4(5) . .
C7_2 Tb9 C25_1 32.5(4) . .
C12_2 Tb9 C25_1 68.3(4) 6_565 .
C21_2 Tb9 C25_1 44.2(4) 6_565 .
Tb4 Tb9 C8_2 90.3(9) . .
Tb2 Tb9 C8_2 118.3(7) . .
Tb1 Tb9 C8_2 131.8(4) . .
Tb3 Tb9 C8_2 130.0(5) . .
C31_1 Tb9 C8_2 17.5(3) . .
C16_1 Tb9 C8_2 32.6(3) . .
Tb5 Tb9 C8_2 140.8(5) . .
C7_2 Tb9 C8_2 35.86(11) . .
C12_2 Tb9 C8_2 15.30(17) 6_565 .
C21_2 Tb9 C8_2 22.46(14) 6_565 .
C25_1 Tb9 C8_2 53.8(3) . .
Tb5 Tb10 Tb6 124.6(16) . .
Tb5 Tb10 Tb11 73.5(14) . .
Tb6 Tb10 Tb11 51.1(10) . .
Tb5 Tb10 Tb1 40.2(11) . .
Tb6 Tb10 Tb1 153.2(13) . .
Tb11 Tb10 Tb1 109.3(13) . .
Tb5 Tb10 Tb3 20.6(10) . .
Tb6 Tb10 Tb3 140.9(13) . .
Tb11 Tb10 Tb3 91.5(12) . .
Tb1 Tb10 Tb3 19.7(2) . .
Tb5 Tb10 Tb2 46.5(11) . .
Tb6 Tb10 Tb2 143.8(11) . .
Tb11 Tb10 Tb2 107.9(12) . .
Tb1 Tb10 Tb2 12.4(3) . .
Tb3 Tb10 Tb2 26.9(3) . .
Tb5 Tb10 C57_2 96.6(10) . .
Tb6 Tb10 C57_2 118.4(10) . .
Tb11 Tb10 C57_2 129.4(11) . .
Tb1 Tb10 C57_2 87.9(7) . .
Tb3 Tb10 C57_2 93.0(6) . .
Tb2 Tb10 C57_2 97.7(6) . .
Tb5 Tb10 C35_1 100.6(10) . .
Tb6 Tb10 C35_1 102.7(9) . .
Tb11 Tb10 C35_1 113.3(11) . .
Tb1 Tb10 C35_1 102.3(7) . .
Tb3 Tb10 C35_1 102.9(7) . .
Tb2 Tb10 C35_1 113.3(7) . .
C57_2 Tb10 C35_1 18.1(3) . .
Tb5 Tb10 Tb6 115.5(12) . 6_565
Tb6 Tb10 Tb6 23.1(6) . 6_565
Tb11 Tb10 Tb6 49.5(10) . 6_565
Tb1 Tb10 Tb6 131.6(8) . 6_565
Tb3 Tb10 Tb6 125.2(8) . 6_565
Tb2 Tb10 Tb6 121.0(6) . 6_565
C57_2 Tb10 Tb6 140.4(6) . 6_565
C35_1 Tb10 Tb6 125.7(6) . 6_565
Tb5 Tb10 C61_2 84.6(9) . .
Tb6 Tb10 C61_2 99.4(9) . .
Tb11 Tb10 C61_2 93.8(10) . .
Tb1 Tb10 C61_2 100.0(7) . .
Tb3 Tb10 C61_2 93.3(6) . .
Tb2 Tb10 C61_2 112.4(6) . .
C57_2 Tb10 C61_2 35.67(17) . .
C35_1 Tb10 C61_2 22.4(3) . .
Tb6 Tb10 C61_2 121.5(5) 6_565 .
Tb5 Tb10 C50_2 131.0(11) . .
Tb6 Tb10 C50_2 92.1(9) . .
Tb11 Tb10 C50_2 130.0(11) . .
Tb1 Tb10 C50_2 114.0(8) . .
Tb3 Tb10 C50_2 125.0(8) . .
Tb2 Tb10 C50_2 119.6(6) . .
C57_2 Tb10 C50_2 34.44(18) . .
C35_1 Tb10 C50_2 34.3(3) . .
Tb6 Tb10 C50_2 109.8(5) 6_565 .
C61_2 Tb10 C50_2 55.7(3) . .
Tb5 Tb10 C44_2 92.2(10) . 6_565
Tb6 Tb10 C44_2 79.7(8) . 6_565
Tb11 Tb10 C44_2 78.0(10) . 6_565
Tb1 Tb10 C44_2 117.1(7) . 6_565
Tb3 Tb10 C44_2 106.0(6) . 6_565
Tb2 Tb10 C44_2 129.3(6) . 6_565
C57_2 Tb10 C44_2 52.5(3) . 6_565
C35_1 Tb10 C44_2 35.4(3) . 6_565
Tb6 Tb10 C44_2 101.3(4) 6_565 6_565
C61_2 Tb10 C44_2 20.2(2) . 6_565
C50_2 Tb10 C44_2 61.0(3) . 6_565
Tb6 Tb11 Tb10 64.0(13) . .
Tb6 Tb11 Tb5 114.8(17) . .
Tb10 Tb11 Tb5 50.8(10) . .
Tb6 Tb11 Tb3 116.1(15) . .
Tb10 Tb11 Tb3 53.1(10) . .
Tb5 Tb11 Tb3 8.3(6) . .
Tb6 Tb11 Tb11 78.8(12) . 6_565
Tb10 Tb11 Tb11 127.1(10) . 6_565
Tb5 Tb11 Tb11 139.2(8) . 6_565
Tb3 Tb11 Tb11 130.9(4) . 6_565
Tb6 Tb11 Tb6 50.7(10) . 6_565
Tb10 Tb11 Tb6 105.4(13) . 6_565
Tb5 Tb11 Tb6 143.0(12) . 6_565
Tb3 Tb11 Tb6 136.7(9) . 6_565
Tb11 Tb11 Tb6 28.1(5) 6_565 6_565
Tb6 Tb11 Tb1 101.5(14) . .
Tb10 Tb11 Tb1 39.8(9) . .
Tb5 Tb11 Tb1 17.2(6) . .
Tb3 Tb11 Tb1 14.74(18) . .
Tb11 Tb11 Tb1 128.8(4) 6_565 .
Tb6 Tb11 Tb1 126.2(8) 6_565 .
Tb6 Tb11 C46_1 82.7(12) . .
Tb10 Tb11 C46_1 106.2(12) . .
Tb5 Tb11 C46_1 114.9(10) . .
Tb3 Tb11 C46_1 122.9(8) . .
Tb11 Tb11 C46_1 104.7(5) 6_565 .
Tb6 Tb11 C46_1 98.0(7) 6_565 .
Tb1 Tb11 C46_1 126.3(7) . .
Tb6 Tb11 C44_2 81.6(12) . 6_565
Tb10 Tb11 C44_2 78.1(10) . 6_565
Tb5 Tb11 C44_2 87.0(9) . 6_565
Tb3 Tb11 C44_2 95.3(6) . 6_565
Tb11 Tb11 C44_2 133.8(4) 6_565 6_565
Tb6 Tb11 C44_2 118.4(7) 6_565 6_565
Tb1 Tb11 C44_2 95.9(6) . 6_565
C46_1 Tb11 C44_2 31.1(4) . 6_565
Tb6 Tb11 C47_1 92.7(12) . .
Tb10 Tb11 C47_1 79.1(10) . .
Tb5 Tb11 C47_1 78.4(9) . .
Tb3 Tb11 C47_1 86.6(6) . .
Tb11 Tb11 C47_1 141.6(4) 6_565 .
Tb6 Tb11 C47_1 129.9(8) 6_565 .
Tb1 Tb11 C47_1 89.5(6) . .
C46_1 Tb11 C47_1 36.9(4) . .
C44_2 Tb11 C47_1 11.9(3) 6_565 .
Tb6 Tb11 C72_2 92.4(12) . 6_565
Tb10 Tb11 C72_2 111.5(11) . 6_565
Tb5 Tb11 C72_2 111.2(10) . 6_565
Tb3 Tb11 C72_2 118.7(7) . 6_565
Tb11 Tb11 C72_2 106.1(4) 6_565 6_565
Tb6 Tb11 C72_2 103.9(7) 6_565 6_565
Tb1 Tb11 C72_2 124.8(7) . 6_565
C46_1 Tb11 C72_2 9.8(3) . 6_565
C44_2 Tb11 C72_2 33.67(19) 6_565 6_565
C47_1 Tb11 C72_2 36.2(3) . 6_565
Tb6 Tb11 Tb2 106.2(13) . .
Tb10 Tb11 Tb2 49.3(9) . .
Tb5 Tb11 Tb2 24.3(7) . .
Tb3 Tb11 Tb2 17.2(3) . .
Tb11 Tb11 Tb2 116.9(4) 6_565 .
Tb6 Tb11 Tb2 119.4(7) 6_565 .
Tb1 Tb11 Tb2 13.1(2) . .
C46_1 Tb11 Tb2 138.3(7) . .
C44_2 Tb11 Tb2 108.6(6) 6_565 .
C47_1 Tb11 Tb2 101.4(6) . .
C72_2 Tb11 Tb2 135.4(6) 6_565 .
N3 Ni1 N1 177.24(16) . .
N3 Ni1 N2 89.92(8) . .
N1 Ni1 N2 90.01(8) . .
N3 Ni1 N2 89.92(8) . 6_565
N1 Ni1 N2 90.01(8) . 6_565
N2 Ni1 N2 176.97(17) . 6_565
C82 N1 C82 104.1(4) 6_565 .
C82 N1 Ni1 127.9(2) 6_565 .
C82 N1 Ni1 127.9(2) . .
C87 N2 C84 104.3(3) . .
C87 N2 Ni1 127.9(2) . .
C84 N2 Ni1 127.8(2) . .
C89 N3 C89 104.1(4) . 6_565
C89 N3 Ni1 127.9(2) . .
C89 N3 Ni1 127.9(2) 6_565 .
C81 C81 C82 106.4(2) 6_565 .
C81 C81 C91 129.0(2) 6_565 .
C82 C81 C91 124.4(3) . .
N1 C82 C83 125.1(3) . .
N1 C82 C81 111.5(3) . .
C83 C82 C81 123.3(3) . .
C84 C83 C82 124.1(3) . .
C84 C83 H83 117.9 . .
C82 C83 H83 117.9 . .
C83 C84 N2 125.0(3) . .
C83 C84 C85 123.5(3) . .
N2 C84 C85 111.5(3) . .
C86 C85 C84 106.2(3) . .
C86 C85 C93 129.1(3) . .
C84 C85 C93 124.7(3) . .
C85 C86 C87 106.6(3) . .
C85 C86 C95 129.0(3) . .
C87 C86 C95 124.4(3) . .
C88 C87 N2 125.0(3) . .
C88 C87 C86 123.6(3) . .
N2 C87 C86 111.4(3) . .
C87 C88 C89 124.1(3) . .
C87 C88 H88 117.9 . .
C89 C88 H88 117.9 . .
N3 C89 C88 125.1(3) . .
N3 C89 C90 111.5(3) . .
C88 C89 C90 123.3(3) . .
C90 C90 C89 106.4(2) 6_565 .
C90 C90 C97 128.8(2) 6_565 .
C89 C90 C97 124.6(3) . .
C81 C91 C92 112.8(3) . .
C81 C91 H91A 109.0 . .
C92 C91 H91A 109.0 . .
C81 C91 H91B 109.0 . .
C92 C91 H91B 109.0 . .
H91A C91 H91B 107.8 . .
C91 C92 H92A 109.5 . .
C91 C92 H92B 109.5 . .
H92A C92 H92B 109.5 . .
C91 C92 H92C 109.5 . .
H92A C92 H92C 109.5 . .
H92B C92 H92C 109.5 . .
C85 C93 C94 113.2(4) . .
C85 C93 H93A 108.9 . .
C94 C93 H93A 108.9 . .
C85 C93 H93B 108.9 . .
C94 C93 H93B 108.9 . .
H93A C93 H93B 107.7 . .
C93 C94 H94A 109.5 . .
C93 C94 H94B 109.5 . .
H94A C94 H94B 109.5 . .
C93 C94 H94C 109.5 . .
H94A C94 H94C 109.5 . .
H94B C94 H94C 109.5 . .
C86 C95 C96 113.1(3) . .
C86 C95 H95A 109.0 . .
C96 C95 H95A 109.0 . .
C86 C95 H95B 109.0 . .
C96 C95 H95B 109.0 . .
H95A C95 H95B 107.8 . .
C95 C96 H96A 109.5 . .
C95 C96 H96B 109.5 . .
H96A C96 H96B 109.5 . .
C95 C96 H96C 109.5 . .
H96A C96 H96C 109.5 . .
H96B C96 H96C 109.5 . .
C90 C97 C98 111.8(3) . .
C90 C97 H97A 109.3 . .
C98 C97 H97A 109.3 . .
C90 C97 H97B 109.3 . .
C98 C97 H97B 109.3 . .
H97A C97 H97B 107.9 . .
C97 C98 H98A 109.5 . .
C97 C98 H98B 109.5 . .
H98A C98 H98B 109.5 . .
C97 C98 H98C 109.5 . .
H98A C98 H98C 109.5 . .
H98B C98 H98C 109.5 . .
C5_1 C1_1 C2_1 123.4(9) . .
C5_1 C1_1 C48_1 103.7(9) . .
C2_1 C1_1 C48_1 122.6(8) . .
C5_1 C1_1 Tb11 98.6(7) . .
C2_1 C1_1 Tb11 77.6(6) . .
C48_1 C1_1 Tb11 63.6(6) . .
C4_1 C2_1 C1_1 118.9(10) . .
C4_1 C2_1 C3_1 119.3(11) . .
C1_1 C2_1 C3_1 113.9(10) . .
C4_1 C2_1 Tb5 89.7(7) . .
C1_1 C2_1 Tb5 95.4(7) . .
C3_1 C2_1 Tb5 57.2(5) . .
C4_1 C2_1 Tb3 79.3(7) . .
C1_1 C2_1 Tb3 105.2(6) . .
C3_1 C2_1 Tb3 59.5(5) . .
Tb5 C2_1 Tb3 11.8(3) . .
C4_1 C2_1 Tb11 103.9(7) . .
C1_1 C2_1 Tb11 72.9(6) . .
C3_1 C2_1 Tb11 65.4(6) . .
Tb5 C2_1 Tb11 22.9(4) . .
Tb3 C2_1 Tb11 34.0(3) . .
C47_1 C3_1 C11_1 110.0(8) . .
C47_1 C3_1 C2_1 122.2(9) . .
C11_1 C3_1 C2_1 121.5(9) . .
C47_1 C3_1 Tb5 79.2(6) . .
C11_1 C3_1 Tb5 76.1(7) . .
C2_1 C3_1 Tb5 88.8(6) . .
C47_1 C3_1 Tb3 90.8(6) . .
C11_1 C3_1 Tb3 65.0(5) . .
C2_1 C3_1 Tb3 88.6(6) . .
Tb5 C3_1 Tb3 13.6(3) . .
C47_1 C3_1 Tb11 62.7(6) . .
C11_1 C3_1 Tb11 99.4(7) . .
C2_1 C3_1 Tb11 83.8(7) . .
Tb5 C3_1 Tb11 24.9(5) . .
Tb3 C3_1 Tb11 38.2(3) . .
C47_1 C3_1 Tb10 61.3(6) . .
C11_1 C3_1 Tb10 80.8(6) . .
C2_1 C3_1 Tb10 101.5(6) . .
Tb5 C3_1 Tb10 18.3(4) . .
Tb3 C3_1 Tb10 29.6(3) . .
Tb11 C3_1 Tb10 20.8(3) . .
C47_1 C3_1 Tb1 85.5(5) . .
C11_1 C3_1 Tb1 61.6(5) . .
C2_1 C3_1 Tb1 96.5(6) . .
Tb5 C3_1 Tb1 14.5(4) . .
Tb3 C3_1 Tb1 8.02(10) . .
Tb11 C3_1 Tb1 38.8(3) . .
Tb10 C3_1 Tb1 25.7(3) . .
C2_1 C4_1 C6_1 123.3(9) . .
C2_1 C4_1 C9_1 122.1(10) . .
C6_1 C4_1 C9_1 105.4(9) . .
C2_1 C4_1 Tb3 74.1(6) . .
C6_1 C4_1 Tb3 105.6(5) . .
C9_1 C4_1 Tb3 63.5(5) . .
C2_1 C4_1 Tb5 64.1(6) . .
C6_1 C4_1 Tb5 106.1(6) . .
C9_1 C4_1 Tb5 74.6(6) . .
Tb3 C4_1 Tb5 11.4(3) . .
C1_1 C5_1 C1_1 115.6(13) 6_565 .
C1_1 C5_1 C7_1 117.6(7) 6_565 .
C1_1 C5_1 C7_1 117.6(7) . .
C7_1 C6_1 C17_1 122.0(9) . .
C7_1 C6_1 C4_1 120.6(8) . .
C17_1 C6_1 C4_1 108.6(8) . .
C7_1 C6_1 Tb7 85.9(7) . .
C17_1 C6_1 Tb7 55.8(5) . .
C4_1 C6_1 Tb7 99.6(6) . .
C7_1 C6_1 Tb7 80.8(6) . 6_565
C17_1 C6_1 Tb7 57.9(5) . 6_565
C4_1 C6_1 Tb7 104.1(6) . 6_565
Tb7 C6_1 Tb7 5.7(5) . 6_565
C6_1 C7_1 C6_1 118.7(11) 6_565 .
C6_1 C7_1 C5_1 116.0(6) 6_565 .
C6_1 C7_1 C5_1 116.0(6) . .
C6_1 C7_1 Tb7 64.1(6) 6_565 6_565
C6_1 C7_1 Tb7 69.6(6) . 6_565
C5_1 C7_1 Tb7 109.8(8) . 6_565
C6_1 C7_1 Tb7 69.6(6) 6_565 .
C6_1 C7_1 Tb7 64.1(6) . .
C5_1 C7_1 Tb7 109.8(8) . .
Tb7 C7_1 Tb7 5.9(6) 6_565 .
C10_1 C9_1 C13_1 124.8(9) . .
C10_1 C9_1 C4_1 119.2(10) . .
C13_1 C9_1 C4_1 109.1(9) . .
C10_1 C9_1 Tb3 61.4(6) . .
C13_1 C9_1 Tb3 100.1(6) . .
C4_1 C9_1 Tb3 85.2(6) . .
C10_1 C9_1 Tb2 60.6(6) . .
C13_1 C9_1 Tb2 85.6(6) . .
C4_1 C9_1 Tb2 102.1(6) . .
Tb3 C9_1 Tb2 19.4(2) . .
C10_1 C9_1 Tb4 75.1(6) . .
C13_1 C9_1 Tb4 67.0(6) . .
C4_1 C9_1 Tb4 106.1(6) . .
Tb3 C9_1 Tb4 35.02(17) . .
Tb2 C9_1 Tb4 18.70(19) . .
C10_1 C9_1 Tb1 57.2(5) . .
C13_1 C9_1 Tb1 99.1(6) . .
C4_1 C9_1 Tb1 91.1(5) . .
Tb3 C9_1 Tb1 5.97(11) . .
Tb2 C9_1 Tb1 15.12(19) . .
Tb4 C9_1 Tb1 32.57(13) . .
C10_1 C9_1 Tb5 65.1(6) . .
C13_1 C9_1 Tb5 105.6(7) . .
C4_1 C9_1 Tb5 76.0(6) . .
Tb3 C9_1 Tb5 9.6(3) . .
Tb2 C9_1 Tb5 28.8(4) . .
Tb4 C9_1 Tb5 43.1(3) . .
Tb1 C9_1 Tb5 15.2(3) . .
C9_1 C10_1 C12_1 114.3(10) . .
C9_1 C10_1 C11_1 119.4(10) . .
C12_1 C10_1 C11_1 115.3(10) . .
C9_1 C10_1 Tb3 85.2(6) . .
C12_1 C10_1 Tb3 82.0(8) . .
C11_1 C10_1 Tb3 69.6(6) . .
C9_1 C10_1 Tb2 88.8(7) . .
C12_1 C10_1 Tb2 60.7(7) . .
C11_1 C10_1 Tb2 86.7(7) . .
Tb3 C10_1 Tb2 22.4(2) . .
C9_1 C10_1 Tb1 93.8(7) . .
C12_1 C10_1 Tb1 73.9(8) . .
C11_1 C10_1 Tb1 69.2(6) . .
Tb3 C10_1 Tb1 9.91(11) . .
Tb2 C10_1 Tb1 17.9(2) . .
C9_1 C10_1 Tb5 85.9(7) . .
C12_1 C10_1 Tb5 90.7(8) . .
C11_1 C10_1 Tb5 61.1(6) . .
Tb3 C10_1 Tb5 9.9(3) . .
Tb2 C10_1 Tb5 32.2(4) . .
Tb1 C10_1 Tb5 16.8(3) . .
C9_1 C10_1 Tb4 75.4(6) . .
C12_1 C10_1 Tb4 58.0(6) . .
C11_1 C10_1 Tb4 104.1(7) . .
Tb3 C10_1 Tb4 35.7(2) . .
Tb2 C10_1 Tb4 18.3(2) . .
Tb1 C10_1 Tb4 34.95(16) . .
Tb5 C10_1 Tb4 45.4(3) . .
C3_1 C11_1 C10_1 117.8(9) . .
C3_1 C11_1 C23_1 107.7(8) . .
C10_1 C11_1 C23_1 121.1(9) . .
C3_1 C11_1 Tb3 79.6(6) . .
C10_1 C11_1 Tb3 72.5(6) . .
C23_1 C11_1 Tb3 81.6(6) . .
C3_1 C11_1 Tb5 67.7(6) . .
C10_1 C11_1 Tb5 85.7(7) . .
C23_1 C11_1 Tb5 78.7(6) . .
Tb3 C11_1 Tb5 14.4(3) . .
C3_1 C11_1 Tb1 86.6(6) . .
C10_1 C11_1 Tb1 75.7(6) . .
C23_1 C11_1 Tb1 71.6(6) . .
Tb3 C11_1 Tb1 10.67(11) . .
Tb5 C11_1 Tb1 18.9(4) . .
C3_1 C11_1 Tb2 97.0(6) . .
C10_1 C11_1 Tb2 61.4(6) . .
C23_1 C11_1 Tb2 78.5(6) . .
Tb3 C11_1 Tb2 17.6(2) . .
Tb5 C11_1 Tb2 31.2(4) . .
Tb1 C11_1 Tb2 14.83(17) . .
C3_1 C11_1 Tb10 69.5(6) . .
C10_1 C11_1 Tb10 99.5(7) . .
C23_1 C11_1 Tb10 63.1(6) . .
Tb3 C11_1 Tb10 27.3(3) . .
Tb5 C11_1 Tb10 16.9(3) . .
Tb1 C11_1 Tb10 24.7(2) . .
Tb2 C11_1 Tb10 39.5(3) . .
C16_1 C12_1 C21_1 108.6(10) . .
C16_1 C12_1 C10_1 119.1(11) . .
C21_1 C12_1 C10_1 124.2(12) . .
C16_1 C12_1 Tb2 81.0(8) . .
C21_1 C12_1 Tb2 77.5(9) . .
C10_1 C12_1 Tb2 82.8(7) . .
C16_1 C12_1 Tb4 59.1(6) . .
C21_1 C12_1 Tb4 90.2(9) . .
C10_1 C12_1 Tb4 90.6(7) . .
Tb2 C12_1 Tb4 22.5(3) . .
C16_1 C12_1 Tb1 97.6(8) . .
C21_1 C12_1 Tb1 74.8(8) . .
C10_1 C12_1 Tb1 71.9(7) . .
Tb2 C12_1 Tb1 16.9(3) . .
Tb4 C12_1 Tb1 38.6(2) . .
C16_1 C12_1 Tb9 60.9(6) . .
C21_1 C12_1 Tb9 78.4(8) . .
C10_1 C12_1 Tb9 100.2(8) . .
Tb2 C12_1 Tb9 21.9(3) . .
Tb4 C12_1 Tb9 12.4(2) . .
Tb1 C12_1 Tb9 38.5(3) . .
C16_1 C12_1 Tb3 97.1(8) . .
C21_1 C12_1 Tb3 84.9(9) . .
C10_1 C12_1 Tb3 63.1(6) . .
Tb2 C12_1 Tb3 20.9(3) . .
Tb4 C12_1 Tb3 38.8(2) . .
Tb1 C12_1 Tb3 10.35(10) . .
Tb9 C12_1 Tb3 42.2(3) . .
C15_1 C13_1 C9_1 121.0(9) . .
C15_1 C13_1 C17_1 122.8(9) . .
C9_1 C13_1 C17_1 107.1(8) . .
C15_1 C13_1 Tb7 83.7(6) . .
C9_1 C13_1 Tb7 100.4(6) . .
C17_1 C13_1 Tb7 57.4(5) . .
C15_1 C13_1 Tb4 58.3(5) . .
C9_1 C13_1 Tb4 82.4(6) . .
C17_1 C13_1 Tb4 103.8(6) . .
Tb7 C13_1 Tb4 46.7(3) . .
C15_1 C13_1 Tb7 84.1(6) . 6_565
C9_1 C13_1 Tb7 102.5(6) . 6_565
C17_1 C13_1 Tb7 55.3(5) . 6_565
Tb7 C13_1 Tb7 2.7(3) . 6_565
Tb4 C13_1 Tb7 49.0(2) . 6_565
C29_1 C14_1 C15_1 121.1(9) . .
C29_1 C14_1 C20_1 109.4(9) . .
C15_1 C14_1 C20_1 119.3(8) . .
C29_1 C14_1 Tb7 102.1(6) . .
C15_1 C14_1 Tb7 79.9(6) . .
C20_1 C14_1 Tb7 57.5(6) . .
C29_1 C14_1 Tb4 81.0(5) . .
C15_1 C14_1 Tb4 58.3(5) . .
C20_1 C14_1 Tb4 103.1(6) . .
Tb7 C14_1 Tb4 46.1(3) . .
C29_1 C14_1 Tb7 99.5(6) . 6_565
C15_1 C14_1 Tb7 85.7(6) . 6_565
C20_1 C14_1 Tb7 53.3(6) . 6_565
Tb7 C14_1 Tb7 5.7(5) . 6_565
Tb4 C14_1 Tb7 49.8(3) . 6_565
C29_1 C14_1 Tb9 70.9(6) . .
C15_1 C14_1 Tb9 64.8(5) . .
C20_1 C14_1 Tb9 107.5(7) . .
Tb7 C14_1 Tb9 52.5(3) . .
Tb4 C14_1 Tb9 10.25(18) . .
Tb7 C14_1 Tb9 55.4(3) 6_565 .
C13_1 C15_1 C14_1 118.8(9) . .
C13_1 C15_1 C16_1 115.1(9) . .
C14_1 C15_1 C16_1 118.6(8) . .
C13_1 C15_1 Tb4 90.1(6) . .
C14_1 C15_1 Tb4 88.4(6) . .
C16_1 C15_1 Tb4 64.0(5) . .
C13_1 C15_1 Tb9 99.6(6) . .
C14_1 C15_1 Tb9 85.2(6) . .
C16_1 C15_1 Tb9 58.4(5) . .
Tb4 C15_1 Tb9 9.60(19) . .
C13_1 C15_1 Tb7 66.3(6) . .
C14_1 C15_1 Tb7 68.8(6) . .
C16_1 C15_1 Tb7 111.0(6) . .
Tb4 C15_1 Tb7 47.2(3) . .
Tb9 C15_1 Tb7 54.0(3) . .
C13_1 C15_1 Tb2 84.2(6) . .
C14_1 C15_1 Tb2 102.9(6) . .
C16_1 C15_1 Tb2 55.7(5) . .
Tb4 C15_1 Tb2 14.55(17) . .
Tb9 C15_1 Tb2 19.3(2) . .
Tb7 C15_1 Tb2 56.0(3) . .
C13_1 C15_1 Tb7 68.5(6) . 6_565
C14_1 C15_1 Tb7 65.5(5) . 6_565
C16_1 C15_1 Tb7 112.6(6) . 6_565
Tb4 C15_1 Tb7 48.6(3) . 6_565
Tb9 C15_1 Tb7 55.0(3) . 6_565
Tb7 C15_1 Tb7 3.3(3) . 6_565
Tb2 C15_1 Tb7 58.2(3) . 6_565
C12_1 C16_1 C15_1 125.5(9) . .
C12_1 C16_1 C31_1 107.3(10) . .
C15_1 C16_1 C31_1 118.4(9) . .
C12_1 C16_1 Tb4 84.7(8) . .
C15_1 C16_1 Tb4 76.4(6) . .
C31_1 C16_1 Tb4 79.5(6) . .
C12_1 C16_1 Tb9 85.2(8) . .
C15_1 C16_1 Tb9 87.4(7) . .
C31_1 C16_1 Tb9 66.1(7) . .
Tb4 C16_1 Tb9 14.1(2) . .
C12_1 C16_1 Tb2 63.0(7) . .
C15_1 C16_1 Tb2 93.9(6) . .
C31_1 C16_1 Tb2 82.8(6) . .
Tb4 C16_1 Tb2 22.2(2) . .
Tb9 C16_1 Tb2 23.7(3) . .
C12_1 C16_1 Tb1 54.9(7) . .
C15_1 C16_1 Tb1 96.9(6) . .
C31_1 C16_1 Tb1 88.4(6) . .
Tb4 C16_1 Tb1 29.88(17) . .
Tb9 C16_1 Tb1 32.2(3) . .
Tb2 C16_1 Tb1 8.55(19) . .
C12_1 C16_1 Tb3 55.5(7) . .
C15_1 C16_1 Tb3 90.1(6) . .
C31_1 C16_1 Tb3 96.2(6) . .
Tb4 C16_1 Tb3 30.18(18) . .
Tb9 C16_1 Tb3 36.2(3) . .
Tb2 C16_1 Tb3 13.77(18) . .
Tb1 C16_1 Tb3 8.58(7) . .
C6_1 C17_1 C18_1 118.2(9) . .
C6_1 C17_1 C13_1 109.8(9) . .
C18_1 C17_1 C13_1 120.5(9) . .
C6_1 C17_1 Tb7 89.9(6) . .
C18_1 C17_1 Tb7 61.1(7) . .
C13_1 C17_1 Tb7 87.1(7) . .
C6_1 C17_1 Tb7 89.7(6) . 6_565
C18_1 C17_1 Tb7 56.0(7) . 6_565
C13_1 C17_1 Tb7 93.1(6) . 6_565
Tb7 C17_1 Tb7 6.3(6) . 6_565
C20_1 C18_1 C17_1 115.7(7) . 6_565
C20_1 C18_1 C17_1 115.7(7) . .
C17_1 C18_1 C17_1 120.9(12) 6_565 .
C20_1 C18_1 Tb7 80.1(8) . .
C17_1 C18_1 Tb7 85.0(8) 6_565 .
C17_1 C18_1 Tb7 77.2(7) . .
C20_1 C18_1 Tb7 80.1(8) . 6_565
C17_1 C18_1 Tb7 77.2(7) 6_565 6_565
C17_1 C18_1 Tb7 85.0(8) . 6_565
Tb7 C18_1 Tb7 8.8(8) . 6_565
C18_1 C20_1 C14_1 122.6(6) . 6_565
C18_1 C20_1 C14_1 122.6(6) . .
C14_1 C20_1 C14_1 104.1(11) 6_565 .
C18_1 C20_1 Tb7 59.4(7) . .
C14_1 C20_1 Tb7 94.3(7) 6_565 .
C14_1 C20_1 Tb7 88.2(7) . .
C18_1 C20_1 Tb7 59.4(7) . 6_565
C14_1 C20_1 Tb7 88.2(7) 6_565 6_565
C14_1 C20_1 Tb7 94.3(7) . 6_565
Tb7 C20_1 Tb7 7.7(7) . 6_565
C12_1 C21_1 C25_1 108.4(10) . .
C12_1 C21_1 C22_1 121.2(9) . .
C25_1 C21_1 C22_1 118.6(10) . .
C12_1 C21_1 Tb2 65.3(7) . .
C25_1 C21_1 Tb2 82.4(7) . .
C22_1 C21_1 Tb2 87.4(7) . .
C12_1 C21_1 Tb1 72.2(7) . .
C25_1 C21_1 Tb1 94.9(7) . .
C22_1 C21_1 Tb1 70.7(6) . .
Tb2 C21_1 Tb1 17.4(2) . .
C12_1 C21_1 Tb9 69.5(7) . .
C25_1 C21_1 Tb9 62.4(6) . .
C22_1 C21_1 Tb9 102.6(7) . .
Tb2 C21_1 Tb9 21.0(3) . .
Tb1 C21_1 Tb9 37.3(2) . .
C12_1 C21_1 Tb4 58.9(7) . .
C25_1 C21_1 Tb4 71.3(6) . .
C22_1 C21_1 Tb4 104.7(7) . .
Tb2 C21_1 Tb4 17.7(2) . .
Tb1 C21_1 Tb4 35.02(16) . .
Tb9 C21_1 Tb4 11.1(2) . .
C12_1 C21_1 Tb3 64.5(7) . .
C25_1 C21_1 Tb3 99.5(7) . .
C22_1 C21_1 Tb3 74.4(6) . .
Tb2 C21_1 Tb3 17.9(3) . .
Tb1 C21_1 Tb3 8.10(9) . .
Tb9 C21_1 Tb3 39.0(3) . .
Tb4 C21_1 Tb3 34.17(17) . .
C24_1 C22_1 C23_1 114.9(9) . .
C24_1 C22_1 C21_1 117.8(9) . .
C23_1 C22_1 C21_1 115.7(9) . .
C24_1 C22_1 Tb1 92.0(6) . .
C23_1 C22_1 Tb1 68.8(6) . .
C21_1 C22_1 Tb1 75.1(6) . .
C24_1 C22_1 Tb2 95.6(7) . .
C23_1 C22_1 Tb2 82.0(6) . .
C21_1 C22_1 Tb2 59.2(6) . .
Tb1 C22_1 Tb2 16.52(18) . .
C24_1 C22_1 Tb3 98.6(7) . .
C23_1 C22_1 Tb3 63.2(6) . .
C21_1 C22_1 Tb3 74.9(6) . .
Tb1 C22_1 Tb3 7.29(8) . .
Tb2 C22_1 Tb3 19.5(2) . .
C24_1 C22_1 Tb10 76.1(6) . .
C23_1 C22_1 Tb10 61.5(6) . .
C21_1 C22_1 Tb10 98.8(7) . .
Tb1 C22_1 Tb10 24.3(2) . .
Tb2 C22_1 Tb10 39.6(3) . .
Tb3 C22_1 Tb10 27.2(3) . .
C24_1 C22_1 Tb5 92.8(7) . .
C23_1 C22_1 Tb5 57.4(6) . .
C21_1 C22_1 Tb5 85.8(7) . .
Tb1 C22_1 Tb5 12.5(3) . .
Tb2 C22_1 Tb5 28.7(3) . .
Tb3 C22_1 Tb5 10.9(2) . .
Tb10 C22_1 Tb5 17.7(3) . .
C35_1 C23_1 C22_1 118.6(8) . .
C35_1 C23_1 C11_1 106.4(8) . .
C22_1 C23_1 C11_1 122.4(8) . .
C35_1 C23_1 Tb1 86.7(6) . .
C22_1 C23_1 Tb1 76.2(6) . .
C11_1 C23_1 Tb1 72.3(6) . .
C35_1 C23_1 Tb3 86.6(6) . .
C22_1 C23_1 Tb3 85.3(6) . .
C11_1 C23_1 Tb3 62.6(6) . .
Tb1 C23_1 Tb3 10.36(9) . .
C35_1 C23_1 Tb5 73.3(6) . .
C22_1 C23_1 Tb5 93.3(7) . .
C11_1 C23_1 Tb5 66.2(6) . .
Tb1 C23_1 Tb5 18.0(3) . .
Tb3 C23_1 Tb5 13.4(3) . .
C35_1 C23_1 Tb10 58.9(5) . .
C22_1 C23_1 Tb10 88.2(6) . .
C11_1 C23_1 Tb10 85.8(7) . .
Tb1 C23_1 Tb10 28.1(3) . .
Tb3 C23_1 Tb10 30.8(3) . .
Tb5 C23_1 Tb10 20.7(3) . .
C35_1 C23_1 Tb2 99.5(6) . .
C22_1 C23_1 Tb2 67.7(6) . .
C11_1 C23_1 Tb2 71.3(6) . .
Tb1 C23_1 Tb2 13.00(14) . .
Tb3 C23_1 Tb2 18.31(18) . .
Tb5 C23_1 Tb2 30.0(4) . .
Tb10 C23_1 Tb2 40.5(3) . .
C22_1 C24_1 C33_1 124.6(9) . .
C22_1 C24_1 C28_1 121.5(10) . .
C33_1 C24_1 C28_1 108.1(10) . .
C22_1 C24_1 Tb1 58.5(5) . .
C33_1 C24_1 Tb1 92.9(6) . .
C28_1 C24_1 Tb1 98.9(6) . .
C22_1 C24_1 Tb10 75.4(6) . .
C33_1 C24_1 Tb10 68.9(6) . .
C28_1 C24_1 Tb10 105.3(7) . .
Tb1 C24_1 Tb10 23.9(2) . .
C31_1 C25_1 C21_1 107.8(10) . .
C31_1 C25_1 C27_1 122.6(11) . .
C21_1 C25_1 C27_1 123.5(11) . .
C31_1 C25_1 Tb9 62.3(6) . .
C21_1 C25_1 Tb9 84.5(6) . .
C27_1 C25_1 Tb9 96.5(8) . .
C31_1 C25_1 Tb2 77.5(6) . .
C21_1 C25_1 Tb2 63.5(6) . .
C27_1 C25_1 Tb2 102.2(7) . .
Tb9 C25_1 Tb2 22.0(3) . .
C31_1 C25_1 Tb4 58.7(5) . .
C21_1 C25_1 Tb4 78.1(6) . .
C27_1 C25_1 Tb4 106.0(7) . .
Tb9 C25_1 Tb4 9.6(3) . .
Tb2 C25_1 Tb4 19.8(2) . .
C31_1 C25_1 Tb1 89.8(6) . .
C21_1 C25_1 Tb1 56.7(5) . .
C27_1 C25_1 Tb1 97.1(6) . .
Tb9 C25_1 Tb1 33.0(2) . .
Tb2 C25_1 Tb1 12.5(2) . .
Tb4 C25_1 Tb1 32.20(13) . .
C27_1 C26_1 C41_1 122.2(10) . .
C27_1 C26_1 C32_1 123.0(10) . .
C41_1 C26_1 C32_1 104.6(10) . .
C27_1 C26_1 Tb8 81.1(6) . .
C41_1 C26_1 Tb8 62.7(8) . .
C32_1 C26_1 Tb8 94.7(7) . .
C27_1 C26_1 Tb8 89.5(6) . 6_565
C41_1 C26_1 Tb8 56.2(8) . 6_565
C32_1 C26_1 Tb8 91.2(7) . 6_565
Tb8 C26_1 Tb8 8.5(4) . 6_565
C28_1 C27_1 C26_1 119.1(10) . .
C28_1 C27_1 C25_1 116.9(10) . .
C26_1 C27_1 C25_1 115.7(11) . .
C28_1 C27_1 Tb8 73.4(7) . .
C26_1 C27_1 Tb8 65.7(6) . .
C25_1 C27_1 Tb8 104.3(7) . .
C28_1 C27_1 Tb9 101.3(7) . .
C26_1 C27_1 Tb9 86.4(7) . .
C25_1 C27_1 Tb9 53.6(5) . .
Tb8 C27_1 Tb9 51.0(3) . .
C28_1 C27_1 Tb8 75.7(7) . 6_565
C26_1 C27_1 Tb8 61.3(6) . 6_565
C25_1 C27_1 Tb8 106.9(7) . 6_565
Tb8 C27_1 Tb8 4.5(2) . 6_565
Tb9 C27_1 Tb8 53.4(3) . 6_565
C27_1 C28_1 C43_1 121.3(10) . .
C27_1 C28_1 C24_1 121.2(9) . .
C43_1 C28_1 C24_1 107.8(12) . .
C27_1 C28_1 Tb8 74.4(6) . .
C43_1 C28_1 Tb8 64.6(6) . .
C24_1 C28_1 Tb8 102.6(8) . .
C27_1 C28_1 Tb8 76.2(6) . 6_565
C43_1 C28_1 Tb8 60.7(6) . 6_565
C24_1 C28_1 Tb8 105.1(7) . 6_565
Tb8 C28_1 Tb8 4.3(2) . 6_565
C29_1 C29_1 C14_1 108.5(6) 6_565 .
C29_1 C29_1 C30_1 121.3(5) 6_565 .
C14_1 C29_1 C30_1 122.7(8) . .
C29_1 C29_1 Tb9 105.9(2) 6_565 .
C14_1 C29_1 Tb9 79.6(6) . .
C30_1 C29_1 Tb9 61.9(5) . .
C29_1 C29_1 Tb4 107.3(2) 6_565 .
C14_1 C29_1 Tb4 68.4(5) . .
C30_1 C29_1 Tb4 71.2(5) . .
Tb9 C29_1 Tb4 11.3(2) . .
C32_1 C30_1 C31_1 122.3(9) . .
C32_1 C30_1 C29_1 114.8(9) . .
C31_1 C30_1 C29_1 114.5(8) . .
C32_1 C30_1 Tb9 96.8(7) . .
C31_1 C30_1 Tb9 59.8(5) . .
C29_1 C30_1 Tb9 85.4(5) . .
C32_1 C30_1 Tb4 106.5(6) . .
C31_1 C30_1 Tb4 58.9(5) . .
C29_1 C30_1 Tb4 77.2(5) . .
Tb9 C30_1 Tb4 10.7(2) . .
C30_1 C31_1 C25_1 118.9(10) . .
C30_1 C31_1 C16_1 124.5(9) . .
C25_1 C31_1 C16_1 107.7(9) . .
C30_1 C31_1 Tb9 84.9(6) . .
C25_1 C31_1 Tb9 81.0(7) . .
C16_1 C31_1 Tb9 73.8(7) . .
C30_1 C31_1 Tb4 89.6(6) . .
C25_1 C31_1 Tb4 89.5(6) . .
C16_1 C31_1 Tb4 61.2(5) . .
Tb9 C31_1 Tb4 13.3(3) . .
C30_1 C31_1 Tb2 104.3(7) . .
C25_1 C31_1 Tb2 70.9(6) . .
C16_1 C31_1 Tb2 63.4(5) . .
Tb9 C31_1 Tb2 19.4(3) . .
Tb4 C31_1 Tb2 19.80(18) . .
C32_1 C32_1 C30_1 123.8(6) 6_565 .
C32_1 C32_1 C26_1 109.9(6) 6_565 .
C30_1 C32_1 C26_1 117.5(10) . .
C32_1 C32_1 Tb8 80.5(3) 6_565 .
C30_1 C32_1 Tb8 102.8(7) . .
C26_1 C32_1 Tb8 54.9(5) . .
C32_1 C32_1 Tb9 105.0(3) 6_565 .
C30_1 C32_1 Tb9 54.9(5) . .
C26_1 C32_1 Tb9 83.9(6) . .
Tb8 C32_1 Tb9 48.0(3) . .
C32_1 C32_1 Tb8 72.6(3) 6_565 6_565
C30_1 C32_1 Tb8 107.0(7) . 6_565
C26_1 C32_1 Tb8 59.4(6) . 6_565
Tb8 C32_1 Tb8 7.9(4) . 6_565
Tb9 C32_1 Tb8 52.3(3) . 6_565
C34_1 C33_1 C24_1 121.7(9) . .
C34_1 C33_1 C37_1 122.3(9) . .
C24_1 C33_1 C37_1 105.9(8) . .
C34_1 C33_1 Tb10 59.7(5) . .
C24_1 C33_1 Tb10 81.9(6) . .
C37_1 C33_1 Tb10 101.3(6) . .
C34_1 C33_1 Tb6 52.8(5) . .
C24_1 C33_1 Tb6 99.8(6) . .
C37_1 C33_1 Tb6 91.1(6) . .
Tb10 C33_1 Tb6 18.8(3) . .
C33_1 C34_1 C36_1 118.5(8) . .
C33_1 C34_1 C35_1 114.1(9) . .
C36_1 C34_1 C35_1 120.0(8) . .
C33_1 C34_1 Tb10 89.4(6) . .
C36_1 C34_1 Tb10 88.5(6) . .
C35_1 C34_1 Tb10 64.9(6) . .
C33_1 C34_1 Tb6 99.4(6) . .
C36_1 C34_1 Tb6 65.2(6) . .
C35_1 C34_1 Tb6 79.9(6) . .
Tb10 C34_1 Tb6 23.3(3) . .
C33_1 C34_1 Tb11 104.0(6) . .
C36_1 C34_1 Tb11 74.5(6) . .
C35_1 C34_1 Tb11 66.4(6) . .
Tb10 C34_1 Tb11 16.8(3) . .
Tb6 C34_1 Tb11 13.5(3) . .
C34_1 C35_1 C23_1 125.7(8) . .
C34_1 C35_1 C47_1 119.9(9) . .
C23_1 C35_1 C47_1 107.0(8) . .
C34_1 C35_1 Tb10 78.5(6) . .
C23_1 C35_1 Tb10 86.5(6) . .
C47_1 C35_1 Tb10 78.0(6) . .
C34_1 C35_1 Tb5 99.2(6) . .
C23_1 C35_1 Tb5 73.3(6) . .
C47_1 C35_1 Tb5 68.1(6) . .
Tb10 C35_1 Tb5 20.8(4) . .
C34_1 C35_1 Tb6 66.6(6) . .
C23_1 C35_1 Tb6 107.9(6) . .
C47_1 C35_1 Tb6 71.8(6) . .
Tb10 C35_1 Tb6 21.4(3) . .
Tb5 C35_1 Tb6 38.0(4) . .
C34_1 C35_1 Tb1 97.1(6) . .
C23_1 C35_1 Tb1 61.1(5) . .
C47_1 C35_1 Tb1 83.5(5) . .
Tb10 C35_1 Tb1 25.7(3) . .
Tb5 C35_1 Tb1 16.6(3) . .
Tb6 C35_1 Tb1 46.9(3) . .
C34_1 C35_1 Tb11 84.5(7) . .
C23_1 C35_1 Tb11 97.6(7) . .
C47_1 C35_1 Tb11 59.9(6) . .
Tb10 C35_1 Tb11 19.1(3) . .
Tb5 C35_1 Tb11 24.4(4) . .
Tb6 C35_1 Tb11 17.8(3) . .
Tb1 C35_1 Tb11 38.2(3) . .
C34_1 C35_1 Tb3 103.8(6) . .
C23_1 C35_1 Tb3 62.5(5) . .
C47_1 C35_1 Tb3 74.7(5) . .
Tb10 C35_1 Tb3 27.7(3) . .
Tb5 C35_1 Tb3 10.9(3) . .
Tb6 C35_1 Tb3 47.4(3) . .
Tb1 C35_1 Tb3 9.24(8) . .
Tb11 C35_1 Tb3 35.2(3) . .
C34_1 C36_1 C40_1 120.7(8) . .
C34_1 C36_1 C45_1 120.4(9) . .
C40_1 C36_1 C45_1 109.4(9) . .
C34_1 C36_1 Tb6 79.5(6) . .
C40_1 C36_1 Tb6 90.0(7) . .
C45_1 C36_1 Tb6 70.0(6) . .
C34_1 C36_1 Tb10 60.3(5) . .
C40_1 C36_1 Tb10 100.7(7) . .
C45_1 C36_1 Tb10 81.6(6) . .
Tb6 C36_1 Tb10 19.2(3) . .
C34_1 C36_1 Tb6 105.3(6) . 6_565
C40_1 C36_1 Tb6 67.2(6) . 6_565
C45_1 C36_1 Tb6 65.7(5) . 6_565
Tb6 C36_1 Tb6 28.3(4) . 6_565
Tb10 C36_1 Tb6 46.6(3) . 6_565
C34_1 C36_1 Tb11 77.7(6) . .
C40_1 C36_1 Tb11 99.8(7) . .
C45_1 C36_1 Tb11 63.4(6) . .
Tb6 C36_1 Tb11 10.4(3) . .
Tb10 C36_1 Tb11 19.4(3) . .
Tb6 C36_1 Tb11 35.1(3) 6_565 .
C43_1 C37_1 C33_1 111.2(9) . .
C43_1 C37_1 C39_1 119.9(9) . .
C33_1 C37_1 C39_1 119.9(9) . .
C43_1 C37_1 Tb8 52.8(5) . .
C33_1 C37_1 Tb8 97.9(6) . .
C39_1 C37_1 Tb8 89.4(7) . .
C37_1 C39_1 C37_1 119.1(11) 6_565 .
C37_1 C39_1 C40_1 116.2(6) 6_565 .
C37_1 C39_1 C40_1 116.2(6) . .
C36_1 C40_1 C36_1 106.8(11) . 6_565
C36_1 C40_1 C39_1 122.4(6) . .
C36_1 C40_1 C39_1 122.4(6) 6_565 .
C36_1 C40_1 Tb6 83.1(7) . 6_565
C36_1 C40_1 Tb6 57.4(6) 6_565 6_565
C39_1 C40_1 Tb6 98.4(7) . 6_565
C36_1 C40_1 Tb6 57.4(6) . .
C36_1 C40_1 Tb6 83.1(7) 6_565 .
C39_1 C40_1 Tb6 98.4(7) . .
Tb6 C40_1 Tb6 30.2(4) 6_565 .
C26_1 C41_1 C26_1 111.1(13) 6_565 .
C26_1 C41_1 C42_1 118.8(8) 6_565 .
C26_1 C41_1 C42_1 118.8(8) . .
C26_1 C41_1 Tb8 89.9(8) 6_565 .
C26_1 C41_1 Tb8 80.7(8) . .
C42_1 C41_1 Tb8 67.0(8) . .
C26_1 C41_1 Tb8 80.7(8) 6_565 6_565
C26_1 C41_1 Tb8 89.9(9) . 6_565
C42_1 C41_1 Tb8 67.0(8) . 6_565
Tb8 C41_1 Tb8 11.2(6) . 6_565
C43_1 C42_1 C43_1 120.5(13) 6_565 .
C43_1 C42_1 C41_1 115.9(7) 6_565 .
C43_1 C42_1 C41_1 115.9(7) . .
C43_1 C42_1 Tb8 80.8(7) 6_565 6_565
C43_1 C42_1 Tb8 90.8(8) . 6_565
C41_1 C42_1 Tb8 70.1(8) . 6_565
C43_1 C42_1 Tb8 90.8(8) 6_565 .
C43_1 C42_1 Tb8 80.8(7) . .
C41_1 C42_1 Tb8 70.1(8) . .
Tb8 C42_1 Tb8 11.5(6) 6_565 .
C37_1 C43_1 C42_1 120.3(10) . .
C37_1 C43_1 C28_1 107.1(9) . .
C42_1 C43_1 C28_1 122.5(10) . .
C37_1 C43_1 Tb8 98.3(6) . .
C42_1 C43_1 Tb8 62.0(7) . .
C28_1 C43_1 Tb8 81.7(6) . .
C37_1 C43_1 Tb8 97.7(6) . 6_565
C42_1 C43_1 Tb8 55.1(7) . 6_565
C28_1 C43_1 Tb8 89.9(6) . 6_565
Tb8 C43_1 Tb8 8.5(4) . 6_565
C46_1 C45_1 C45_1 120.8(6) . 6_565
C46_1 C45_1 C36_1 121.7(9) . .
C45_1 C45_1 C36_1 107.2(6) 6_565 .
C46_1 C45_1 Tb6 77.4(7) . .
C45_1 C45_1 Tb6 89.4(4) 6_565 .
C36_1 C45_1 Tb6 71.7(6) . .
C46_1 C45_1 Tb6 95.0(6) . 6_565
C45_1 C45_1 Tb6 57.6(3) 6_565 6_565
C36_1 C45_1 Tb6 83.7(6) . 6_565
Tb6 C45_1 Tb6 31.8(4) . 6_565
C46_1 C45_1 Tb11 61.2(6) . .
C45_1 C45_1 Tb11 93.1(4) 6_565 .
C36_1 C45_1 Tb11 86.8(7) . .
Tb6 C45_1 Tb11 17.4(3) . .
Tb6 C45_1 Tb11 39.0(3) 6_565 .
C46_1 C45_1 Tb10 69.0(6) . .
C45_1 C45_1 Tb10 104.5(3) 6_565 .
C36_1 C45_1 Tb10 68.6(6) . .
Tb6 C45_1 Tb10 15.1(3) . .
Tb6 C45_1 Tb10 46.9(3) 6_565 .
Tb11 C45_1 Tb10 19.4(3) . .
C46_1 C45_1 Tb11 82.6(7) . 6_565
C45_1 C45_1 Tb11 59.2(3) 6_565 6_565
C36_1 C45_1 Tb11 96.8(6) . 6_565
Tb6 C45_1 Tb11 34.3(3) . 6_565
Tb6 C45_1 Tb11 14.6(3) 6_565 6_565
Tb11 C45_1 Tb11 33.9(5) . 6_565
Tb10 C45_1 Tb11 47.8(4) . 6_565
C48_1 C46_1 C45_1 117.3(10) . .
C48_1 C46_1 C47_1 116.8(10) . .
C45_1 C46_1 C47_1 119.2(11) . .
C48_1 C46_1 Tb11 83.6(7) . .
C45_1 C46_1 Tb11 86.3(8) . .
C47_1 C46_1 Tb11 74.0(7) . .
C48_1 C46_1 Tb6 98.4(7) . .
C45_1 C46_1 Tb6 66.6(6) . .
C47_1 C46_1 Tb6 80.1(7) . .
Tb11 C46_1 Tb6 20.7(4) . .
C48_1 C46_1 Tb10 102.9(7) . .
C45_1 C46_1 Tb10 82.3(7) . .
C47_1 C46_1 Tb10 60.4(6) . .
Tb11 C46_1 Tb10 20.0(4) . .
Tb6 C46_1 Tb10 20.1(3) . .
C48_1 C46_1 Tb5 91.0(6) . .
C45_1 C46_1 Tb5 99.7(7) . .
C47_1 C46_1 Tb5 54.0(5) . .
Tb11 C46_1 Tb5 20.3(4) . .
Tb6 C46_1 Tb5 34.2(4) . .
Tb10 C46_1 Tb5 17.9(3) . .
C3_1 C47_1 C46_1 124.1(9) . .
C3_1 C47_1 C35_1 108.7(8) . .
C46_1 C47_1 C35_1 118.6(10) . .
C3_1 C47_1 Tb11 86.1(7) . .
C46_1 C47_1 Tb11 69.1(7) . .
C35_1 C47_1 Tb11 87.2(7) . .
C3_1 C47_1 Tb10 88.1(6) . .
C46_1 C47_1 Tb10 86.9(7) . .
C35_1 C47_1 Tb10 64.4(6) . .
Tb11 C47_1 Tb10 23.6(4) . .
C3_1 C47_1 Tb5 66.5(6) . .
C46_1 C47_1 Tb5 96.1(7) . .
C35_1 C47_1 Tb5 77.0(6) . .
Tb11 C47_1 Tb5 27.3(5) . .
Tb10 C47_1 Tb5 22.0(3) . .
C3_1 C47_1 Tb6 103.8(6) . .
C46_1 C47_1 Tb6 65.0(6) . .
C35_1 C47_1 Tb6 74.6(6) . .
Tb11 C47_1 Tb6 19.2(4) . .
Tb10 C47_1 Tb6 22.3(3) . .
Tb5 C47_1 Tb6 39.1(4) . .
C3_1 C47_1 Tb3 59.9(5) . .
C46_1 C47_1 Tb3 105.0(6) . .
C35_1 C47_1 Tb3 74.7(5) . .
Tb11 C47_1 Tb3 36.5(4) . .
Tb10 C47_1 Tb3 28.4(3) . .
Tb5 C47_1 Tb3 9.2(3) . .
Tb6 C47_1 Tb3 47.6(3) . .
C3_1 C47_1 Tb1 66.7(5) . .
C46_1 C47_1 Tb1 106.2(6) . .
C35_1 C47_1 Tb1 66.5(5) . .
Tb11 C47_1 Tb1 37.2(4) . .
Tb10 C47_1 Tb1 23.2(3) . .
Tb5 C47_1 Tb1 12.1(3) . .
Tb6 C47_1 Tb1 44.6(3) . .
Tb3 C47_1 Tb1 8.69(8) . .
C48_1 C48_1 C46_1 121.7(7) 6_565 .
C48_1 C48_1 C1_1 108.5(5) 6_565 .
C46_1 C48_1 C1_1 120.1(9) . .
C48_1 C48_1 Tb11 93.5(4) 6_565 .
C46_1 C48_1 Tb11 63.2(7) . .
C1_1 C48_1 Tb11 84.4(6) . .
C48_1 C48_1 Tb6 89.9(3) 6_565 .
C46_1 C48_1 Tb6 53.0(6) . .
C1_1 C48_1 Tb6 100.4(6) . .
Tb11 C48_1 Tb6 16.1(3) . .
C48_1 C48_1 Tb11 58.8(3) 6_565 6_565
C46_1 C48_1 Tb11 85.0(7) . 6_565
C1_1 C48_1 Tb11 95.6(6) . 6_565
Tb11 C48_1 Tb11 34.7(6) . 6_565
Tb6 C48_1 Tb11 34.4(3) . 6_565
C48_2 C1_2 C2_2 122.3 . .
C48_2 C1_2 C5_2 110.1 . .
C2_2 C1_2 C5_2 117.9 . .
C48_2 C1_2 Tb8 59.22(18) . .
C2_2 C1_2 Tb8 78.2(2) . .
C5_2 C1_2 Tb8 105.45(19) . .
C48_2 C1_2 Tb9 102.46(17) . .
C2_2 C1_2 Tb9 74.85(16) . .
C5_2 C1_2 Tb9 62.94(19) . .
Tb8 C1_2 Tb9 52.5(3) . .
C48_2 C1_2 Tb8 60.74(16) . 6_565
C2_2 C1_2 Tb8 74.05(17) . 6_565
C5_2 C1_2 Tb8 109.65(17) . 6_565
Tb8 C1_2 Tb8 4.9(2) . 6_565
Tb9 C1_2 Tb8 54.5(2) . 6_565
C4_2 C2_2 C1_2 116.2 . .
C4_2 C2_2 C3_2 117.8 . .
C1_2 C2_2 C3_2 117.6 . .
C4_2 C2_2 Tb8 110.37(17) . .
C1_2 C2_2 Tb8 69.7(2) . .
C3_2 C2_2 Tb8 64.0(2) . .
C4_2 C2_2 Tb9 63.7(2) . .
C1_2 C2_2 Tb9 74.35(18) . .
C3_2 C2_2 Tb9 104.12(17) . .
Tb8 C2_2 Tb9 51.4(3) . .
C4_2 C2_2 Tb8 110.14(16) . 6_565
C1_2 C2_2 Tb8 76.8(2) . 6_565
C3_2 C2_2 Tb8 57.08(19) . 6_565
Tb8 C2_2 Tb8 7.6(4) . 6_565
Tb9 C2_2 Tb8 54.9(2) . 6_565
C11_2 C3_2 C47_2 114.5 . .
C11_2 C3_2 C2_2 119.8 . .
C47_2 C3_2 C2_2 117.2 . .
C11_2 C3_2 Tb8 94.7(2) . 6_565
C47_2 C3_2 Tb8 54.31(19) . 6_565
C2_2 C3_2 Tb8 91.4(2) . 6_565
C11_2 C3_2 Tb8 102.2(2) . .
C47_2 C3_2 Tb8 57.0(2) . .
C2_2 C3_2 Tb8 82.3(2) . .
Tb8 C3_2 Tb8 9.8(5) 6_565 .
C2_2 C4_2 C9_2 118.3 . .
C2_2 C4_2 C8_2 125.6 . .
C9_2 C4_2 C8_2 109.0 . .
C2_2 C4_2 Tb9 85.7(3) . .
C9_2 C4_2 Tb9 91.1(2) . .
C8_2 C4_2 Tb9 67.5(2) . .
C2_2 C4_2 Tb4 95.91(12) . .
C9_2 C4_2 Tb4 86.48(10) . .
C8_2 C4_2 Tb4 60.79(10) . .
Tb9 C4_2 Tb4 10.2(2) . .
C7_2 C5_2 C59_2 124.9 . .
C7_2 C5_2 C1_2 124.8 . .
C59_2 C5_2 C1_2 104.1 . .
C7_2 C5_2 Tb9 67.9(3) . .
C59_2 C5_2 Tb9 95.95(17) . .
C1_2 C5_2 Tb9 84.8(3) . .
C7_2 C5_2 Tb2 71.10(18) . .
C59_2 C5_2 Tb2 77.1(2) . .
C1_2 C5_2 Tb2 100.39(16) . .
Tb9 C5_2 Tb2 22.1(3) . .
C7_2 C5_2 Tb4 60.28(10) . .
C59_2 C5_2 Tb4 95.84(9) . .
C1_2 C5_2 Tb4 94.03(12) . .
Tb9 C5_2 Tb4 9.5(2) . .
Tb2 C5_2 Tb4 18.9(2) . .
C7_2 C5_2 Tb1 81.39(7) . .
C59_2 C5_2 Tb1 63.04(6) . .
C1_2 C5_2 Tb1 102.71(6) . .
Tb9 C5_2 Tb1 34.64(18) . .
Tb2 C5_2 Tb1 14.0(2) . .
Tb4 C5_2 Tb1 32.84(7) . .
C60_2 C6_2 C7_2 121.5 . .
C60_2 C6_2 C17_2 104.9 . .
C7_2 C6_2 C17_2 121.2 . .
C60_2 C6_2 Tb2 70.0(2) . .
C7_2 C6_2 Tb2 77.7(2) . .
C17_2 C6_2 Tb2 87.45(17) . .
C60_2 C6_2 Tb4 90.54(10) . .
C7_2 C6_2 Tb4 70.45(13) . .
C17_2 C6_2 Tb4 75.44(15) . .
Tb2 C6_2 Tb4 21.5(2) . .
C60_2 C6_2 Tb9 90.19(16) . .
C7_2 C6_2 Tb9 61.2(2) . .
C17_2 C6_2 Tb9 86.7(3) . .
Tb2 C6_2 Tb9 20.8(2) . .
Tb4 C6_2 Tb9 11.6(2) . .
C60_2 C6_2 Tb3 54.53(10) . .
C7_2 C6_2 Tb3 96.71(11) . .
C17_2 C6_2 Tb3 81.53(12) . .
Tb2 C6_2 Tb3 19.6(2) . .
Tb4 C6_2 Tb3 36.62(11) . .
Tb9 C6_2 Tb3 39.7(2) . .
C60_2 C6_2 Tb1 54.70(6) . .
C7_2 C6_2 Tb1 88.91(7) . .
C17_2 C6_2 Tb1 90.49(7) . .
Tb2 C6_2 Tb1 15.4(2) . .
Tb4 C6_2 Tb1 36.11(8) . .
Tb9 C6_2 Tb1 36.06(15) . .
Tb3 C6_2 Tb1 9.69(8) . .
C5_2 C7_2 C8_2 116.5 . .
C5_2 C7_2 C6_2 114.3 . .
C8_2 C7_2 C6_2 117.5 . .
C5_2 C7_2 Tb9 77.7(3) . .
C8_2 C7_2 Tb9 72.68(19) . .
C6_2 C7_2 Tb9 85.4(3) . .
C5_2 C7_2 Tb4 89.07(14) . .
C8_2 C7_2 Tb4 72.29(10) . .
C6_2 C7_2 Tb4 74.75(14) . .
Tb9 C7_2 Tb4 13.0(3) . .
C5_2 C7_2 Tb2 75.76(17) . .
C8_2 C7_2 Tb2 93.4(2) . .
C6_2 C7_2 Tb2 66.69(17) . .
Tb9 C7_2 Tb2 22.8(2) . .
Tb4 C7_2 Tb2 21.46(19) . .
C5_2 C7_2 Tb1 71.05(6) . .
C8_2 C7_2 Tb1 103.94(6) . .
C6_2 C7_2 Tb1 62.21(6) . .
Tb9 C7_2 Tb1 32.61(19) . .
Tb4 C7_2 Tb1 31.92(9) . .
Tb2 C7_2 Tb1 10.6(2) . .
C7_2 C8_2 C4_2 118.5 . .
C7_2 C8_2 C19_2 122.0 . .
C4_2 C8_2 C19_2 106.1 . .
C7_2 C8_2 Tb9 71.47(19) . .
C4_2 C8_2 Tb9 77.3(3) . .
C19_2 C8_2 Tb9 85.2(3) . .
C7_2 C8_2 Tb4 73.05(11) . .
C4_2 C8_2 Tb4 87.27(13) . .
C19_2 C8_2 Tb4 74.11(14) . .
Tb9 C8_2 Tb4 13.0(2) . .
C7_2 C8_2 Tb2 57.16(14) . .
C4_2 C8_2 Tb2 92.62(13) . .
C19_2 C8_2 Tb2 87.36(14) . .
Tb9 C8_2 Tb2 16.7(2) . .
Tb4 C8_2 Tb2 16.29(14) . .
C4_2 C9_2 C10_2 122.6 . .
C4_2 C9_2 C13_2 107.5 . .
C10_2 C9_2 C13_2 123.2 . .
C4_2 C9_2 Tb9 58.9(2) . .
C10_2 C9_2 Tb9 105.09(18) . .
C13_2 C9_2 Tb9 78.0(3) . .
C4_2 C9_2 Tb4 65.15(10) . .
C10_2 C9_2 Tb4 109.21(9) . .
C13_2 C9_2 Tb4 67.87(12) . .
Tb9 C9_2 Tb4 10.2(2) . .
C11_2 C10_2 C9_2 117.3 . .
C11_2 C10_2 C12_2 118.0 . .
C9_2 C10_2 C12_2 118.2 . .
C11_2 C10_2 Tb9 81.5(3) . 6_565
C9_2 C10_2 Tb9 100.72(18) . 6_565
C12_2 C10_2 Tb9 63.4(3) . 6_565
C11_2 C10_2 Tb4 91.82(12) . 6_565
C9_2 C10_2 Tb4 97.57(9) . 6_565
C12_2 C10_2 Tb4 55.98(10) . 6_565
Tb9 C10_2 Tb4 10.4(2) 6_565 6_565
C10_2 C11_2 C3_2 124.0 . .
C10_2 C11_2 C23_2 120.2 . .
C3_2 C11_2 C23_2 106.2 . .
C10_2 C11_2 Tb9 69.1(2) . 6_565
C3_2 C11_2 Tb9 103.9(2) . 6_565
C23_2 C11_2 Tb9 69.09(18) . 6_565
C10_2 C11_2 Tb8 108.22(16) . 6_565
C3_2 C11_2 Tb8 56.87(19) . 6_565
C23_2 C11_2 Tb8 72.2(2) . 6_565
Tb9 C11_2 Tb8 49.6(3) 6_565 6_565
C21_2 C12_2 C16_2 113.4 . .
C21_2 C12_2 C10_2 123.5 . .
C16_2 C12_2 C10_2 115.0 . .
C21_2 C12_2 Tb9 72.14(19) . 6_565
C16_2 C12_2 Tb9 87.8(3) . 6_565
C10_2 C12_2 Tb9 82.3(3) . 6_565
C21_2 C12_2 Tb4 72.91(11) . 6_565
C16_2 C12_2 Tb4 75.68(15) . 6_565
C10_2 C12_2 Tb4 92.57(14) . 6_565
Tb9 C12_2 Tb4 13.4(2) 6_565 6_565
C21_2 C12_2 Tb2 60.35(13) . 6_565
C16_2 C12_2 Tb2 85.72(13) . 6_565
C10_2 C12_2 Tb2 96.24(13) . 6_565
Tb9 C12_2 Tb2 14.6(3) 6_565 6_565
Tb4 C12_2 Tb2 13.25(14) 6_565 6_565
C19_2 C13_2 C15_2 125.0 . .
C19_2 C13_2 C9_2 110.3 . .
C15_2 C13_2 C9_2 117.8 . .
C19_2 C13_2 Tb7 85.6(3) . .
C15_2 C13_2 Tb7 57.1(2) . .
C9_2 C13_2 Tb7 106.46(16) . .
C19_2 C13_2 Tb4 60.93(9) . .
C15_2 C13_2 Tb4 98.76(10) . .
C9_2 C13_2 Tb4 83.72(13) . .
Tb7 C13_2 Tb4 41.9(2) . .
C19_2 C13_2 Tb7 91.3(3) . 6_565
C15_2 C13_2 Tb7 52.9(2) . 6_565
C9_2 C13_2 Tb7 104.59(16) . 6_565
Tb7 C13_2 Tb7 5.7(5) . 6_565
Tb4 C13_2 Tb7 45.8(2) . 6_565
C19_2 C13_2 Tb9 65.16(18) . .
C15_2 C13_2 Tb9 104.44(19) . .
C9_2 C13_2 Tb9 73.3(3) . .
Tb7 C13_2 Tb9 49.2(3) . .
Tb4 C13_2 Tb9 10.52(18) . .
Tb7 C13_2 Tb9 52.2(3) 6_565 .
C15_2 C14_2 C20_2 120.5 . .
C15_2 C14_2 C29_2 119.1 . .
C20_2 C14_2 C29_2 110.0 . .
C15_2 C14_2 Tb7 86.2(2) . .
C20_2 C14_2 Tb7 74.6(4) . .
C29_2 C14_2 Tb7 76.1(3) . .
C15_2 C14_2 Tb7 83.8(2) . 6_565
C20_2 C14_2 Tb7 82.6(4) . 6_565
C29_2 C14_2 Tb7 70.7(3) . 6_565
Tb7 C14_2 Tb7 8.4(8) . 6_565
C16_2 C15_2 C14_2 119.0 . .
C16_2 C15_2 C13_2 118.7 . .
C14_2 C15_2 C13_2 115.7 . .
C16_2 C15_2 Tb7 88.5(3) . 6_565
C14_2 C15_2 Tb7 58.58(19) . 6_565
C13_2 C15_2 Tb7 97.7(3) . 6_565
C16_2 C15_2 Tb7 95.1(3) . .
C14_2 C15_2 Tb7 56.85(18) . .
C13_2 C15_2 Tb7 92.5(3) . .
Tb7 C15_2 Tb7 7.0(7) 6_565 .
C16_2 C15_2 Tb4 52.37(8) . 6_565
C14_2 C15_2 Tb4 97.32(10) . 6_565
C13_2 C15_2 Tb4 96.10(11) . 6_565
Tb7 C15_2 Tb4 42.1(3) 6_565 6_565
Tb7 C15_2 Tb4 47.1(3) . 6_565
C15_2 C16_2 C12_2 126.9 . .
C15_2 C16_2 C31_2 126.6 . .
C12_2 C16_2 C31_2 100.0 . .
C15_2 C16_2 Tb4 100.99(10) . 6_565
C12_2 C16_2 Tb4 68.77(14) . 6_565
C31_2 C16_2 Tb4 70.83(13) . 6_565
C15_2 C16_2 Tb7 60.6(3) . 6_565
C12_2 C16_2 Tb7 110.94(15) . 6_565
C31_2 C16_2 Tb7 81.3(3) . 6_565
Tb4 C16_2 Tb7 46.4(2) 6_565 6_565
C15_2 C16_2 Tb9 102.23(16) . 6_565
C12_2 C16_2 Tb9 59.5(2) . 6_565
C31_2 C16_2 Tb9 78.7(2) . 6_565
Tb4 C16_2 Tb9 10.54(19) 6_565 6_565
Tb7 C16_2 Tb9 53.2(3) 6_565 6_565
C15_2 C16_2 Tb7 56.2(2) . .
C12_2 C16_2 Tb7 111.53(14) . .
C31_2 C16_2 Tb7 86.0(2) . .
Tb4 C16_2 Tb7 49.2(2) 6_565 .
Tb7 C16_2 Tb7 4.8(5) 6_565 .
Tb9 C16_2 Tb7 55.2(3) 6_565 .
C77_2 C17_2 C6_2 108.0 . .
C77_2 C17_2 C18_2 112.4 . .
C6_2 C17_2 C18_2 124.9 . .
C77_2 C17_2 Tb4 92.62(10) . .
C6_2 C17_2 Tb4 70.07(12) . .
C18_2 C17_2 Tb4 72.08(11) . .
C77_2 C17_2 Tb2 81.68(18) . .
C6_2 C17_2 Tb2 58.95(14) . .
C18_2 C17_2 Tb2 91.44(19) . .
Tb4 C17_2 Tb2 19.71(18) . .
C77_2 C17_2 Tb3 62.92(10) . .
C6_2 C17_2 Tb3 67.52(11) . .
C18_2 C17_2 Tb3 99.73(9) . .
Tb4 C17_2 Tb3 34.41(11) . .
Tb2 C17_2 Tb3 18.82(18) . .
C77_2 C17_2 Tb9 97.05(17) . .
C6_2 C17_2 Tb9 63.1(2) . .
C18_2 C17_2 Tb9 75.86(16) . .
Tb4 C17_2 Tb9 7.35(17) . .
Tb2 C17_2 Tb9 18.6(2) . .
Tb3 C17_2 Tb9 36.10(17) . .
C20_2 C18_2 C19_2 121.3 . .
C20_2 C18_2 C17_2 121.9 . .
C19_2 C18_2 C17_2 109.1 . .
C20_2 C18_2 Tb4 98.36(11) . .
C19_2 C18_2 Tb4 69.69(11) . .
C17_2 C18_2 Tb4 72.54(10) . .
C20_2 C18_2 Tb7 52.96(17) . .
C19_2 C18_2 Tb7 90.76(16) . .
C17_2 C18_2 Tb7 102.8(2) . .
Tb4 C18_2 Tb7 45.91(19) . .
C20_2 C18_2 Tb7 51.42(15) . 6_565
C19_2 C18_2 Tb7 89.60(15) . 6_565
C17_2 C18_2 Tb7 106.10(19) . 6_565
Tb4 C18_2 Tb7 48.02(18) . 6_565
Tb7 C18_2 Tb7 3.3(3) . 6_565
C20_2 C18_2 Tb9 103.05(17) . .
C19_2 C18_2 Tb9 63.52(19) . .
C17_2 C18_2 Tb9 74.01(15) . .
Tb4 C18_2 Tb9 6.45(16) . .
Tb7 C18_2 Tb9 50.2(2) . .
Tb7 C18_2 Tb9 52.0(2) 6_565 .
C13_2 C19_2 C8_2 107.0 . .
C13_2 C19_2 C18_2 114.1 . .
C8_2 C19_2 C18_2 124.3 . .
C13_2 C19_2 Tb4 89.04(11) . .
C8_2 C19_2 Tb4 69.70(13) . .
C18_2 C19_2 Tb4 74.92(14) . .
C13_2 C19_2 Tb9 86.26(18) . .
C8_2 C19_2 Tb9 60.5(2) . .
C18_2 C19_2 Tb9 85.9(3) . .
Tb4 C19_2 Tb9 11.15(19) . .
C18_2 C20_2 C14_2 122.9 . .
C18_2 C20_2 C80_2 123.4 . .
C14_2 C20_2 C80_2 106.4 . .
C18_2 C20_2 Tb7 97.9(3) . .
C14_2 C20_2 Tb7 64.8(3) . .
C80_2 C20_2 Tb7 78.27(19) . .
C18_2 C20_2 Tb7 102.6(3) . 6_565
C14_2 C20_2 Tb7 59.3(3) . 6_565
C80_2 C20_2 Tb7 78.81(18) . 6_565
Tb7 C20_2 Tb7 5.9(6) . 6_565
C18_2 C20_2 Tb4 56.51(8) . .
C14_2 C20_2 Tb4 94.97(9) . .
C80_2 C20_2 Tb4 96.33(9) . .
Tb7 C20_2 Tb4 42.0(3) . .
Tb7 C20_2 Tb4 47.2(3) 6_565 .
C25_2 C21_2 C12_2 106.9 . .
C25_2 C21_2 C22_2 121.3 . .
C12_2 C21_2 C22_2 118.8 . .
C25_2 C21_2 Tb9 85.1(3) . 6_565
C12_2 C21_2 Tb9 72.00(19) . 6_565
C22_2 C21_2 Tb9 76.6(3) . 6_565
C25_2 C21_2 Tb4 72.94(15) . 6_565
C12_2 C21_2 Tb4 71.47(11) . 6_565
C22_2 C21_2 Tb4 87.97(15) . 6_565
Tb9 C21_2 Tb4 13.3(2) 6_565 6_565
C25_2 C21_2 Tb2 70.07(15) . 6_565
C12_2 C21_2 Tb2 91.15(18) . 6_565
C22_2 C21_2 Tb2 73.94(15) . 6_565
Tb9 C21_2 Tb2 21.3(2) 6_565 6_565
Tb4 C21_2 Tb2 20.20(17) 6_565 6_565
C24_2 C22_2 C23_2 116.6 . .
C24_2 C22_2 C21_2 115.6 . .
C23_2 C22_2 C21_2 116.3 . .
C24_2 C22_2 Tb9 88.95(18) . 6_565
C23_2 C22_2 Tb9 79.6(3) . 6_565
C21_2 C22_2 Tb9 67.5(3) . 6_565
C24_2 C22_2 Tb2 68.6(2) . 6_565
C23_2 C22_2 Tb2 94.55(15) . 6_565
C21_2 C22_2 Tb2 73.21(18) . 6_565
Tb9 C22_2 Tb2 21.3(2) 6_565 6_565
C24_2 C22_2 Tb4 87.59(9) . 6_565
C23_2 C22_2 Tb4 89.29(12) . 6_565
C21_2 C22_2 Tb4 59.30(11) . 6_565
Tb9 C22_2 Tb4 10.3(2) 6_565 6_565
Tb2 C22_2 Tb4 19.36(19) 6_565 6_565
C22_2 C23_2 C35_2 123.7 . .
C22_2 C23_2 C11_2 122.9 . .
C35_2 C23_2 C11_2 105.8 . .
C22_2 C23_2 Tb9 67.9(2) . 6_565
C35_2 C23_2 Tb9 99.5(2) . 6_565
C11_2 C23_2 Tb9 78.32(17) . 6_565
C22_2 C23_2 Tb8 110.59(18) . 6_565
C35_2 C23_2 Tb8 52.05(16) . 6_565
C11_2 C23_2 Tb8 77.20(19) . 6_565
Tb9 C23_2 Tb8 51.4(3) 6_565 6_565
C22_2 C24_2 C28_2 123.3 . .
C22_2 C24_2 C33_2 119.5 . .
C28_2 C24_2 C33_2 105.2 . .
C22_2 C24_2 Tb2 79.2(2) . 6_565
C28_2 C24_2 Tb2 68.68(18) . 6_565
C33_2 C24_2 Tb2 88.32(18) . 6_565
C22_2 C24_2 Tb1 95.62(7) . 6_565
C28_2 C24_2 Tb1 61.29(7) . 6_565
C33_2 C24_2 Tb1 76.82(7) . 6_565
Tb2 C24_2 Tb1 16.9(2) 6_565 6_565
C22_2 C24_2 Tb9 60.66(17) . 6_565
C28_2 C24_2 Tb9 85.7(3) . 6_565
C33_2 C24_2 Tb9 92.9(2) . 6_565
Tb2 C24_2 Tb9 19.5(3) 6_565 6_565
Tb1 C24_2 Tb9 35.05(17) 6_565 6_565
C22_2 C24_2 Tb3 96.06(10) . 6_565
C28_2 C24_2 Tb3 55.52(9) . 6_565
C33_2 C24_2 Tb3 82.55(11) . 6_565
Tb2 C24_2 Tb3 17.2(2) 6_565 6_565
Tb1 C24_2 Tb3 6.82(8) 6_565 6_565
Tb9 C24_2 Tb3 36.5(2) 6_565 6_565
C22_2 C24_2 Tb4 64.41(8) . 6_565
C28_2 C24_2 Tb4 76.63(11) . 6_565
C33_2 C24_2 Tb4 98.77(9) . 6_565
Tb2 C24_2 Tb4 15.2(2) 6_565 6_565
Tb1 C24_2 Tb4 32.07(7) 6_565 6_565
Tb9 C24_2 Tb4 9.8(2) 6_565 6_565
Tb3 C24_2 Tb4 31.66(11) 6_565 6_565
C31_2 C25_2 C21_2 107.4 . .
C31_2 C25_2 C27_2 118.1 . .
C21_2 C25_2 C27_2 122.7 . .
C31_2 C25_2 Tb4 73.93(14) . 6_565
C21_2 C25_2 Tb4 71.76(14) . 6_565
C27_2 C25_2 Tb4 88.64(10) . 6_565
C31_2 C25_2 Tb2 90.87(17) . 6_565
C21_2 C25_2 Tb2 77.57(18) . 6_565
C27_2 C25_2 Tb2 69.2(2) . 6_565
Tb4 C25_2 Tb2 21.15(18) 6_565 6_565
C31_2 C25_2 Tb9 82.7(2) . 6_565
C21_2 C25_2 Tb9 62.1(3) . 6_565
C27_2 C25_2 Tb9 90.24(17) . 6_565
Tb4 C25_2 Tb9 10.99(19) 6_565 6_565
Tb2 C25_2 Tb9 21.2(2) 6_565 6_565
C31_2 C25_2 Tb3 89.56(10) . 6_565
C21_2 C25_2 Tb3 94.12(10) . 6_565
C27_2 C25_2 Tb3 55.52(9) . 6_565
Tb4 C25_2 Tb3 33.24(11) 6_565 6_565
Tb2 C25_2 Tb3 16.99(18) 6_565 6_565
Tb9 C25_2 Tb3 37.1(2) 6_565 6_565
C31_2 C25_2 Tb1 95.51(6) . 6_565
C21_2 C25_2 Tb1 86.45(6) . 6_565
C27_2 C25_2 Tb1 57.54(6) . 6_565
Tb4 C25_2 Tb1 31.78(8) 6_565 6_565
Tb2 C25_2 Tb1 11.70(19) 6_565 6_565
Tb9 C25_2 Tb1 32.91(16) 6_565 6_565
Tb3 C25_2 Tb1 8.57(7) 6_565 6_565
C41_2 C26_2 C27_2 127.0 . .
C41_2 C26_2 C32_2 106.3 . .
C27_2 C26_2 C32_2 119.9 . .
C41_2 C26_2 Tb3 74.58(14) . 6_565
C27_2 C26_2 Tb3 77.51(14) . 6_565
C32_2 C26_2 Tb3 94.13(12) . 6_565
C41_2 C26_2 Tb5 62.7(3) . 6_565
C27_2 C26_2 Tb5 87.9(3) . 6_565
C32_2 C26_2 Tb5 94.6(2) . 6_565
Tb3 C26_2 Tb5 12.2(3) 6_565 6_565
C41_2 C26_2 Tb1 76.70(7) . 6_565
C27_2 C26_2 Tb1 71.01(7) . 6_565
C32_2 C26_2 Tb1 100.49(7) . 6_565
Tb3 C26_2 Tb1 7.46(10) 6_565 6_565
Tb5 C26_2 Tb1 17.1(3) 6_565 6_565
C41_2 C26_2 Tb2 92.69(19) . 6_565
C27_2 C26_2 Tb2 61.51(14) . 6_565
C32_2 C26_2 Tb2 93.85(16) . 6_565
Tb3 C26_2 Tb2 18.8(2) 6_565 6_565
Tb5 C26_2 Tb2 31.0(4) 6_565 6_565
Tb1 C26_2 Tb2 16.18(18) 6_565 6_565
C25_2 C27_2 C28_2 116.0 . .
C25_2 C27_2 C26_2 119.1 . .
C28_2 C27_2 C26_2 112.3 . .
C25_2 C27_2 Tb2 76.7(2) . 6_565
C28_2 C27_2 Tb2 70.98(19) . 6_565
C26_2 C27_2 Tb2 86.42(17) . 6_565
C25_2 C27_2 Tb3 95.39(12) . 6_565
C28_2 C27_2 Tb3 71.73(12) . 6_565
C26_2 C27_2 Tb3 67.06(12) . 6_565
Tb2 C27_2 Tb3 21.9(2) 6_565 6_565
C25_2 C27_2 Tb1 93.98(7) . 6_565
C28_2 C27_2 Tb1 63.43(7) . 6_565
C26_2 C27_2 Tb1 76.45(7) . 6_565
Tb2 C27_2 Tb1 17.3(2) 6_565 6_565
Tb3 C27_2 Tb1 10.06(9) 6_565 6_565
C25_2 C27_2 Tb4 59.54(9) . 6_565
C28_2 C27_2 Tb4 87.01(12) . 6_565
C26_2 C27_2 Tb4 89.19(11) . 6_565
Tb2 C27_2 Tb4 18.9(2) 6_565 6_565
Tb3 C27_2 Tb4 35.97(12) 6_565 6_565
Tb1 C27_2 Tb4 35.07(8) 6_565 6_565
C25_2 C27_2 Tb5 102.9(2) . 6_565
C28_2 C27_2 Tb5 70.1(2) . 6_565
C26_2 C27_2 Tb5 62.1(2) . 6_565
Tb2 C27_2 Tb5 29.2(3) 6_565 6_565
Tb3 C27_2 Tb5 7.7(2) 6_565 6_565
Tb1 C27_2 Tb5 14.6(2) 6_565 6_565
Tb4 C27_2 Tb5 43.6(2) 6_565 6_565
C25_2 C27_2 Tb9 60.95(14) . 6_565
C28_2 C27_2 Tb9 78.5(2) . 6_565
C26_2 C27_2 Tb9 96.4(2) . 6_565
Tb2 C27_2 Tb9 15.9(2) 6_565 6_565
Tb3 C27_2 Tb9 36.96(18) 6_565 6_565
Tb1 C27_2 Tb9 33.26(13) 6_565 6_565
Tb4 C27_2 Tb9 9.54(17) 6_565 6_565
Tb5 C27_2 Tb9 44.6(3) 6_565 6_565
C24_2 C28_2 C27_2 120.9 . .
C24_2 C28_2 C43_2 109.1 . .
C27_2 C28_2 C43_2 119.0 . .
C24_2 C28_2 Tb1 85.32(8) . 6_565
C27_2 C28_2 Tb1 82.28(8) . 6_565
C43_2 C28_2 Tb1 68.72(8) . 6_565
C24_2 C28_2 Tb2 76.66(17) . 6_565
C27_2 C28_2 Tb2 73.63(18) . 6_565
C43_2 C28_2 Tb2 87.3(2) . 6_565
Tb1 C28_2 Tb2 18.7(2) 6_565 6_565
C24_2 C28_2 Tb3 94.99(12) . 6_565
C27_2 C28_2 Tb3 73.58(14) . 6_565
C43_2 C28_2 Tb3 69.32(13) . 6_565
Tb1 C28_2 Tb3 10.57(9) 6_565 6_565
Tb2 C28_2 Tb3 22.1(2) 6_565 6_565
C24_2 C28_2 Tb5 98.3(2) . 6_565
C27_2 C28_2 Tb5 80.4(2) . 6_565
C43_2 C28_2 Tb5 59.0(3) . 6_565
Tb1 C28_2 Tb5 14.1(2) 6_565 6_565
Tb2 C28_2 Tb5 31.0(3) 6_565 6_565
Tb3 C28_2 Tb5 10.3(2) 6_565 6_565
C30_2 C29_2 C14_2 122.2 . .
C30_2 C29_2 C73_2 123.9 . .
C14_2 C29_2 C73_2 104.1 . .
C30_2 C29_2 Tb7 87.9(4) . 6_565
C14_2 C29_2 Tb7 67.7(3) . 6_565
C73_2 C29_2 Tb7 81.6(3) . 6_565
C30_2 C29_2 Tb7 95.2(3) . .
C14_2 C29_2 Tb7 63.7(2) . .
C73_2 C29_2 Tb7 77.4(2) . .
Tb7 C29_2 Tb7 7.3(7) 6_565 .
C29_2 C30_2 C32_2 117.5 . .
C29_2 C30_2 C31_2 121.9 . .
C32_2 C30_2 C31_2 113.7 . .
C29_2 C30_2 Tb7 56.8(2) . 6_565
C32_2 C30_2 Tb7 99.12(18) . 6_565
C31_2 C30_2 Tb7 90.2(2) . 6_565
C29_2 C30_2 Tb7 53.3(2) . .
C32_2 C30_2 Tb7 100.61(16) . .
C31_2 C30_2 Tb7 92.45(17) . .
Tb7 C30_2 Tb7 3.5(3) 6_565 .
C29_2 C30_2 Tb4 99.09(9) . 6_565
C32_2 C30_2 Tb4 88.80(9) . 6_565
C31_2 C30_2 Tb4 56.07(8) . 6_565
Tb7 C30_2 Tb4 43.5(2) 6_565 6_565
Tb7 C30_2 Tb4 46.9(2) . 6_565
C25_2 C31_2 C30_2 126.3 . .
C25_2 C31_2 C16_2 112.2 . .
C30_2 C31_2 C16_2 110.9 . .
C25_2 C31_2 Tb4 71.52(11) . 6_565
C30_2 C31_2 Tb4 92.73(13) . 6_565
C16_2 C31_2 Tb4 72.75(11) . 6_565
C25_2 C31_2 Tb9 67.46(17) . 6_565
C30_2 C31_2 Tb9 100.3(2) . 6_565
C16_2 C31_2 Tb9 69.71(17) . 6_565
Tb4 C31_2 Tb9 7.55(17) 6_565 6_565
C25_2 C31_2 Tb7 113.88(16) . 6_565
C30_2 C31_2 Tb7 58.25(14) . 6_565
C16_2 C31_2 Tb7 67.30(17) . 6_565
Tb4 C31_2 Tb7 44.04(18) 6_565 6_565
Tb9 C31_2 Tb7 50.0(2) 6_565 6_565
C25_2 C31_2 Tb2 59.94(13) . 6_565
C30_2 C31_2 Tb2 91.13(14) . 6_565
C16_2 C31_2 Tb2 88.58(17) . 6_565
Tb4 C31_2 Tb2 16.42(15) 6_565 6_565
Tb9 C31_2 Tb2 19.1(2) 6_565 6_565
Tb7 C31_2 Tb2 53.9(2) 6_565 6_565
C30_2 C32_2 C76_2 121.7 . .
C30_2 C32_2 C26_2 122.7 . .
C76_2 C32_2 C26_2 106.8 . .
C30_2 C32_2 Tb3 95.31(10) . 6_565
C76_2 C32_2 Tb3 89.31(12) . 6_565
C26_2 C32_2 Tb3 54.37(9) . 6_565
C30_2 C32_2 Tb7 53.19(14) . 6_565
C76_2 C32_2 Tb7 85.24(17) . 6_565
C26_2 C32_2 Tb7 107.99(16) . 6_565
Tb3 C32_2 Tb7 55.19(16) 6_565 6_565
C37_2 C33_2 C34_2 125.1 . .
C37_2 C33_2 C24_2 107.7 . .
C34_2 C33_2 C24_2 120.0 . .
C37_2 C33_2 Tb1 67.43(7) . 6_565
C34_2 C33_2 Tb1 103.91(6) . 6_565
C24_2 C33_2 Tb1 69.92(7) . 6_565
C37_2 C33_2 Tb2 82.27(18) . 6_565
C34_2 C33_2 Tb2 98.91(15) . 6_565
C24_2 C33_2 Tb2 59.51(14) . 6_565
Tb1 C33_2 Tb2 15.33(16) 6_565 6_565
C37_2 C33_2 Tb10 52.6(2) . 6_565
C34_2 C33_2 Tb10 96.9(2) . 6_565
C24_2 C33_2 Tb10 93.4(2) . 6_565
Tb1 C33_2 Tb10 24.1(2) 6_565 6_565
Tb2 C33_2 Tb10 37.9(3) 6_565 6_565
C35_2 C34_2 C33_2 119.0 . .
C35_2 C34_2 C36_2 118.5 . .
C33_2 C34_2 C36_2 115.1 . .
C35_2 C34_2 Tb8 63.83(19) . 6_565
C33_2 C34_2 Tb8 107.3(2) . 6_565
C36_2 C34_2 Tb8 74.3(2) . 6_565
C35_2 C34_2 Tb8 64.38(16) . .
C33_2 C34_2 Tb8 111.23(17) . .
C36_2 C34_2 Tb8 70.69(17) . .
Tb8 C34_2 Tb8 4.6(2) 6_565 .
C34_2 C35_2 C23_2 120.8 . .
C34_2 C35_2 C47_2 119.8 . .
C23_2 C35_2 C47_2 109.5 . .
C34_2 C35_2 Tb8 82.1(2) . 6_565
C23_2 C35_2 Tb8 97.5(2) . 6_565
C47_2 C35_2 Tb8 59.8(2) . 6_565
C34_2 C35_2 Tb8 86.06(19) . .
C23_2 C35_2 Tb8 99.82(18) . .
C47_2 C35_2 Tb8 53.4(2) . .
Tb8 C35_2 Tb8 6.4(3) 6_565 .
C34_2 C36_2 C40_2 120.2 . .
C34_2 C36_2 C45_2 121.2 . .
C40_2 C36_2 C45_2 108.9 . .
C34_2 C36_2 Tb8 72.4(2) . 6_565
C40_2 C36_2 Tb8 106.03(18) . 6_565
C45_2 C36_2 Tb8 64.2(2) . 6_565
C34_2 C36_2 Tb8 79.6(2) . .
C40_2 C36_2 Tb8 105.20(17) . .
C45_2 C36_2 Tb8 56.9(2) . .
Tb8 C36_2 Tb8 7.8(4) 6_565 .
C33_2 C37_2 C43_2 111.2 . .
C33_2 C37_2 C39_2 113.5 . .
C43_2 C37_2 C39_2 128.6 . .
C33_2 C37_2 Tb10 99.9(3) . 6_565
C43_2 C37_2 Tb10 74.9(3) . 6_565
C39_2 C37_2 Tb10 73.7(3) . 6_565
C33_2 C37_2 Tb1 82.51(7) . 6_565
C43_2 C37_2 Tb1 61.48(7) . 6_565
C39_2 C37_2 Tb1 100.68(7) . 6_565
Tb10 C37_2 Tb1 28.0(3) 6_565 6_565
C33_2 C37_2 Tb5 97.9(3) . 6_565
C43_2 C37_2 Tb5 58.7(2) . 6_565
C39_2 C37_2 Tb5 90.9(3) . 6_565
Tb10 C37_2 Tb5 18.0(4) 6_565 6_565
Tb1 C37_2 Tb5 15.9(3) 6_565 6_565
C33_2 C37_2 Tb3 88.70(11) . 6_565
C43_2 C37_2 Tb3 55.55(10) . 6_565
C39_2 C37_2 Tb3 101.40(12) . 6_565
Tb10 C37_2 Tb3 27.7(3) 6_565 6_565
Tb1 C37_2 Tb3 7.06(7) 6_565 6_565
Tb5 C37_2 Tb3 11.8(3) 6_565 6_565
C33_2 C37_2 Tb6 107.38(17) . 6_565
C43_2 C37_2 Tb6 85.4(2) . 6_565
C39_2 C37_2 Tb6 58.1(2) . 6_565
Tb10 C37_2 Tb6 15.7(3) 6_565 6_565
Tb1 C37_2 Tb6 43.6(2) 6_565 6_565
Tb5 C37_2 Tb6 32.9(4) 6_565 6_565
Tb3 C37_2 Tb6 43.4(2) 6_565 6_565
C33_2 C37_2 Tb2 70.89(15) . 6_565
C43_2 C37_2 Tb2 64.48(13) . 6_565
C39_2 C37_2 Tb2 108.47(13) . 6_565
Tb10 C37_2 Tb2 38.7(3) 6_565 6_565
Tb1 C37_2 Tb2 12.25(13) 6_565 6_565
Tb5 C37_2 Tb2 28.1(4) 6_565 6_565
Tb3 C37_2 Tb2 17.81(16) 6_565 6_565
Tb6 C37_2 Tb2 53.8(2) 6_565 6_565
C53_2 C38_2 C44_2 107.8 . .
C53_2 C38_2 C39_2 120.1 . .
C44_2 C38_2 C39_2 123.5 . .
C53_2 C38_2 Tb6 76.6(3) . 6_565
C44_2 C38_2 Tb6 78.2(3) . 6_565
C39_2 C38_2 Tb6 85.0(3) . 6_565
C53_2 C38_2 Tb10 100.7(3) . 6_565
C44_2 C38_2 Tb10 70.1(3) . 6_565
C39_2 C38_2 Tb10 73.1(3) . 6_565
Tb6 C38_2 Tb10 24.0(3) 6_565 6_565
C53_2 C38_2 Tb11 84.4(3) . 6_565
C44_2 C38_2 Tb11 61.8(3) . 6_565
C39_2 C38_2 Tb11 93.5(3) . 6_565
Tb6 C38_2 Tb11 16.5(3) 6_565 6_565
Tb10 C38_2 Tb11 21.6(3) 6_565 6_565
C53_2 C38_2 Tb5 105.9(2) . 6_565
C44_2 C38_2 Tb5 56.83(19) . 6_565
C39_2 C38_2 Tb5 81.5(2) . 6_565
Tb6 C38_2 Tb5 32.0(4) 6_565 6_565
Tb10 C38_2 Tb5 13.4(3) 6_565 6_565
Tb11 C38_2 Tb5 21.5(4) 6_565 6_565
C40_2 C39_2 C37_2 123.7 . .
C40_2 C39_2 C38_2 120.0 . .
C37_2 C39_2 C38_2 107.4 . .
C40_2 C39_2 Tb10 100.1(3) . 6_565
C37_2 C39_2 Tb10 69.9(3) . 6_565
C38_2 C39_2 Tb10 68.2(3) . 6_565
C40_2 C39_2 Tb6 90.2(2) . 6_565
C37_2 C39_2 Tb6 91.8(2) . 6_565
C38_2 C39_2 Tb6 56.7(2) . 6_565
Tb10 C39_2 Tb6 22.1(3) 6_565 6_565
C39_2 C40_2 C36_2 122.1 . .
C39_2 C40_2 C55_2 122.2 . .
C36_2 C40_2 C55_2 108.1 . .
C39_2 C40_2 Tb6 64.2(2) . 6_565
C36_2 C40_2 Tb6 107.41(18) . 6_565
C55_2 C40_2 Tb6 75.6(2) . 6_565
C39_2 C40_2 Tb10 55.4(2) . 6_565
C36_2 C40_2 Tb10 97.2(2) . 6_565
C55_2 C40_2 Tb10 94.1(3) . 6_565
Tb6 C40_2 Tb10 19.2(3) 6_565 6_565
C42_2 C41_2 C26_2 119.5 . .
C42_2 C41_2 C69_2 123.8 . .
C26_2 C41_2 C69_2 107.9 . .
C42_2 C41_2 Tb5 67.4(3) . 6_565
C26_2 C41_2 Tb5 83.9(4) . 6_565
C69_2 C41_2 Tb5 91.0(3) . 6_565
C42_2 C41_2 Tb3 73.59(13) . 6_565
C26_2 C41_2 Tb3 70.07(14) . 6_565
C69_2 C41_2 Tb3 97.98(12) . 6_565
Tb5 C41_2 Tb3 14.1(3) 6_565 6_565
C42_2 C41_2 Tb1 66.94(7) . 6_565
C26_2 C41_2 Tb1 72.28(7) . 6_565
C69_2 C41_2 Tb1 104.13(7) . 6_565
Tb5 C41_2 Tb1 15.5(4) 6_565 6_565
Tb3 C41_2 Tb1 7.33(10) 6_565 6_565
C42_2 C41_2 Tb11 66.3(3) . 6_565
C26_2 C41_2 Tb11 103.1(3) . 6_565
C69_2 C41_2 Tb11 75.6(3) . 6_565
Tb5 C41_2 Tb11 21.7(5) 6_565 6_565
Tb3 C41_2 Tb11 35.5(3) 6_565 6_565
Tb1 C41_2 Tb11 37.0(3) 6_565 6_565
C42_2 C41_2 Tb10 53.6(2) . 6_565
C26_2 C41_2 Tb10 96.5(2) . 6_565
C69_2 C41_2 Tb10 94.8(2) . 6_565
Tb5 C41_2 Tb10 15.0(3) 6_565 6_565
Tb3 C41_2 Tb10 26.9(2) 6_565 6_565
Tb1 C41_2 Tb10 24.4(2) 6_565 6_565
Tb11 C41_2 Tb10 19.2(3) 6_565 6_565
C41_2 C42_2 C43_2 116.5 . .
C41_2 C42_2 C44_2 114.1 . .
C43_2 C42_2 C44_2 122.0 . .
C41_2 C42_2 Tb5 76.7(3) . 6_565
C43_2 C42_2 Tb5 79.9(4) . 6_565
C44_2 C42_2 Tb5 85.9(4) . 6_565
C41_2 C42_2 Tb10 98.1(3) . 6_565
C43_2 C42_2 Tb10 75.9(3) . 6_565
C44_2 C42_2 Tb10 70.7(3) . 6_565
Tb5 C42_2 Tb10 22.5(4) 6_565 6_565
C41_2 C42_2 Tb3 72.53(13) . 6_565
C43_2 C42_2 Tb3 71.33(13) . 6_565
C44_2 C42_2 Tb3 99.48(14) . 6_565
Tb5 C42_2 Tb3 13.7(3) 6_565 6_565
Tb10 C42_2 Tb3 32.6(3) 6_565 6_565
C41_2 C42_2 Tb1 82.33(8) . 6_565
C43_2 C42_2 Tb1 62.97(7) . 6_565
C44_2 C42_2 Tb1 98.62(7) . 6_565
Tb5 C42_2 Tb1 17.4(4) 6_565 6_565
Tb10 C42_2 Tb1 28.4(3) 6_565 6_565
Tb3 C42_2 Tb1 10.31(9) 6_565 6_565
C41_2 C42_2 Tb11 84.8(4) . 6_565
C43_2 C42_2 Tb11 96.8(3) . 6_565
C44_2 C42_2 Tb11 61.5(3) . 6_565
Tb5 C42_2 Tb11 24.7(5) 6_565 6_565
Tb10 C42_2 Tb11 21.4(3) 6_565 6_565
Tb3 C42_2 Tb11 38.3(3) 6_565 6_565
Tb1 C42_2 Tb11 40.2(3) 6_565 6_565
C41_2 C42_2 Tb6 101.2(2) . 6_565
C43_2 C42_2 Tb6 90.06(19) . 6_565
C44_2 C42_2 Tb6 53.57(19) . 6_565
Tb5 C42_2 Tb6 34.4(4) 6_565 6_565
Tb10 C42_2 Tb6 17.5(3) 6_565 6_565
Tb3 C42_2 Tb6 47.1(2) 6_565 6_565
Tb1 C42_2 Tb6 45.06(19) 6_565 6_565
Tb11 C42_2 Tb6 16.4(3) 6_565 6_565
C42_2 C43_2 C37_2 119.1 . .
C42_2 C43_2 C28_2 125.6 . .
C37_2 C43_2 C28_2 106.7 . .
C42_2 C43_2 Tb1 83.05(8) . 6_565
C37_2 C43_2 Tb1 83.82(8) . 6_565
C28_2 C43_2 Tb1 73.94(8) . 6_565
C42_2 C43_2 Tb3 74.15(13) . 6_565
C37_2 C43_2 Tb3 93.82(13) . 6_565
C28_2 C43_2 Tb3 75.19(15) . 6_565
Tb1 C43_2 Tb3 10.97(9) 6_565 6_565
C42_2 C43_2 Tb5 64.5(3) . 6_565
C37_2 C43_2 Tb5 89.9(3) . 6_565
C28_2 C43_2 Tb5 89.3(4) . 6_565
Tb1 C43_2 Tb5 19.0(3) 6_565 6_565
Tb3 C43_2 Tb5 14.1(3) 6_565 6_565
C42_2 C43_2 Tb10 70.1(3) . 6_565
C37_2 C43_2 Tb10 70.0(3) . 6_565
C28_2 C43_2 Tb10 102.7(3) . 6_565
Tb1 C43_2 Tb10 29.3(3) 6_565 6_565
Tb3 C43_2 Tb10 32.2(3) 6_565 6_565
Tb5 C43_2 Tb10 21.6(3) 6_565 6_565
C42_2 C43_2 Tb2 93.14(15) . 6_565
C37_2 C43_2 Tb2 86.82(14) . 6_565
C28_2 C43_2 Tb2 60.44(16) . 6_565
Tb1 C43_2 Tb2 13.63(14) 6_565 6_565
Tb3 C43_2 Tb2 19.16(18) 6_565 6_565
Tb5 C43_2 Tb2 31.5(4) 6_565 6_565
Tb10 C43_2 Tb2 42.4(3) 6_565 6_565
C72_2 C44_2 C42_2 125.7 . .
C72_2 C44_2 C38_2 108.8 . .
C42_2 C44_2 C38_2 118.9 . .
C72_2 C44_2 Tb11 75.1(4) . 6_565
C42_2 C44_2 Tb11 85.6(4) . 6_565
C38_2 C44_2 Tb11 83.3(4) . 6_565
C72_2 C44_2 Tb10 98.9(3) . 6_565
C42_2 C44_2 Tb10 73.8(3) . 6_565
C38_2 C44_2 Tb10 72.4(3) . 6_565
Tb11 C44_2 Tb10 24.0(4) 6_565 6_565
C72_2 C44_2 Tb6 82.0(2) . 6_565
C42_2 C44_2 Tb6 97.1(3) . 6_565
C38_2 C44_2 Tb6 62.9(3) . 6_565
Tb11 C44_2 Tb6 20.5(3) 6_565 6_565
Tb10 C44_2 Tb6 23.7(3) 6_565 6_565
C72_2 C44_2 Tb5 94.7(3) . 6_565
C42_2 C44_2 Tb5 59.7(3) . 6_565
C38_2 C44_2 Tb5 93.2(2) . 6_565
Tb11 C44_2 Tb5 26.3(4) 6_565 6_565
Tb10 C44_2 Tb5 21.0(3) 6_565 6_565
Tb6 C44_2 Tb5 39.4(4) 6_565 6_565
C72_2 C44_2 Tb3 100.34(10) . 6_565
C42_2 C44_2 Tb3 52.26(10) . 6_565
C38_2 C44_2 Tb3 96.03(10) . 6_565
Tb11 C44_2 Tb3 33.8(4) 6_565 6_565
Tb10 C44_2 Tb3 25.5(3) 6_565 6_565
Tb6 C44_2 Tb3 46.0(3) 6_565 6_565
Tb5 C44_2 Tb3 7.5(3) 6_565 6_565
C46_2 C45_2 C36_2 121.2 . .
C46_2 C45_2 C49_2 120.8 . .
C36_2 C45_2 C49_2 107.9 . .
C46_2 C45_2 Tb8 55.2(2) . .
C36_2 C45_2 Tb8 91.2(3) . .
C49_2 C45_2 Tb8 95.6(2) . .
C46_2 C45_2 Tb8 59.6(2) . 6_565
C36_2 C45_2 Tb8 81.2(3) . 6_565
C49_2 C45_2 Tb8 101.5(2) . 6_565
Tb8 C45_2 Tb8 10.5(5) . 6_565
C45_2 C46_2 C47_2 118.4 . .
C45_2 C46_2 C48_2 117.2 . .
C47_2 C46_2 C48_2 118.3 . .
C45_2 C46_2 Tb8 86.8(3) . .
C47_2 C46_2 Tb8 76.1(3) . .
C48_2 C46_2 Tb8 82.5(3) . .
C45_2 C46_2 Tb8 82.8(2) . 6_565
C47_2 C46_2 Tb8 68.7(3) . 6_565
C48_2 C46_2 Tb8 94.3(3) . 6_565
Tb8 C46_2 Tb8 11.9(6) . 6_565
C46_2 C47_2 C3_2 124.6 . .
C46_2 C47_2 C35_2 120.6 . .
C3_2 C47_2 C35_2 103.9 . .
C46_2 C47_2 Tb8 69.5(3) . 6_565
C3_2 C47_2 Tb8 89.9(2) . 6_565
C35_2 C47_2 Tb8 79.6(3) . 6_565
C46_2 C47_2 Tb8 62.2(3) . .
C3_2 C47_2 Tb8 87.6(2) . .
C35_2 C47_2 Tb8 91.1(3) . .
Tb8 C47_2 Tb8 11.6(6) 6_565 .
C1_2 C48_2 C52_2 108.5 . .
C1_2 C48_2 C46_2 119.6 . .
C52_2 C48_2 C46_2 121.2 . .
C1_2 C48_2 Tb8 87.7(2) . .
C52_2 C48_2 Tb8 96.3(2) . .
C46_2 C48_2 Tb8 56.6(2) . .
C1_2 C48_2 Tb8 90.44(19) . 6_565
C52_2 C48_2 Tb8 100.61(19) . 6_565
C46_2 C48_2 Tb8 50.7(2) . 6_565
Tb8 C48_2 Tb8 6.1(3) . 6_565
C51_2 C49_2 C55_2 124.9 . .
C51_2 C49_2 C45_2 119.6 . .
C55_2 C49_2 C45_2 106.4 . .
C51_2 C49_2 Tb8 83.8(2) . .
C55_2 C49_2 Tb8 103.49(19) . .
C45_2 C49_2 Tb8 52.82(18) . .
C51_2 C49_2 Tb8 91.4(2) . 6_565
C55_2 C49_2 Tb8 97.71(18) . 6_565
C45_2 C49_2 Tb8 48.90(16) . 6_565
Tb8 C49_2 Tb8 7.8(4) . 6_565
C57_2 C50_2 C56_2 117.3 . .
C57_2 C50_2 C51_2 119.4 . .
C56_2 C50_2 C51_2 116.4 . .
C57_2 C50_2 Tb10 67.7(3) . .
C56_2 C50_2 Tb10 84.4(3) . .
C51_2 C50_2 Tb10 91.9(3) . .
C57_2 C50_2 Tb6 86.0(3) . .
C56_2 C50_2 Tb6 63.3(2) . .
C51_2 C50_2 Tb6 94.4(2) . .
Tb10 C50_2 Tb6 22.6(3) . .
C57_2 C50_2 Tb5 54.3(2) . .
C56_2 C50_2 Tb5 91.7(3) . .
C51_2 C50_2 Tb5 98.8(2) . .
Tb10 C50_2 Tb5 13.4(3) . .
Tb6 C50_2 Tb5 34.1(4) . .
C57_2 C50_2 Tb1 53.23(6) . .
C56_2 C50_2 Tb1 105.50(6) . .
C51_2 C50_2 Tb1 87.12(6) . .
Tb10 C50_2 Tb1 21.7(3) . .
Tb6 C50_2 Tb1 44.2(2) . .
Tb5 C50_2 Tb1 15.1(3) . .
C57_2 C50_2 Tb11 71.8(3) . .
C56_2 C50_2 Tb11 70.9(3) . .
C51_2 C50_2 Tb11 101.9(3) . .
Tb10 C50_2 Tb11 14.3(3) . .
Tb6 C50_2 Tb11 14.2(3) . .
Tb5 C50_2 Tb11 21.8(4) . .
Tb1 C50_2 Tb11 34.6(3) . .
C52_2 C51_2 C49_2 119.7 . .
C52_2 C51_2 C50_2 116.3 . .
C49_2 C51_2 C50_2 115.6 . .
C52_2 C51_2 Tb10 90.2(2) . .
C49_2 C51_2 Tb10 96.6(2) . .
C50_2 C51_2 Tb10 53.9(2) . .
C52_2 C51_2 Tb8 65.85(18) . .
C49_2 C51_2 Tb8 68.40(18) . .
C50_2 C51_2 Tb8 111.28(15) . .
Tb10 C51_2 Tb8 57.4(2) . .
C51_2 C52_2 C48_2 121.2 . .
C51_2 C52_2 C59_2 123.0 . .
C48_2 C52_2 C59_2 107.3 . .
C51_2 C52_2 Tb8 86.99(17) . .
C48_2 C52_2 Tb8 52.72(16) . .
C59_2 C52_2 Tb8 101.40(18) . .
C38_2 C53_2 C65_2 108.5 . .
C38_2 C53_2 C54_2 119.3 . .
C65_2 C53_2 C54_2 120.7 . .
C38_2 C53_2 Tb6 66.4(2) . 6_565
C65_2 C53_2 Tb6 82.4(3) . 6_565
C54_2 C53_2 Tb6 86.3(3) . 6_565
C38_2 C53_2 Tb6 96.9(2) . .
C65_2 C53_2 Tb6 76.6(2) . .
C54_2 C53_2 Tb6 65.3(2) . .
Tb6 C53_2 Tb6 31.0(4) 6_565 .
C38_2 C53_2 Tb11 66.2(3) . 6_565
C65_2 C53_2 Tb11 70.5(3) . 6_565
C54_2 C53_2 Tb11 97.9(3) . 6_565
Tb6 C53_2 Tb11 13.5(3) 6_565 6_565
Tb6 C53_2 Tb11 36.5(3) . 6_565
C38_2 C53_2 Tb10 51.6(2) . 6_565
C65_2 C53_2 Tb10 88.3(2) . 6_565
C54_2 C53_2 Tb10 95.0(2) . 6_565
Tb6 C53_2 Tb10 14.8(3) 6_565 6_565
Tb6 C53_2 Tb10 45.7(3) . 6_565
Tb11 C53_2 Tb10 19.0(3) 6_565 6_565
C56_2 C54_2 C55_2 119.5 . .
C56_2 C54_2 C53_2 115.8 . .
C55_2 C54_2 C53_2 113.6 . .
C56_2 C54_2 Tb6 65.4(2) . .
C55_2 C54_2 Tb6 91.6(2) . .
C53_2 C54_2 Tb6 80.3(2) . .
C56_2 C54_2 Tb6 95.4(2) . 6_565
C55_2 C54_2 Tb6 82.1(2) . 6_565
C53_2 C54_2 Tb6 58.71(19) . 6_565
Tb6 C54_2 Tb6 30.8(4) . 6_565
C49_2 C55_2 C54_2 119.0 . .
C49_2 C55_2 C40_2 108.5 . .
C54_2 C55_2 C40_2 124.7 . .
C49_2 C55_2 Tb6 105.04(17) . 6_565
C54_2 C55_2 Tb6 67.41(19) . 6_565
C40_2 C55_2 Tb6 74.6(2) . 6_565
C49_2 C55_2 Tb6 87.29(19) . .
C54_2 C55_2 Tb6 58.07(17) . .
C40_2 C55_2 Tb6 100.13(18) . .
Tb6 C55_2 Tb6 27.6(4) 6_565 .
C54_2 C56_2 C50_2 123.9 . .
C54_2 C56_2 C68_2 125.3 . .
C50_2 C56_2 C68_2 97.8 . .
C54_2 C56_2 Tb6 80.3(3) . .
C50_2 C56_2 Tb6 81.1(3) . .
C68_2 C56_2 Tb6 72.6(3) . .
C54_2 C56_2 Tb10 98.4(3) . .
C50_2 C56_2 Tb10 61.0(3) . .
C68_2 C56_2 Tb10 70.6(2) . .
Tb6 C56_2 Tb10 21.5(3) . .
C54_2 C56_2 Tb11 91.4(3) . .
C50_2 C56_2 Tb11 80.1(3) . .
C68_2 C56_2 Tb11 60.3(3) . .
Tb6 C56_2 Tb11 12.8(3) . .
Tb10 C56_2 Tb11 19.6(3) . .
C50_2 C57_2 C61_2 104.7 . .
C50_2 C57_2 C58_2 122.9 . .
C61_2 C57_2 C58_2 126.2 . .
C50_2 C57_2 Tb10 77.8(3) . .
C61_2 C57_2 Tb10 75.9(3) . .
C58_2 C57_2 Tb10 90.1(3) . .
C50_2 C57_2 Tb1 101.05(8) . .
C61_2 C57_2 Tb1 87.50(8) . .
C58_2 C57_2 Tb1 61.80(8) . .
Tb10 C57_2 Tb1 29.7(3) . .
C50_2 C57_2 Tb5 99.6(3) . .
C61_2 C57_2 Tb5 70.0(3) . .
C58_2 C57_2 Tb5 78.2(4) . .
Tb10 C57_2 Tb5 21.8(4) . .
Tb1 C57_2 Tb5 18.4(4) . .
C50_2 C57_2 Tb3 106.94(12) . .
C61_2 C57_2 Tb3 78.68(12) . .
C58_2 C57_2 Tb3 65.47(13) . .
Tb10 C57_2 Tb3 31.0(3) . .
Tb1 C57_2 Tb3 9.67(8) . .
Tb5 C57_2 Tb3 12.8(3) . .
C50_2 C57_2 Tb6 65.5(2) . .
C61_2 C57_2 Tb6 68.8(2) . .
C58_2 C57_2 Tb6 107.6(2) . .
Tb10 C57_2 Tb6 17.9(3) . .
Tb1 C57_2 Tb6 47.6(2) . .
Tb5 C57_2 Tb6 36.7(4) . .
Tb3 C57_2 Tb6 47.9(2) . .
C50_2 C57_2 Tb11 82.3(3) . .
C61_2 C57_2 Tb11 60.8(3) . .
C58_2 C57_2 Tb11 99.8(3) . .
Tb10 C57_2 Tb11 15.1(3) . .
Tb1 C57_2 Tb11 38.1(3) . .
Tb5 C57_2 Tb11 22.6(5) . .
Tb3 C57_2 Tb11 35.2(3) . .
Tb6 C57_2 Tb11 16.9(3) . .
C59_2 C58_2 C60_2 116.4 . .
C59_2 C58_2 C57_2 119.4 . .
C60_2 C58_2 C57_2 117.3 . .
C59_2 C58_2 Tb1 90.01(9) . .
C60_2 C58_2 Tb1 71.80(9) . .
C57_2 C58_2 Tb1 81.68(9) . .
C59_2 C58_2 Tb3 99.08(12) . .
C60_2 C58_2 Tb3 64.16(14) . .
C57_2 C58_2 Tb3 80.76(14) . .
Tb1 C58_2 Tb3 9.92(9) . .
C59_2 C58_2 Tb2 79.60(17) . .
C60_2 C58_2 Tb2 65.12(16) . .
C57_2 C58_2 Tb2 99.13(19) . .
Tb1 C58_2 Tb2 17.58(17) . .
Tb3 C58_2 Tb2 22.0(2) . .
C59_2 C58_2 Tb5 104.1(2) . .
C60_2 C58_2 Tb5 72.9(3) . .
C57_2 C58_2 Tb5 67.9(3) . .
Tb1 C58_2 Tb5 16.2(3) . .
Tb3 C58_2 Tb5 12.9(2) . .
Tb2 C58_2 Tb5 33.0(4) . .
C59_2 C58_2 Tb10 95.7(2) . .
C60_2 C58_2 Tb10 93.1(3) . .
C57_2 C58_2 Tb10 55.8(2) . .
Tb1 C58_2 Tb10 27.3(2) . .
Tb3 C58_2 Tb10 30.7(3) . .
Tb2 C58_2 Tb10 43.9(3) . .
Tb5 C58_2 Tb10 20.2(3) . .
C58_2 C59_2 C52_2 118.8 . .
C58_2 C59_2 C5_2 120.1 . .
C52_2 C59_2 C5_2 109.9 . .
C58_2 C59_2 Tb1 56.47(7) . .
C52_2 C59_2 Tb1 96.21(7) . .
C5_2 C59_2 Tb1 86.89(7) . .
C58_2 C59_2 Tb2 67.80(19) . .
C52_2 C59_2 Tb2 101.93(15) . .
C5_2 C59_2 Tb2 70.0(2) . .
Tb1 C59_2 Tb2 16.90(19) . .
C58_2 C59_2 Tb3 52.52(9) . .
C52_2 C59_2 Tb3 101.00(11) . .
C5_2 C59_2 Tb3 87.01(11) . .
Tb1 C59_2 Tb3 5.13(8) . .
Tb2 C59_2 Tb3 17.6(2) . .
C58_2 C59_2 Tb9 85.6(2) . .
C52_2 C59_2 Tb9 96.8(2) . .
C5_2 C59_2 Tb9 54.99(15) . .
Tb1 C59_2 Tb9 33.54(19) . .
Tb2 C59_2 Tb9 18.1(3) . .
Tb3 C59_2 Tb9 35.4(2) . .
C64_2 C60_2 C6_2 113.0 . .
C64_2 C60_2 C58_2 116.1 . .
C6_2 C60_2 C58_2 122.3 . .
C64_2 C60_2 Tb3 68.16(14) . .
C6_2 C60_2 Tb3 92.80(15) . .
C58_2 C60_2 Tb3 79.19(15) . .
C64_2 C60_2 Tb1 79.13(9) . .
C6_2 C60_2 Tb1 92.67(8) . .
C58_2 C60_2 Tb1 69.29(9) . .
Tb3 C60_2 Tb1 11.88(10) . .
C64_2 C60_2 Tb2 88.75(18) . .
C6_2 C60_2 Tb2 73.1(2) . .
C58_2 C60_2 Tb2 79.4(2) . .
Tb3 C60_2 Tb2 23.9(2) . .
Tb1 C60_2 Tb2 19.6(2) . .
C64_2 C60_2 Tb5 63.4(3) . .
C6_2 C60_2 Tb5 103.9(3) . .
C58_2 C60_2 Tb5 74.1(2) . .
Tb3 C60_2 Tb5 11.1(2) . .
Tb1 C60_2 Tb5 16.8(3) . .
Tb2 C60_2 Tb5 33.9(4) . .
C64_2 C60_2 Tb4 89.40(11) . .
C6_2 C60_2 Tb4 59.27(8) . .
C58_2 C60_2 Tb4 92.64(12) . .
Tb3 C60_2 Tb4 34.22(14) . .
Tb1 C60_2 Tb4 33.70(8) . .
Tb2 C60_2 Tb4 15.1(2) . .
Tb5 C60_2 Tb4 45.2(3) . .
C64_2 C60_2 Tb9 97.7(2) . .
C6_2 C60_2 Tb9 61.17(15) . .
C58_2 C60_2 Tb9 83.7(2) . .
Tb3 C60_2 Tb9 36.4(2) . .
Tb1 C60_2 Tb9 32.17(14) . .
Tb2 C60_2 Tb9 12.8(2) . .
Tb5 C60_2 Tb9 46.7(3) . .
Tb4 C60_2 Tb9 10.20(17) . .
C57_2 C61_2 C68_2 112.5 . .
C57_2 C61_2 C63_2 116.4 . .
C68_2 C61_2 C63_2 123.0 . .
C57_2 C61_2 Tb10 68.4(3) . .
C68_2 C61_2 Tb10 83.7(3) . .
C63_2 C61_2 Tb10 88.4(3) . .
C57_2 C61_2 Tb5 77.2(3) . .
C68_2 C61_2 Tb5 99.4(4) . .
C63_2 C61_2 Tb5 66.0(3) . .
Tb10 C61_2 Tb5 22.7(3) . .
C57_2 C61_2 Tb11 91.1(4) . .
C68_2 C61_2 Tb11 73.1(3) . .
C63_2 C61_2 Tb11 78.4(4) . .
Tb10 C61_2 Tb11 22.7(4) . .
Tb5 C61_2 Tb11 26.5(5) . .
C57_2 C61_2 Tb6 82.0(2) . .
C68_2 C61_2 Tb6 62.5(2) . .
C63_2 C61_2 Tb6 97.1(3) . .
Tb10 C61_2 Tb6 21.5(3) . .
Tb5 C61_2 Tb6 38.9(4) . .
Tb11 C61_2 Tb6 18.7(3) . .
C57_2 C61_2 Tb3 71.70(12) . .
C68_2 C61_2 Tb3 110.05(12) . .
C63_2 C61_2 Tb3 62.50(12) . .
Tb10 C61_2 Tb3 29.9(3) . .
Tb5 C61_2 Tb3 10.9(3) . .
Tb11 C61_2 Tb3 37.4(3) . .
Tb6 C61_2 Tb3 48.6(2) . .
C57_2 C61_2 Tb1 62.85(7) . .
C68_2 C61_2 Tb1 109.12(7) . .
C63_2 C61_2 Tb1 71.33(7) . .
Tb10 C61_2 Tb1 25.8(3) . .
Tb5 C61_2 Tb1 15.4(3) . .
Tb11 C61_2 Tb1 39.4(3) . .
Tb6 C61_2 Tb1 46.6(2) . .
Tb3 C61_2 Tb1 9.59(8) . .
C78_2 C62_2 C63_2 120.9 . .
C78_2 C62_2 C66_2 108.0 . .
C63_2 C62_2 C66_2 120.5 . .
C78_2 C62_2 Tb5 92.5(2) . .
C63_2 C62_2 Tb5 55.7(2) . .
C66_2 C62_2 Tb5 92.8(3) . .
C78_2 C62_2 Tb11 97.4(3) . .
C63_2 C62_2 Tb11 73.1(3) . .
C66_2 C62_2 Tb11 68.7(3) . .
Tb5 C62_2 Tb11 24.2(4) . .
C78_2 C62_2 Tb3 86.68(11) . .
C63_2 C62_2 Tb3 52.90(9) . .
C66_2 C62_2 Tb3 102.68(11) . .
Tb5 C62_2 Tb3 10.3(3) . .
Tb11 C62_2 Tb3 34.0(3) . .
C64_2 C63_2 C62_2 119.1 . .
C64_2 C63_2 C61_2 117.5 . .
C62_2 C63_2 C61_2 116.5 . .
C64_2 C63_2 Tb5 75.4(4) . .
C62_2 C63_2 Tb5 92.5(3) . .
C61_2 C63_2 Tb5 75.7(3) . .
C64_2 C63_2 Tb3 61.59(14) . .
C62_2 C63_2 Tb3 99.12(12) . .
C61_2 C63_2 Tb3 83.75(14) . .
Tb5 C63_2 Tb3 13.8(3) . .
C64_2 C63_2 Tb11 99.6(3) . .
C62_2 C63_2 Tb11 76.3(4) . .
C61_2 C63_2 Tb11 68.0(4) . .
Tb5 C63_2 Tb11 24.7(5) . .
Tb3 C63_2 Tb11 38.3(3) . .
C64_2 C63_2 Tb1 63.02(7) . .
C62_2 C63_2 Tb1 105.85(7) . .
C61_2 C63_2 Tb1 76.41(7) . .
Tb5 C63_2 Tb1 15.1(4) . .
Tb3 C63_2 Tb1 8.35(10) . .
Tb11 C63_2 Tb1 39.1(3) . .
C64_2 C63_2 Tb10 88.9(3) . .
C62_2 C63_2 Tb10 97.3(3) . .
C61_2 C63_2 Tb10 57.5(2) . .
Tb5 C63_2 Tb10 18.6(4) . .
Tb3 C63_2 Tb10 30.1(3) . .
Tb11 C63_2 Tb10 21.0(3) . .
Tb1 C63_2 Tb10 26.2(2) . .
C63_2 C64_2 C60_2 126.4 . .
C63_2 C64_2 C77_2 122.3 . .
C60_2 C64_2 C77_2 104.9 . .
C63_2 C64_2 Tb3 82.94(16) . .
C60_2 C64_2 Tb3 73.69(15) . .
C77_2 C64_2 Tb3 88.39(15) . .
C63_2 C64_2 Tb5 68.5(4) . .
C60_2 C64_2 Tb5 83.3(3) . .
C77_2 C64_2 Tb5 96.3(3) . .
Tb3 C64_2 Tb5 14.4(3) . .
C63_2 C64_2 Tb1 85.37(8) . .
C60_2 C64_2 Tb1 65.23(8) . .
C77_2 C64_2 Tb1 94.91(8) . .
Tb3 C64_2 Tb1 9.56(11) . .
Tb5 C64_2 Tb1 19.1(4) . .
C63_2 C64_2 Tb2 100.98(18) . .
C60_2 C64_2 Tb2 59.09(14) . .
C77_2 C64_2 Tb2 82.30(18) . .
Tb3 C64_2 Tb2 18.5(2) . .
Tb5 C64_2 Tb2 32.7(4) . .
Tb1 C64_2 Tb2 16.42(17) . .
C63_2 C64_2 Tb10 63.2(2) . .
C60_2 C64_2 Tb10 79.1(2) . .
C77_2 C64_2 Tb10 109.3(2) . .
Tb3 C64_2 Tb10 23.4(2) . .
Tb5 C64_2 Tb10 13.0(3) . .
Tb1 C64_2 Tb10 22.5(2) . .
Tb2 C64_2 Tb10 38.8(3) . .
C72_2 C65_2 C53_2 104.5 . .
C72_2 C65_2 C67_2 119.1 . .
C53_2 C65_2 C67_2 121.6 . .
C72_2 C65_2 Tb6 72.7(2) . 6_565
C53_2 C65_2 Tb6 61.7(2) . 6_565
C67_2 C65_2 Tb6 95.2(2) . 6_565
C72_2 C65_2 Tb6 96.3(2) . .
C53_2 C65_2 Tb6 70.9(2) . .
C67_2 C65_2 Tb6 67.8(2) . .
Tb6 C65_2 Tb6 29.7(4) 6_565 .
C72_2 C65_2 Tb11 59.8(3) . 6_565
C53_2 C65_2 Tb11 78.1(4) . 6_565
C67_2 C65_2 Tb11 91.5(3) . 6_565
Tb6 C65_2 Tb11 17.6(3) 6_565 6_565
Tb6 C65_2 Tb11 36.9(3) . 6_565
C72_2 C65_2 Tb11 88.6(3) . .
C53_2 C65_2 Tb11 86.6(3) . .
C67_2 C65_2 Tb11 59.6(3) . .
Tb6 C65_2 Tb11 35.8(3) 6_565 .
Tb6 C65_2 Tb11 16.3(3) . .
Tb11 C65_2 Tb11 34.3(5) 6_565 .
C67_2 C66_2 C70_2 124.4 . .
C67_2 C66_2 C62_2 121.6 . .
C70_2 C66_2 C62_2 107.4 . .
C67_2 C66_2 Tb11 74.1(4) . .
C70_2 C66_2 Tb11 93.7(3) . .
C62_2 C66_2 Tb11 78.0(3) . .
C67_2 C66_2 Tb6 59.5(2) . .
C70_2 C66_2 Tb6 99.97(18) . .
C62_2 C66_2 Tb6 88.9(2) . .
Tb11 C66_2 Tb6 14.7(3) . .
C66_2 C67_2 C68_2 119.2 . .
C66_2 C67_2 C65_2 114.4 . .
C68_2 C67_2 C65_2 113.4 . .
C66_2 C67_2 Tb11 74.8(4) . .
C68_2 C67_2 Tb11 70.7(4) . .
C65_2 C67_2 Tb11 89.0(3) . .
C66_2 C67_2 Tb6 93.3(3) . .
C68_2 C67_2 Tb6 62.1(2) . .
C65_2 C67_2 Tb6 78.8(2) . .
Tb11 C67_2 Tb6 18.6(3) . .
C61_2 C68_2 C56_2 107.7 . .
C61_2 C68_2 C67_2 118.7 . .
C56_2 C68_2 C67_2 122.9 . .
C61_2 C68_2 Tb6 84.5(3) . .
C56_2 C68_2 Tb6 69.7(3) . .
C67_2 C68_2 Tb6 82.9(2) . .
C61_2 C68_2 Tb11 74.0(3) . .
C56_2 C68_2 Tb11 88.7(4) . .
C67_2 C68_2 Tb11 74.9(4) . .
Tb6 C68_2 Tb11 19.5(3) . .
C61_2 C68_2 Tb10 62.4(3) . .
C56_2 C68_2 Tb10 75.8(3) . .
C67_2 C68_2 Tb10 97.1(3) . .
Tb6 C68_2 Tb10 22.4(3) . .
Tb11 C68_2 Tb10 22.3(3) . .
C61_2 C68_2 Tb5 52.2(2) . .
C56_2 C68_2 Tb5 92.6(2) . .
C67_2 C68_2 Tb5 90.9(2) . .
Tb6 C68_2 Tb5 34.3(3) . .
Tb11 C68_2 Tb5 22.1(4) . .
Tb10 C68_2 Tb5 17.2(3) . .
C76_2 C69_2 C71_2 122.0 . .
C76_2 C69_2 C41_2 110.0 . .
C71_2 C69_2 C41_2 118.7 . .
C76_2 C69_2 Tb5 94.0(2) . 6_565
C71_2 C69_2 Tb5 87.7(3) . 6_565
C41_2 C69_2 Tb5 57.2(2) . 6_565
C76_2 C69_2 Tb11 101.4(3) . 6_565
C71_2 C69_2 Tb11 65.3(3) . 6_565
C41_2 C69_2 Tb11 75.3(3) . 6_565
Tb5 C69_2 Tb11 22.9(4) 6_565 6_565
C76_2 C69_2 Tb3 86.50(11) . 6_565
C71_2 C69_2 Tb3 98.44(11) . 6_565
C41_2 C69_2 Tb3 53.03(9) . 6_565
Tb5 C69_2 Tb3 11.0(3) 6_565 6_565
Tb11 C69_2 Tb3 33.3(3) 6_565 6_565
C71_2 C70_2 C74_2 121.7 . .
C71_2 C70_2 C66_2 122.9 . .
C74_2 C70_2 C66_2 107.3 . .
C71_2 C70_2 Tb11 60.7(3) . 6_565
C74_2 C70_2 Tb11 100.8(3) . 6_565
C66_2 C70_2 Tb11 84.4(3) . 6_565
C71_2 C70_2 Tb11 92.0(3) . .
C74_2 C70_2 Tb11 91.8(3) . .
C66_2 C70_2 Tb11 57.1(2) . .
Tb11 C70_2 Tb11 32.5(5) 6_565 .
C70_2 C71_2 C72_2 116.8 . .
C70_2 C71_2 C69_2 116.8 . .
C72_2 C71_2 C69_2 117.7 . .
C70_2 C71_2 Tb11 92.1(3) . 6_565
C72_2 C71_2 Tb11 64.1(4) . 6_565
C69_2 C71_2 Tb11 84.7(3) . 6_565
C44_2 C72_2 C71_2 119.8 . .
C44_2 C72_2 C65_2 110.4 . .
C71_2 C72_2 C65_2 121.9 . .
C44_2 C72_2 Tb11 71.2(4) . 6_565
C71_2 C72_2 Tb11 83.0(4) . 6_565
C65_2 C72_2 Tb11 87.3(4) . 6_565
C44_2 C72_2 Tb6 66.1(2) . 6_565
C71_2 C72_2 Tb6 101.3(2) . 6_565
C65_2 C72_2 Tb6 73.3(2) . 6_565
Tb11 C72_2 Tb6 19.0(3) 6_565 6_565
C44_2 C72_2 Tb10 53.2(2) . 6_565
C71_2 C72_2 Tb10 95.5(2) . 6_565
C65_2 C72_2 Tb10 92.0(2) . 6_565
Tb11 C72_2 Tb10 18.2(4) 6_565 6_565
Tb6 C72_2 Tb10 19.2(3) 6_565 6_565
C44_2 C72_2 Tb5 58.06(19) . 6_565
C71_2 C72_2 Tb5 79.2(2) . 6_565
C65_2 C72_2 Tb5 106.6(2) . 6_565
Tb11 C72_2 Tb5 20.6(4) 6_565 6_565
Tb6 C72_2 Tb5 33.8(3) 6_565 6_565
Tb10 C72_2 Tb5 17.7(3) 6_565 6_565
C80_2 C73_2 C75_2 122.7 . .
C80_2 C73_2 C29_2 110.4 . .
C75_2 C73_2 C29_2 117.0 . .
C80_2 C73_2 Tb7 71.9(3) . .
C75_2 C73_2 Tb7 100.9(2) . .
C29_2 C73_2 Tb7 64.6(3) . .
C80_2 C73_2 Tb7 79.0(3) . 6_565
C75_2 C73_2 Tb7 98.1(2) . 6_565
C29_2 C73_2 Tb7 59.8(3) . 6_565
Tb7 C73_2 Tb7 7.2(7) . 6_565
C75_2 C74_2 C70_2 122.3 . .
C75_2 C74_2 C78_2 119.1 . .
C70_2 C74_2 C78_2 107.4 . .
C74_2 C75_2 C73_2 118.6 . .
C74_2 C75_2 C76_2 114.5 . .
C73_2 C75_2 C76_2 120.6 . .
C74_2 C75_2 Tb7 105.4(2) . 6_565
C73_2 C75_2 Tb7 53.00(17) . 6_565
C76_2 C75_2 Tb7 89.2(3) . 6_565
C74_2 C75_2 Tb7 101.5(2) . .
C73_2 C75_2 Tb7 51.06(15) . .
C76_2 C75_2 Tb7 94.6(3) . .
Tb7 C75_2 Tb7 5.6(5) 6_565 .
C69_2 C76_2 C32_2 109.0 . .
C69_2 C76_2 C75_2 122.4 . .
C32_2 C76_2 C75_2 119.2 . .
C17_2 C77_2 C79_2 126.2 . .
C17_2 C77_2 C64_2 109.3 . .
C79_2 C77_2 C64_2 115.2 . .
C17_2 C77_2 Tb3 87.33(13) . .
C79_2 C77_2 Tb3 93.46(12) . .
C64_2 C77_2 Tb3 55.72(11) . .
C17_2 C77_2 Tb2 68.76(18) . .
C79_2 C77_2 Tb2 102.94(13) . .
C64_2 C77_2 Tb2 66.36(19) . .
Tb3 C77_2 Tb2 18.6(2) . .
C17_2 C77_2 Tb5 97.6(3) . .
C79_2 C77_2 Tb5 86.8(3) . .
C64_2 C77_2 Tb5 52.45(18) . .
Tb3 C77_2 Tb5 10.3(3) . .
Tb2 C77_2 Tb5 28.9(3) . .
C17_2 C77_2 Tb1 82.95(7) . .
C79_2 C77_2 Tb1 99.26(6) . .
C64_2 C77_2 Tb1 54.22(6) . .
Tb3 C77_2 Tb1 5.93(10) . .
Tb2 C77_2 Tb1 15.19(18) . .
Tb5 C77_2 Tb1 15.4(3) . .
C17_2 C77_2 Tb4 58.81(8) . .
C79_2 C77_2 Tb4 96.85(9) . .
C64_2 C77_2 Tb4 84.09(10) . .
Tb3 C77_2 Tb4 33.21(12) . .
Tb2 C77_2 Tb4 17.76(18) . .
Tb5 C77_2 Tb4 42.2(3) . .
Tb1 C77_2 Tb4 31.73(8) . .
C62_2 C78_2 C79_2 122.6 . .
C62_2 C78_2 C74_2 109.8 . .
C79_2 C78_2 C74_2 119.5 . .
C78_2 C79_2 C80_2 117.9 . .
C78_2 C79_2 C77_2 119.7 . .
C80_2 C79_2 C77_2 115.5 . .
C78_2 C79_2 Tb7 100.18(18) . .
C80_2 C79_2 Tb7 50.31(15) . .
C77_2 C79_2 Tb7 92.9(2) . .
C78_2 C79_2 Tb3 83.77(11) . .
C80_2 C79_2 Tb3 103.62(9) . .
C77_2 C79_2 Tb3 57.95(10) . .
Tb7 C79_2 Tb3 54.19(18) . .
C73_2 C80_2 C79_2 121.9 . .
C73_2 C80_2 C20_2 109.0 . .
C79_2 C80_2 C20_2 120.5 . .
C73_2 C80_2 Tb7 73.7(3) . .
C79_2 C80_2 Tb7 101.2(2) . .
C20_2 C80_2 Tb7 64.2(2) . .
C73_2 C80_2 Tb7 68.0(3) . 6_565
C79_2 C80_2 Tb7 105.0(2) . 6_565
C20_2 C80_2 Tb7 66.39(19) . 6_565
Tb7 C80_2 Tb7 5.8(6) . 6_565
C104 C99 C100 121.4(6) . .
C104 C99 H99 119.3 . .
C100 C99 H99 119.3 . .
C101 C100 C99 118.1(7) . .
C101 C100 H100 120.9 . .
C99 C100 H100 120.9 . .
C102 C101 C100 121.5(7) . .
C102 C101 H101 119.3 . .
C100 C101 H101 119.3 . .
C101 C102 C103 120.0(7) . .
C101 C102 H102 120.0 . .
C103 C102 H102 120.0 . .
C102 C103 C104 119.5(7) . .
C102 C103 H103 120.3 . .
C104 C103 H103 120.3 . .
C99 C104 C103 119.6(7) . .
C99 C104 H104 120.2 . .
C103 C104 H104 120.2 . .
C106 C105 C110 120.0 . .
C105 C106 C107 120.0 . .
C108 C107 C106 120.0 . .
C109 C108 C107 120.0 . .
C108 C109 C110 120.0 . .
C105 C110 C109 120.0 . .
C116 C111 C112 120.0 . .
C116 C111 H109 133.6 . .
C112 C111 H109 100.1 . .
C116 C111 H110 90.5 . .
C112 C111 H110 100.6 . .
C116 C111 H111 120.0 . .
C112 C111 H111 120.0 . .
C113 C112 C111 120.0 . .
C113 C112 H112 120.0 . .
C111 C112 H112 120.0 . .
C112 C113 C114 120.0 . .
C112 C113 H113 120.0 . .
C114 C113 H113 120.0 . .
C115 C114 C113 120.0 . .
C115 C114 H106 81.3 . .
C113 C114 H106 136.0 . .
C115 C114 H114 120.0 . .
C113 C114 H114 120.0 . .
C114 C115 C116 120.0 . .
C114 C115 H105 71.0 . .
C116 C115 H105 87.7 . .
C114 C115 H106 34.1 . .
C116 C115 H106 141.2 . .
C114 C115 H115 120.0 . .
C116 C115 H115 120.0 . .
C115 C116 C111 120.0 . .
C115 C116 H116 120.0 . .
C111 C116 H116 120.0 . .

loop_
_geom_bond_atom_site_label_1
_geom_bond_atom_site_label_2
_geom_bond_distance
_geom_bond_site_symmetry_2
Tb1 Tb2 0.763(9) .
Tb1 Tb5 0.775(15) .
Tb1 Tb10 1.199(12) .
Tb1 Tb4 1.608(3) .
Tb1 Tb9 1.647(7) .
Tb1 Tb11 1.769(14) .
Tb1 Tb6 2.098(10) .
Tb1 C58_2 2.155(3) .
Tb1 C60_2 2.188(3) .
Tb1 C43_2 2.241(4) 6_565
Tb1 C28_2 2.312(3) 6_565
Tb1 C23_1 2.366(10) .
Tb2 Tb4 0.906(9) .
Tb2 Tb3 0.924(9) .
Tb2 Tb9 0.952(11) .
Tb2 Tb5 1.427(18) .
Tb2 Tb10 1.890(14) .
Tb2 C12_1 2.133(16) .
Tb2 C60_2 2.263(7) .
Tb2 C21_1 2.293(12) .
Tb2 C6_2 2.304(7) .
Tb2 C16_1 2.364(12) .
Tb2 Tb11 2.371(16) .
Tb3 Tb5 0.580(13) .
Tb3 Tb10 1.332(12) .
Tb3 Tb4 1.629(5) .
Tb3 Tb11 1.664(15) .
Tb3 Tb9 1.806(10) .
Tb3 C64_2 2.110(5) .
Tb3 Tb6 2.161(12) .
Tb3 C60_2 2.182(5) .
Tb3 C11_1 2.227(11) .
Tb3 C10_1 2.266(12) .
Tb3 C26_2 2.315(6) 6_565
Tb4 Tb9 0.543(10) .
Tb4 Tb7 2.017(11) .
Tb4 C16_1 2.040(11) .
Tb4 Tb5 2.106(14) .
Tb4 C15_1 2.207(10) .
Tb4 Tb7 2.224(12) 6_565
Tb4 C31_1 2.289(11) .
Tb4 C12_2 2.332(5) 6_565
Tb4 C21_2 2.351(5) 6_565
Tb5 Tb10 0.904(14) .
Tb5 Tb11 1.12(2) .
Tb5 Tb6 1.648(18) .
Tb5 C42_2 2.182(10) 6_565
Tb5 C63_2 2.200(9) .
Tb5 C3_1 2.226(12) .
Tb5 Tb9 2.244(16) .
Tb5 C64_2 2.288(11) .
Tb6 Tb11 0.829(14) .
Tb6 Tb10 0.957(13) .
Tb6 Tb6 1.363(19) 6_565
Tb6 Tb11 1.728(16) 6_565
Tb6 C38_2 2.133(10) 6_565
Tb6 C45_1 2.183(13) .
Tb6 Tb10 2.191(16) 6_565
Tb6 C36_1 2.206(13) .
Tb6 C56_2 2.253(10) .
Tb7 Tb7 0.29(3) 6_565
Tb7 C18_1 1.886(14) .
Tb7 C14_2 1.989(7) .
Tb7 C29_2 2.035(8) 6_565
Tb7 C17_1 2.100(13) .
Tb7 C20_2 2.119(10) .
Tb7 C29_2 2.154(9) .
Tb7 C20_1 2.158(13) .
Tb7 Tb4 2.224(12) 6_565
Tb7 C17_1 2.265(14) 6_565
Tb7 C20_2 2.302(11) 6_565
Tb8 Tb8 0.41(2) 6_565
Tb8 C46_2 1.864(8) .
Tb8 C47_2 1.963(8) 6_565
Tb8 C46_2 1.973(8) 6_565
Tb8 C47_2 2.046(8) .
Tb8 C42_1 2.069(16) .
Tb8 C41_1 2.114(18) .
Tb8 C48_2 2.214(10) .
Tb8 C35_2 2.233(10) 6_565
Tb8 C45_2 2.266(8) .
Tb8 C43_1 2.312(12) .
Tb8 C26_1 2.347(12) .
Tb9 C31_1 2.091(13) .
Tb9 C16_1 2.196(13) .
Tb9 C7_2 2.323(7) .
Tb9 C12_2 2.325(8) 6_565
Tb9 C21_2 2.327(8) 6_565
Tb9 C25_1 2.332(14) .
Tb9 C8_2 2.339(7) .
Tb10 Tb11 0.964(15) .
Tb10 C57_2 2.145(11) .
Tb10 C35_1 2.175(14) .
Tb10 Tb6 2.191(16) 6_565
Tb10 C61_2 2.237(10) .
Tb10 C50_2 2.266(11) .
Tb10 C44_2 2.320(11) 6_565
Tb11 Tb11 1.69(3) 6_565
Tb11 Tb6 1.728(16) 6_565
Tb11 C46_1 2.277(16) .
Tb11 C44_2 2.319(13) 6_565
Tb11 C47_1 2.344(16) .
Tb11 C72_2 2.368(13) 6_565
Ni1 N3 1.957(4) .
Ni1 N1 1.960(4) .
Ni1 N2 1.965(3) .
Ni1 N2 1.965(3) 6_565
N1 C82 1.376(4) 6_565
N1 C82 1.376(4) .
N2 C87 1.377(4) .
N2 C84 1.378(4) .
N3 C89 1.378(4) .
N3 C89 1.378(4) 6_565
C81 C81 1.353(8) 6_565
C81 C82 1.450(5) .
C81 C91 1.498(5) .
C82 C83 1.378(5) .
C83 C84 1.377(5) .
C83 H83 0.9500 .
C84 C85 1.448(5) .
C85 C86 1.358(5) .
C85 C93 1.499(5) .
C86 C87 1.446(5) .
C86 C95 1.504(5) .
C87 C88 1.371(5) .
C88 C89 1.378(5) .
C88 H88 0.9500 .
C89 C90 1.446(4) .
C90 C90 1.356(7) 6_565
C90 C97 1.498(5) .
C91 C92 1.526(6) .
C91 H91A 0.9900 .
C91 H91B 0.9900 .
C92 H92A 0.9800 .
C92 H92B 0.9800 .
C92 H92C 0.9800 .
C93 C94 1.534(7) .
C93 H93A 0.9900 .
C93 H93B 0.9900 .
C94 H94A 0.9800 .
C94 H94B 0.9800 .
C94 H94C 0.9800 .
C95 C96 1.542(6) .
C95 H95A 0.9900 .
C95 H95B 0.9900 .
C96 H96A 0.9800 .
C96 H96B 0.9800 .
C96 H96C 0.9800 .
C97 C98 1.534(6) .
C97 H97A 0.9900 .
C97 H97B 0.9900 .
C98 H98A 0.9800 .
C98 H98B 0.9800 .
C98 H98C 0.9800 .
C1_1 C5_1 1.374(11) .
C1_1 C2_1 1.453(16) .
C1_1 C48_1 1.497(13) .
C2_1 C4_1 1.303(17) .
C2_1 C3_1 1.481(13) .
C3_1 C47_1 1.367(13) .
C3_1 C11_1 1.422(13) .
C4_1 C6_1 1.467(13) .
C4_1 C9_1 1.491(13) .
C5_1 C1_1 1.374(11) 6_565
C5_1 C7_1 1.555(19) .
C6_1 C7_1 1.409(10) .
C6_1 C17_1 1.430(12) .
C6_1 Tb7 2.673(12) 6_565
C7_1 C6_1 1.409(10) 6_565
C7_1 Tb7 2.814(14) 6_565
C9_1 C10_1 1.420(15) .
C9_1 C13_1 1.438(16) .
C10_1 C12_1 1.453(15) .
C10_1 C11_1 1.459(14) .
C11_1 C23_1 1.467(13) .
C12_1 C16_1 1.405(16) .
C12_1 C21_1 1.42(2) .
C13_1 C15_1 1.361(13) .
C13_1 C17_1 1.445(14) .
C13_1 Tb7 2.752(16) 6_565
C14_1 C29_1 1.418(12) .
C14_1 C15_1 1.424(13) .
C14_1 C20_1 1.443(12) .
C14_1 Tb7 2.684(13) 6_565
C15_1 C16_1 1.447(13) .
C15_1 Tb7 2.942(15) 6_565
C16_1 C31_1 1.472(14) .
C17_1 C18_1 1.432(13) .
C17_1 Tb7 2.265(14) 6_565
C18_1 C20_1 1.425(17) .
C18_1 C17_1 1.432(13) 6_565
C18_1 Tb7 1.886(14) 6_565
C20_1 C14_1 1.443(12) 6_565
C20_1 Tb7 2.158(13) 6_565
C21_1 C25_1 1.436(16) .
C21_1 C22_1 1.468(14) .
C22_1 C24_1 1.420(14) .
C22_1 C23_1 1.455(13) .
C23_1 C35_1 1.439(12) .
C24_1 C33_1 1.427(13) .
C24_1 C28_1 1.461(15) .
C25_1 C31_1 1.409(15) .
C25_1 C27_1 1.444(16) .
C26_1 C27_1 1.411(15) .
C26_1 C41_1 1.419(13) .
C26_1 C32_1 1.449(14) .
C26_1 Tb8 2.544(13) 6_565
C27_1 C28_1 1.407(19) .
C27_1 Tb8 2.899(14) 6_565
C28_1 C43_1 1.419(16) .
C28_1 Tb8 2.893(15) 6_565
C29_1 C29_1 1.376(18) 6_565
C29_1 C30_1 1.479(12) .
C30_1 C32_1 1.398(14) .
C30_1 C31_1 1.400(14) .
C32_1 C32_1 1.36(3) 6_565
C32_1 Tb8 2.954(13) 6_565
C33_1 C34_1 1.402(13) .
C33_1 C37_1 1.429(14) .
C34_1 C36_1 1.404(14) .
C34_1 C35_1 1.434(13) .
C35_1 C47_1 1.470(13) .
C36_1 C40_1 1.407(12) .
C36_1 C45_1 1.442(13) .
C36_1 Tb6 2.819(14) 6_565
C37_1 C43_1 1.405(13) .
C37_1 C39_1 1.441(13) .
C39_1 C37_1 1.441(13) 6_565
C39_1 C40_1 1.445(17) .
C40_1 C36_1 1.407(12) 6_565
C40_1 Tb6 2.618(16) 6_565
C41_1 C26_1 1.419(13) 6_565
C41_1 C42_1 1.53(2) .
C41_1 Tb8 2.114(18) 6_565
C42_1 C43_1 1.414(12) 6_565
C42_1 C43_1 1.414(12) .
C42_1 Tb8 2.069(16) 6_565
C43_1 Tb8 2.522(13) 6_565
C45_1 C46_1 1.397(15) .
C45_1 C45_1 1.407(19) 6_565
C45_1 Tb6 2.585(13) 6_565
C45_1 Tb11 3.017(17) 6_565
C46_1 C48_1 1.394(15) .
C46_1 C47_1 1.465(16) .
C48_1 C48_1 1.37(2) 6_565
C48_1 Tb11 2.957(17) 6_565
C1_2 C48_2 1.4049 .
C1_2 C2_2 1.4574 .
C1_2 C5_2 1.4683 .
C1_2 Tb8 2.914(10) 6_565
C2_2 C4_2 1.4014 .
C2_2 C3_2 1.5040 .
C2_2 Tb8 2.878(9) 6_565
C3_2 C11_2 1.3727 .
C3_2 C47_2 1.4114 .
C3_2 Tb8 2.416(8) 6_565
C4_2 C9_2 1.4404 .
C4_2 C8_2 1.4572 .
C5_2 C7_2 1.4169 .
C5_2 C59_2 1.4531 .
C6_2 C60_2 1.4458 .
C6_2 C7_2 1.4621 .
C6_2 C17_2 1.4887 .
C7_2 C8_2 1.4350 .
C8_2 C19_2 1.5130 .
C9_2 C10_2 1.4439 .
C9_2 C13_2 1.4487 .
C10_2 C11_2 1.3516 .
C10_2 C12_2 1.4679 .
C10_2 Tb9 2.578(9) 6_565
C10_2 Tb4 2.810(5) 6_565
C11_2 C23_2 1.5008 .
C11_2 Tb9 2.728(12) 6_565
C11_2 Tb8 2.876(8) 6_565
C12_2 C21_2 1.4324 .
C12_2 C16_2 1.4545 .
C12_2 Tb9 2.325(7) 6_565
C12_2 Tb4 2.332(4) 6_565
C12_2 Tb2 3.002(10) 6_565
C13_2 C19_2 1.4115 .
C13_2 C15_2 1.4297 .
C13_2 Tb7 2.888(8) 6_565
C14_2 C15_2 1.4270 .
C14_2 C20_2 1.4319 .
C14_2 C29_2 1.4323 .
C14_2 Tb7 1.996(7) 6_565
C15_2 C16_2 1.3728 .
C15_2 Tb7 2.325(7) 6_565
C15_2 Tb4 3.005(5) 6_565
C16_2 C31_2 1.5067 .
C16_2 Tb4 2.424(5) 6_565
C16_2 Tb7 2.668(10) 6_565
C16_2 Tb9 2.696(10) 6_565
C17_2 C77_2 1.4227 .
C17_2 C18_2 1.5441 .
C18_2 C20_2 1.2919 .
C18_2 C19_2 1.5221 .
C18_2 Tb7 2.874(13) 6_565
C20_2 C80_2 1.4337 .
C20_2 Tb7 2.302(11) 6_565
C21_2 C25_2 1.4303 .
C21_2 C22_2 1.4779 .
C21_2 Tb9 2.327(7) 6_565
C21_2 Tb4 2.351(4) 6_565
C21_2 Tb2 2.609(8) 6_565
C22_2 C24_2 1.4225 .
C22_2 C23_2 1.4240 .
C22_2 Tb9 2.452(9) 6_565
C22_2 Tb2 2.619(7) 6_565
C22_2 Tb4 2.732(5) 6_565
C23_2 C35_2 1.4365 .
C23_2 Tb9 2.603(12) 6_565
C23_2 Tb8 2.808(10) 6_565
C24_2 C28_2 1.4506 .
C24_2 C33_2 1.5338 .
C24_2 Tb2 2.482(7) 6_565
C24_2 Tb1 2.627(3) 6_565
C24_2 Tb9 2.812(9) 6_565
C24_2 Tb3 2.936(5) 6_565
C24_2 Tb4 3.027(5) 6_565
C25_2 C31_2 1.4150 .
C25_2 C27_2 1.4471 .
C25_2 Tb4 2.366(5) 6_565
C25_2 Tb2 2.512(7) 6_565
C25_2 Tb9 2.624(10) 6_565
C25_2 Tb3 2.964(6) 6_565
C25_2 Tb1 3.028(3) 6_565
C26_2 C41_2 1.4249 .
C26_2 C27_2 1.4571 .
C26_2 C32_2 1.4882 .
C26_2 Tb3 2.315(5) 6_565
C26_2 Tb5 2.574(12) 6_565
C26_2 Tb1 2.633(3) 6_565
C26_2 Tb2 2.739(7) 6_565
C27_2 C28_2 1.4558 .
C27_2 Tb2 2.412(6) 6_565
C27_2 Tb3 2.454(5) 6_565
C27_2 Tb1 2.561(3) 6_565
C27_2 Tb4 2.744(5) 6_565
C27_2 Tb5 2.910(14) 6_565
C27_2 Tb9 3.002(10) 6_565
C28_2 C43_2 1.4590 .
C28_2 Tb1 2.312(3) 6_565
C28_2 Tb2 2.377(7) 6_565
C28_2 Tb3 2.430(5) 6_565
C28_2 Tb5 2.775(13) 6_565
C29_2 C30_2 1.4075 .
C29_2 C73_2 1.4676 .
C29_2 Tb7 2.035(8) 6_565
C30_2 C32_2 1.4109 .
C30_2 C31_2 1.4967 .
C30_2 Tb7 2.431(12) 6_565
C30_2 Tb4 2.886(6) 6_565
C31_2 Tb4 2.397(5) 6_565
C31_2 Tb9 2.818(12) 6_565
C31_2 Tb7 2.859(13) 6_565
C31_2 Tb2 2.902(8) 6_565
C32_2 C76_2 1.4389 .
C32_2 Tb3 2.841(5) 6_565
C32_2 Tb7 2.998(12) 6_565
C33_2 C37_2 1.3757 .
C33_2 C34_2 1.4109 .
C33_2 Tb1 2.723(3) 6_565
C33_2 Tb2 2.879(7) 6_565
C33_2 Tb10 2.939(13) 6_565
C34_2 C35_2 1.3942 .
C34_2 C36_2 1.4184 .
C34_2 Tb8 2.465(10) 6_565
C35_2 C47_2 1.4793 .
C35_2 Tb8 2.233(9) 6_565
C36_2 C40_2 1.4275 .
C36_2 C45_2 1.4314 .
C36_2 Tb8 2.489(9) 6_565
C37_2 C43_2 1.4524 .
C37_2 C39_2 1.4987 .
C37_2 Tb10 2.372(12) 6_565
C37_2 Tb1 2.536(3) 6_565
C37_2 Tb5 2.785(10) 6_565
C37_2 Tb3 2.845(5) 6_565
C37_2 Tb6 2.993(10) 6_565
C37_2 Tb2 3.020(9) 6_565
C38_2 C53_2 1.3999 .
C38_2 C44_2 1.5051 .
C38_2 C39_2 1.5824 .
C38_2 Tb6 2.133(9) 6_565
C38_2 Tb10 2.352(11) 6_565
C38_2 Tb11 2.613(16) 6_565
C38_2 Tb5 3.008(13) 6_565
C39_2 C40_2 1.2186 .
C39_2 Tb10 2.423(12) 6_565
C39_2 Tb6 2.543(10) 6_565
C40_2 C55_2 1.4577 .
C40_2 Tb6 2.824(11) 6_565
C40_2 Tb10 2.897(12) 6_565
C41_2 C42_2 1.3872 .
C41_2 C69_2 1.4402 .
C41_2 Tb5 2.301(9) 6_565
C41_2 Tb3 2.374(5) 6_565
C41_2 Tb1 2.690(3) 6_565
C41_2 Tb11 2.861(15) 6_565
C41_2 Tb10 2.903(12) 6_565
C42_2 C43_2 1.4062 .
C42_2 C44_2 1.4294 .
C42_2 Tb5 2.182(9) 6_565
C42_2 Tb10 2.361(11) 6_565
C42_2 Tb3 2.387(5) 6_565
C42_2 Tb1 2.498(3) 6_565
C42_2 Tb11 2.631(14) 6_565
C42_2 Tb6 2.894(10) 6_565
C43_2 Tb1 2.241(3) 6_565
C43_2 Tb3 2.351(5) 6_565
C43_2 Tb5 2.380(10) 6_565
C43_2 Tb10 2.436(12) 6_565
C43_2 Tb2 2.729(9) 6_565
C44_2 C72_2 1.3584 .
C44_2 Tb11 2.319(13) 6_565
C44_2 Tb10 2.320(10) 6_565
C44_2 Tb6 2.346(9) 6_565
C44_2 Tb5 2.522(13) 6_565
C44_2 Tb3 2.977(5) 6_565
C45_2 C46_2 1.3966 .
C45_2 C49_2 1.4875 .
C45_2 Tb8 2.269(8) 6_565
C46_2 C47_2 1.4049 .
C46_2 C48_2 1.4613 .
C46_2 Tb8 1.973(8) 6_565
C47_2 Tb8 1.963(8) 6_565
C48_2 C52_2 1.4304 .
C48_2 Tb8 2.542(10) 6_565
C49_2 C51_2 1.4215 .
C49_2 C55_2 1.4418 .
C49_2 Tb8 2.950(8) 6_565
C50_2 C57_2 1.3107 .
C50_2 C56_2 1.4687 .
C50_2 C51_2 1.5740 .
C51_2 C52_2 1.3833 .
C52_2 C59_2 1.4356 .
C53_2 C65_2 1.5106 .
C53_2 C54_2 1.5191 .
C53_2 Tb6 2.265(10) 6_565
C53_2 Tb11 2.842(16) 6_565
C53_2 Tb10 2.951(12) 6_565
C54_2 C56_2 1.3978 .
C54_2 C55_2 1.4549 .
C54_2 Tb6 2.645(11) 6_565
C55_2 Tb6 2.837(12) 6_565
C56_2 C68_2 1.4720 .
C57_2 C61_2 1.3448 .
C57_2 C58_2 1.4548 .
C58_2 C59_2 1.4272 .
C58_2 C60_2 1.4468 .
C60_2 C64_2 1.4041 .
C61_2 C68_2 1.4089 .
C61_2 C63_2 1.4913 .
C62_2 C78_2 1.3782 .
C62_2 C63_2 1.4001 .
C62_2 C66_2 1.5029 .
C63_2 C64_2 1.3921 .
C64_2 C77_2 1.4970 .
C65_2 C72_2 1.4897 .
C65_2 C67_2 1.5314 .
C65_2 Tb6 2.550(9) 6_565
C65_2 Tb11 2.738(13) 6_565
C66_2 C67_2 1.3648 .
C66_2 C70_2 1.4804 .
C67_2 C68_2 1.4865 .
C69_2 C76_2 1.3691 .
C69_2 C71_2 1.4371 .
C69_2 Tb5 2.736(11) 6_565
C69_2 Tb11 2.864(16) 6_565
C69_2 Tb3 2.942(5) 6_565
C70_2 C71_2 1.3715 .
C70_2 C74_2 1.4410 .
C70_2 Tb11 2.996(16) 6_565
C71_2 C72_2 1.4307 .
C71_2 Tb11 2.614(15) 6_565
C72_2 Tb11 2.368(12) 6_565
C72_2 Tb6 2.542(9) 6_565
C72_2 Tb10 2.864(11) 6_565
C72_2 Tb5 2.962(15) 6_565
C73_2 C80_2 1.3675 .
C73_2 C75_2 1.4087 .
C73_2 Tb7 2.328(7) 6_565
C74_2 C75_2 1.4023 .
C74_2 C78_2 1.5039 .
C75_2 C76_2 1.4588 .
C75_2 Tb7 2.886(7) 6_565
C77_2 C79_2 1.4415 .
C78_2 C79_2 1.4138 .
C79_2 C80_2 1.4285 .
C80_2 Tb7 2.465(10) 6_565
C99 C104 1.357(10) .
C99 C100 1.392(9) .
C99 H99 0.9500 .
C100 C101 1.375(10) .
C100 H100 0.9500 .
C101 C102 1.358(13) .
C101 H101 0.9500 .
C102 C103 1.386(13) .
C102 H102 0.9500 .
C103 C104 1.390(10) .
C103 H103 0.9500 .
C104 H104 0.9500 .
C105 C106 1.3898 .
C105 C110 1.3899 .
C105 H105 0.9499 .
C106 C107 1.3902 .
C106 H106 0.9501 .
C106 H114 1.5285 .
C107 C108 1.3899 .
C107 H107 0.9499 .
C108 C109 1.3899 .
C108 H108 0.9499 .
C109 C110 1.3902 .
C109 H109 0.9499 .
C109 H111 0.8704 .
C110 H110 0.9499 .
C110 H111 1.3192 .
C111 C116 1.3900 .
C111 C112 1.3901 .
C111 H109 1.5324 .
C111 H110 1.4164 .
C111 H111 0.9499 .
C112 C113 1.3900 .
C112 H112 0.9498 .
C113 C114 1.3901 .
C113 H113 0.9500 .
C114 C115 1.3900 .
C114 H106 0.8633 .
C114 H114 0.9500 .
C115 C116 1.3900 .
C115 H105 1.5408 .
C115 H106 1.5207 .
C115 H115 0.9502 .
C116 H116 0.9500 .
